data_4135572
loop_
_publ_author_name
'August, David P.'
'Jaramillo-Garcia, Javier'
'Leigh, David A.'
'Valero, Alberto'
'Vitorica-Yrezabal, I\~nigo J'

_publ_section_title
;
 A Chiral Cyclometalated Iridium Star of David [2]Catenane.
;
_journal_issue 2
_journal_name_full 'Journal of the American Chemical Society'
_journal_page_first 1154
_journal_page_last 1161
_journal_paper_doi 10.1021/jacs.0c12038
_journal_volume 143
_journal_year 2021
_chemical_absolute_configuration unk
_chemical_formula_moiety 'C276 H224 Ir2 N32 O4 Zn4, 10(F6 P)'
_chemical_formula_sum 'C276 H224 F60 Ir2 N32 O4 P10 Zn4'
_chemical_formula_weight 6148.44
_space_group_crystal_system triclinic
_space_group_IT_number 1
_space_group_name_Hall 'P 1'
_space_group_name_H-M_alt 'P 1'
_atom_sites_solution_hydrogens geom
_atom_sites_solution_primary dual
_audit_creation_date 2019-10-02
_audit_creation_method
;
Olex2 1.2
(compiled 2018.05.29 svn.r3508 for OlexSys, GUI svn.r5506)
;
_cell_angle_alpha 104.102(4)
_cell_angle_beta 106.303(6)
_cell_angle_gamma 107.895(5)
_cell_formula_units_Z 2
_cell_length_a 23.3169(15)
_cell_length_b 27.5437(10)
_cell_length_c 27.5621(19)
_cell_measurement_reflns_used 10796
_cell_measurement_temperature 100(2)
_cell_measurement_theta_max 16.4800
_cell_measurement_theta_min 1.4690
_cell_volume 15076.1(19)
_computing_cell_refinement 'CrysAlisPro 1.171.40.14d (Rigaku OD, 2018)'
_computing_data_collection 'CrysAlisPro 1.171.40.14d (Rigaku OD, 2018)'
_computing_data_reduction 'CrysAlisPro 1.171.40.14d (Rigaku OD, 2018)'
_computing_molecular_graphics 'Olex2 (Dolomanov et al., 2009)'
_computing_publication_material 'Olex2 (Dolomanov et al., 2009)'
_computing_structure_refinement 'ShelXL (Sheldrick, 2015)'
_computing_structure_solution 'ShelXT (Sheldrick, 2015)'
_diffrn_ambient_temperature 100(2)
_diffrn_detector 'Photon counting pixel array'
_diffrn_measured_fraction_theta_full 0.294
_diffrn_measured_fraction_theta_max 0.994
_diffrn_measurement_details
;
List of Runs (angles in degrees, time in seconds):

  # Type    Start    End  Width  t~exp~   \w     \q     \k     \f   Frames
--------------------------------------------------------------------------
  1  \w   -145.00  24.00   1.00    0.20    --   30.00   0.00   0.00  169
  2  \w   -145.00  24.00   1.00    0.20    --   30.00   0.00 120.00  169
  3  \w   -145.00  24.00   1.00    0.20    --   30.00   0.00 240.00  169
  4  \f      0.00 179.00   1.00    0.20   0.00   0.00   0.00    --   179
;
_diffrn_measurement_device 'Fixed \c 3-circle diffractometer'
_diffrn_measurement_device_type 'Fluid Film Devices'
_diffrn_measurement_method 'shutterless scans'
_diffrn_measurement_specimen_support 'MiTeGen MicroMount'
_diffrn_orient_matrix_type 'CrysAlisPro convention (1999,Acta A55,543-557)'
_diffrn_orient_matrix_UB_11 -0.0283522000
_diffrn_orient_matrix_UB_12 -0.0093231000
_diffrn_orient_matrix_UB_13 -0.0224811000
_diffrn_orient_matrix_UB_21 0.0029140000
_diffrn_orient_matrix_UB_22 0.0264965000
_diffrn_orient_matrix_UB_23 0.0042169000
_diffrn_orient_matrix_UB_31 0.0178925000
_diffrn_orient_matrix_UB_32 0.0022977000
_diffrn_orient_matrix_UB_33 -0.0160411000
_diffrn_radiation_monochromator 'Silicon 111'
_diffrn_radiation_probe x-ray
_diffrn_radiation_type synchrotron
_diffrn_radiation_wavelength 0.6889
_diffrn_reflns_av_R_equivalents 0.0811
_diffrn_reflns_av_unetI/netI 0.1154
_diffrn_reflns_Laue_measured_fraction_full 0.294
_diffrn_reflns_Laue_measured_fraction_max 0.994
_diffrn_reflns_limit_h_max 18
_diffrn_reflns_limit_h_min -18
_diffrn_reflns_limit_k_max 22
_diffrn_reflns_limit_k_min -22
_diffrn_reflns_limit_l_max 22
_diffrn_reflns_limit_l_min -22
_diffrn_reflns_number 63473
_diffrn_reflns_point_group_measured_fraction_full 0.281
_diffrn_reflns_point_group_measured_fraction_max 0.950
_diffrn_reflns_theta_full 24.415
_diffrn_reflns_theta_max 15.995
_diffrn_reflns_theta_min 1.471
_diffrn_source synchrotron
_exptl_absorpt_coefficient_mu 1.233
_exptl_absorpt_correction_T_max 1.00000
_exptl_absorpt_correction_T_min 0.58037
_exptl_absorpt_correction_type multi-scan
_exptl_absorpt_process_details
;
CrysAlisPro 1.171.40.14d (Rigaku Oxford Diffraction, 2018)
Empirical absorption correction using spherical harmonics,
 implemented in SCALE3 ABSPACK scaling algorithm.
;
_exptl_crystal_colour 'clear light yellow'
_exptl_crystal_colour_lustre clear
_exptl_crystal_colour_modifier light
_exptl_crystal_colour_primary yellow
_exptl_crystal_density_diffrn 1.354
_exptl_crystal_description block
_exptl_crystal_F_000 6200
_exptl_crystal_size_max 0.1
_exptl_crystal_size_mid 0.1
_exptl_crystal_size_min 0.1
_refine_diff_density_max 1.464
_refine_diff_density_min -0.593
_refine_diff_density_rms 0.126
_refine_ls_abs_structure_details
;
 Flack x determined using 5674 quotients [(I+)-(I-)]/[(I+)+(I-)]
 (Parsons, Flack and Wagner, Acta Cryst. B69 (2013) 249-259).
;
_refine_ls_abs_structure_Flack 0.204(11)
_refine_ls_extinction_method none
_refine_ls_goodness_of_fit_ref 1.759
_refine_ls_hydrogen_treatment constr
_refine_ls_matrix_type full
_refine_ls_number_parameters 2429
_refine_ls_number_reflns 30691
_refine_ls_number_restraints 6149
_refine_ls_restrained_S_all 1.911
_refine_ls_R_factor_all 0.2053
_refine_ls_R_factor_gt 0.1400
_refine_ls_shift/su_max 0.002
_refine_ls_shift/su_mean 0.000
_refine_ls_structure_factor_coef Fsqd
_refine_ls_weighting_details 'w=1/[\s^2^(Fo^2^)+(0.1000P)^2^] where P=(Fo^2^+2Fc^2^)/3'
_refine_ls_weighting_scheme calc
_refine_ls_wR_factor_gt 0.3240
_refine_ls_wR_factor_ref 0.3499
_reflns_Friedel_coverage 0.912
_reflns_Friedel_fraction_full 0.268
_reflns_Friedel_fraction_max 0.906
_reflns_number_gt 16897
_reflns_number_total 30691
_reflns_threshold_expression 'I > 2\s(I)'
_cod_data_source_file ja0c12038_si_002.cif
_cod_data_source_block m_av435a_3_col1_
_cod_original_cell_volume 15076.1(17)
_cod_database_code 4135572
_shelxl_version_number 2014/6
_shelx_space_group_comment
;
The symmetry employed for this shelxl refinement is uniquely defined
by the following loop, which should always be used as a source of
symmetry information in preference to the above space-group names.
They are only intended as comments.
;
_shelx_estimated_absorpt_t_max 0.887
_shelx_estimated_absorpt_t_min 0.887
_reflns_odcompleteness_completeness 99.48
_reflns_odcompleteness_iscentric 1
_reflns_odcompleteness_theta 18.25
_olex2_refinement_description
;
1. Fixed Uiso
 At 1.2 times of:
  All C(H) groups, All C(H,H) groups
2. Restrained distances
 C259-C258
 1.45 with sigma of 0.002
 C259-C257
 2.4 with sigma of 0.002
 C253-C259
 2.4 with sigma of 0.002
 C260-C258
 2.4 with sigma of 0.002
 C264-C258
 2.4 with sigma of 0.002
 C96-C100
 2.4 with sigma of 0.002
 C104-C96
 2.4 with sigma of 0.002
 C516-C517
 1.45 with sigma of 0.002
 C735-C736 = C735-C734 = C732-C733 = C731-C732
 1.5 with sigma of 0.01
 C734-C733
 1.35 with sigma of 0.005
 C737-C735
 2.4 with sigma of 0.02
 C734-C736
 2.4 with sigma of 0.02
 C735-C733
 2.4 with sigma of 0.02
 C734-C732
 2.4 with sigma of 0.02
 C733-C731
 2.4 with sigma of 0.02
 C505-C504 = C510-C511
 1.45 with sigma of 0.002
 C509-C508 = C509-C510 = C506-C505 = C506-C507
 1.5 with sigma of 0.01
 C508-C507
 1.35 with sigma of 0.005
 C511-C509
 2.4 with sigma of 0.02
 C510-C508
 2.4 with sigma of 0.02
 C509-C507
 2.4 with sigma of 0.02
 C508-C506
 2.4 with sigma of 0.02
 C507-C505
 2.4 with sigma of 0.02
 C506-C504
 2.4 with sigma of 0.02
 C503-C505 = C505-C499
 2.4 with sigma of 0.02
 C516-C510 = C510-C512
 2.4 with sigma of 0.02
 C105-C104 = C110-C111
 1.45 with sigma of 0.002
 C111-C109
 2.4 with sigma of 0.02
 C110-C108
 2.4 with sigma of 0.02
 C108-C106
 2.4 with sigma of 0.02
 C106-C104
 2.4 with sigma of 0.02
 O213-C214
 1.45 with sigma of 0.002
 C254-C252
 2.4 with sigma of 0.02
 C258-C252
 2.4 with sigma of 0.02
 C248-C247
 1.5 with sigma of 0.01
 C247-C248
 1.5 with sigma of 0.01
 C511-C517
 2.4 with sigma of 0.02
 C556-C548
 2.4 with sigma of 0.02
 C552-C548
 2.4 with sigma of 0.02
 C532-C530
 2.4 with sigma of 0.02
 C71-C68 = C72-C73
 1.45 with sigma of 0.002
 C72-C71
 1.5 with sigma of 0.002
 C123-C120 = C126-C129
 1.45 with sigma of 0.002
 C131-C130
 1.45 with sigma of 0.002
 C414-C410
 2.4 with sigma of 0.02
 O413-C415
 2.4 with sigma of 0.02
 Zn5-C123
 3 with sigma of 0.02
 C128-C120
 2.4 with sigma of 0.02
 N124-C120
 2.4 with sigma of 0.02
 C125-C129
 2.4 with sigma of 0.02
 N319-C323
 2.4 with sigma of 0.02
 Zn2-C318
 3 with sigma of 0.02
 C85-C83
 2.4 with sigma of 0.02
 C85-C82 = C86-C87
 1.45 with sigma of 0.002
 C320-C323
 1.45 with sigma of 0.02
 C28-C29
 1.45 with sigma of 0.02
 C117-C111
 2.4 with sigma of 0.02
 C112-C110
 2.4 with sigma of 0.02
 C99-C95
 2.4 with sigma of 0.02
 C97-C99
 2.4 with sigma of 0.02
 C71-C73
 2.4 with sigma of 0.02
 C137-C134
 1.45 with sigma of 0.002
 C614-C613
 1.5 with sigma of 0.02
 C737-C743
 2.4 with sigma of 0.02
 C743-C741
 2.4 with sigma of 0.02
 C743-C742
 1.45 with sigma of 0.002
 C708-C711 = C712-C713
 1.45 with sigma of 0.002
 C711-C712
 1.5 with sigma of 0.02
 C673-O672 = C668-C671
 1.45 with sigma of 0.002
 C671-O672
 1.5 with sigma of 0.002
 C657-C658
 1.5 with sigma of 0.002
 C658-C659 = C657-C654
 1.45 with sigma of 0.002
 C711-C707
 2.4 with sigma of 0.002
 C709-C711
 2.4 with sigma of 0.002
 C744-C742
 2.4 with sigma of 0.002
 C742-C748
 2.4 with sigma of 0.002
 C736-C738
 2.4 with sigma of 0.002
 C749-C746
 1.45 with sigma of 0.002
 N119-C120
 1.45 with sigma of 0.002
 N22-C18
 2.4 with sigma of 0.002
 C18-C26
 2.4 with sigma of 0.002
 C21-C18
 1.45 with sigma of 0.002
 C229-C228
 1.45 with sigma of 0.002
 C520-C523
 1.45 with sigma of 0.002
 C290-C293
 1.45 with sigma of 0.002
 C711-C713
 2.4 with sigma of 0.02
 C704-C698
 2.4 with sigma of 0.02
 C482-C485
 1.5 with sigma of 0.01
 C465-C463
 2.4 with sigma of 0.02
 C32-C35
 1.45 with sigma of 0.02
 C427-C428
 1.5 with sigma of 0.02
 C486-C485
 1.5 with sigma of 0.02
 C482-C485 = C486-C487
 1.45 with sigma of 0.02
 C115-C117
 2.4 with sigma of 0.02
 C111-C117
 2.4 with sigma of 0.02
 C116-C117
 1.45 with sigma of 0.02
 C534-C537
 1.45 with sigma of 0.02
 C540-C543
 1.45 with sigma of 0.02
 C414-O413
 1.45 with sigma of 0.02
 Ir4-C351 = Ir4-C353
 2.8 with sigma of 0.02
 O344-C350
 2.4 with sigma of 0.02
 C71-C67
 2.4 with sigma of 0.02
 C71-C69
 2.4 with sigma of 0.02
 C109-C110
 1.5 with sigma of 0.02
 C27-C24
 1.45 with sigma of 0.02
 C27-C25
 2.4 with sigma of 0.02
 C76-C84 = N75-C79
 2.4 with sigma of 0.02
 Ir4-C79
 2.8 with sigma of 0.02
 C27-C29 = C34-C28
 2.4 with sigma of 0.02
 C406-C407
 1.45 with sigma of 0.002
 Ir11-C402 = Ir11-C406
 3 with sigma of 0.02
 N61-C65
 2.4 with sigma of 0.02
 C63-C65
 2.4 with sigma of 0.02
 O697-C694
 1.45 with sigma of 0.02
 C614-C615 = C613-C610
 1.45 with sigma of 0.02
 C330-C331
 1.45 with sigma of 0.02
 C126-C130
 2.4 with sigma of 0.02
 C343-O344
 1.45 with sigma of 0.02
 C343-C340 = O344-C345
 1.45 with sigma of 0.02
 C545-O544
 1.45 with sigma of 0.02
 O697-C693
 2.4 with sigma of 0.02
 C695-O697
 2.4 with sigma of 0.02
 C343-C345
 2.4 with sigma of 0.01
 C603-C756
 1.45 with sigma of 0.002
 C472-C471
 1.45 with sigma of 0.002
 C471-C468 = C472-C473
 1.45 with sigma of 0.002
 C343-C340 = C343-O344 = O344-C345
 1.45 with sigma of 0.002
 C756-C755
 1.45 with sigma of 0.002
 C285-C282
 1.45 with sigma of 0.002
 C736-C737
 1.45 with sigma of 0.002
 N745-C749
 2.4 with sigma of 0.02
 C755-C752
 1.45 with sigma of 0.002
 C602-C756
 2.4 with sigma of 0.02
 C496-C499
 1.45 with sigma of 0.002
 C58-C59 = C41-C38
 1.45 with sigma of 0.02
 N701-C705
 2.4 with sigma of 0.02
 N720-C716
 2.4 with sigma of 0.02
 C348-C351
 1.45 with sigma of 0.02
 C60-C58
 2.4 with sigma of 0.02
 C300-C296
 2.4 with sigma of 0.02
 C299-C297
 2.4 with sigma of 0.02
 C299-C296
 1.45 with sigma of 0.02
 C428-C429
 1.45 with sigma of 0.002
 C607-C606
 1.4 with sigma of 0.013
 C606-C607
 1.45 with sigma of 0.02
 C47-C46
 1.5 with sigma of 0.02
 C47-C48
 1.5 with sigma of 0.02
 C49-C48
 1.45 with sigma of 0.02
 C45-C47
 2.4 with sigma of 0.02
 C48-C46
 2.4 with sigma of 0.02
 C49-C47
 2.4 with sigma of 0.02
 C52-C54
 2.4 with sigma of 0.02
 C49-C51
 2.4 with sigma of 0.02
 C52-C51 = C52-C53
 1.5 with sigma of 0.02
 C53-C51
 2.4 with sigma of 0.02
 C50-C49
 1.35 with sigma of 0.01
 C50-C51
 1.45 with sigma of 0.01
 C50-C48
 2.4 with sigma of 0.02
 H48B-H51B
 -2 with sigma of 0.02
 C308-C309
 1.45 with sigma of 0.02
 C308-C307
 1.35 with sigma of 0.02
 C308-C310
 2.4 with sigma of 0.02
 C305-C299
 2.4 with sigma of 0.02
 C305-C307
 2.4 with sigma of 0.02
 C303-C305
 2.4 with sigma of 0.02
 C309-C307
 -2.4 with sigma of 0.02
 C307-C310
 -3 with sigma of 0.02
 C309-C318
 -3 with sigma of 0.02
 C298-H30C
 -2 with sigma of 0.02
 C307-C297
 -3 with sigma of 0.02
 H22C-H230
 -2 with sigma of 0.02
 H30E-H297
 -2 with sigma of 0.02
 H318-H31B
 -2 with sigma of 0.02
 H50-H47B
 -2 with sigma of 0.02
 H342-H335
 -2 with sigma of 0.02
 H653-H65C
 -2 with sigma of 0.02
 H69A-H693
 -2 with sigma of 0.02
 H714-H71E
 -2 with sigma of 0.02
 H733-H73A
 -2 with sigma of 0.02
 C329-C326
 1.45 with sigma of 0.02
 H41A-H409
 -2 with sigma of 0.02
 O544-C543
 1.45 with sigma of 0.01
 C621-C618
 1.45 with sigma of 0.01
 H60-H52B
 -2 with sigma of 0.02
 H270-H263
 -2 with sigma of 0.02
 H298-H291
 -2 with sigma of 0.02
 H495-H50B
 -2 with sigma of 0.02
 C14-O13
 1.45 with sigma of 0.01
 H45-H48B
 -2 with sigma of 0.02
 H748-H73C
 -2 with sigma of 0.02
 H60-H52A
 -2 with sigma of 0.02
 H550_$1-H354
 -2 with sigma of 0.02
 C351-C348
 1.45 with sigma of 0.01
 C698-O697
 1.5 with sigma of 0.01
 H50B-H495
 -2 with sigma of 0.02
 H50A-H50F
 -2 with sigma of 0.02
 H74-H71A
 -2 with sigma of 0.02
 H50F-H50B
 -2 with sigma of 0.02
 Ir1-C7
 3 with sigma of 0.002
 O13-C10
 1.45 with sigma of 0.01
 C316-C317
 1.45 with sigma of 0.02
 C315-C317
 2.4 with sigma of 0.02
 C311-C317
 2.4 with sigma of 0.02
 C311-C310 = C309-C310
 1.5 with sigma of 0.02
 C311-C309
 2.4 with sigma of 0.02
 C312-C310
 2.4 with sigma of 0.02
 C310-C316
 2.4 with sigma of 0.02
 H312-H30D
 -2 with sigma of 0.02
 H154-H54A
 -2 with sigma of 0.02
 C496-H50A
 -2 with sigma of 0.02
 C633-C632 = C638-C639
 1.45 with sigma of 0.002
 C634-C633 = C637-C638 = C634-C635 = C637-C636
 1.5 with sigma of 0.01
 C635-C636
 1.35 with sigma of 0.005
 C632-C634
 2.4 with sigma of 0.02
 C633-C635
 2.4 with sigma of 0.02
 C634-C636
 2.4 with sigma of 0.02
 C635-C637
 2.4 with sigma of 0.02
 C636-C638
 2.4 with sigma of 0.02
 C637-C639
 2.4 with sigma of 0.02
 C645-C644
 1.45 with sigma of 0.01
 C627-C624
 1.45 with sigma of 0.002
 H643-H30F
 -2 with sigma of 0.02
 C633-C627
 -2.35 with sigma of 0.02
 C427-C424
 1.45 with sigma of 0.02
 H42C-H423
 -2 with sigma of 0.02
 C451-C453
 2.4 with sigma of 0.02
 C458-C459
 1.45 with sigma of 0.002
 C109-C108 = C105-C106 = C107-C106
 1.5 with sigma of 0.01
 C107-C108
 1.35 with sigma of 0.005
 C109-C107
 2.4 with sigma of 0.02
 C107-C105
 2.4 with sigma of 0.02
 H11B-H107
 -2 with sigma of 0.02
 C679-C676
 1.45 with sigma of 0.002
 Ir14-C681 = Ir14-C679
 3 with sigma of 0.02
 C151-C148
 1.45 with sigma of 0.01
 C140-C143
 1.45 with sigma of 0.02
 C145-O144
 1.45 with sigma of 0.002
 H146-H14D
 -2 with sigma of 0.02
 H28B-H23
 -2 with sigma of 0.02
 H48A-H51B
 -2 with sigma of 0.02
 H50A-H495
 -2 with sigma of 0.02
 C651-C648
 1.45 with sigma of 0.02
 C306-C307
 1.45 with sigma of 0.02
 C305-C306 = C304-C305
 1.5 with sigma of 0.02
 C304-C306
 2.4 with sigma of 0.02
 C306-C308
 2.4 with sigma of 0.02
 H30B_$2-H24D
 -2 with sigma of 0.02
 N147-C151 = C152-C148
 -2.4 with sigma of 0.02
 C249-C248
 1.5 with sigma of 0.01
 C249-C250
 1.35 with sigma of 0.005
 C250-C251 = C252-C251
 1.5 with sigma of 0.01
 C247-C249
 2.4 with sigma of 0.02
 C248-C250
 2.4 with sigma of 0.02
 C249-C251
 2.4 with sigma of 0.02
 C250-C252
 2.4 with sigma of 0.02
 C251-C253
 2.4 with sigma of 0.02
 C247-C251
 -3 with sigma of 0.02
 C252-H249
 -2.5 with sigma of 0.02
 H264-H25A
 -2 with sigma of 0.02
 C471-C467
 -2.3 with sigma of 0.02
 C488-C486
 2.4 with sigma of 0.02
 C285-C281
 2.4 with sigma of 0.02
 C496-H50B
 -2 with sigma of 0.02
 Ir1-C6
 -3 with sigma of 0.02
 C725-C722
 1.45 with sigma of 0.002
 C732-C730
 2.4 with sigma of 0.02
 C723-C725
 2.4 with sigma of 0.02
 C725-C721
 2.4 with sigma of 0.02
 C726-C727 = C727-C728
 1.45 with sigma of 0.002
 C730-C731
 1.45 with sigma of 0.002
 C748-H73C
 -2 with sigma of 0.02
 H525-H53A
 -2 with sigma of 0.02
 H45C-H302
 -2 with sigma of 0.02
 C93-C90
 1.45 with sigma of 0.02
 C215-C214
 1.45 with sigma of 0.02
 C221-C218
 1.45 with sigma of 0.02
 C705-C702
 1.45 with sigma of 0.02
 H77-H84
 -2 with sigma of 0.02
 Ir4-C206
 2.8 with sigma of 0.02
 C207-C206
 1.45 with sigma of 0.02
 C205-C207
 2.4 with sigma of 0.02
 C201-C207
 2.4 with sigma of 0.02
 C212-C206
 2.4 with sigma of 0.02
 N208-C206
 2.4 with sigma of 0.02
 C207-C201
 -2.4 with sigma of 0.02
 N208-C201
 -2.4 with sigma of 0.02
 Ir4-C202
 -2.4 with sigma of 0.02
 C279-C276
 1.45 with sigma of 0.02
 H44B-H50D_$6
 -2 with sigma of 0.02
 C448-C450
 2.4 with sigma of 0.02
 C450-C452
 2.4 with sigma of 0.02
 H450-H44A
 -2 with sigma of 0.02
 H34A-H346
 -2 with sigma of 0.02
 H726_$5-H34B
 -2 with sigma of 0.02
 H73H_$6-H63F
 -2 with sigma of 0.02
 C435-C433 = C440-C432
 2.4 with sigma of 0.02
 C435-C432
 1.45 with sigma of 0.02
 C438-H44C
 -3 with sigma of 0.02
 C437-H44D
 -2 with sigma of 0.02
 H45D-H449
 -2 with sigma of 0.005
 C449-C450
 1.35 with sigma of 0.02
 C448-C447 = C448-C449 = C450-C451 = C452-C451
 1.5 with sigma of 0.02
 H449-H45D
 -2 with sigma of 0.02
 C446-C448
 2.4 with sigma of 0.02
 C441-C438
 1.45 with sigma of 0.002
 C446-C438 = C437-C441 = C442-C438
 2.4 with sigma of 0.002
 H50D_$5-H445_$4
 -2 with sigma of 0.02
 H445-H503_$6
 -2 with sigma of 0.02
 H503_$6-H445
 -2 with sigma of 0.02
 C443-C203_$3 = C443-C205_$3 = C442-C204_$3 = C443-C204_$3 = C444-C204_$3
 -2.3 with sigma of 0.02
 C443-C204_$3
 -3 with sigma of 0.02
 C443-C203_$3
 -3 with sigma of 0.02
 C447-C446 = C452-C453
 1.45 with sigma of 0.002
 H444-H25A_$7
 -2 with sigma of 0.02
 H442-H204_$3
 -2 with sigma of 0.02
 C252-C253 = C247-C246
 1.45 with sigma of 0.002
 C248-C246
 2.4 with sigma of 0.02
 C238-C241
 1.45 with sigma of 0.02
 H24C_$7-H245_$7
 -2 with sigma of 0.02
 H515-H242
 -2 with sigma of 0.02
 C227-C224
 1.45 with sigma of 0.01
 C235-C232
 1.45 with sigma of 0.01
 O213-C210 \\sim C214-C215
 with sigma of 0.002
 C209-O213 \\sim O213-C211
 with sigma of 0.002
 C504-C496 \\sim C496-C500
 with sigma of 0.02
 C139-N138 \\sim C139-C140
 with sigma of 0.002
 N652-C648 \\sim C648-C656
 with sigma of 0.002
 N647-C651 \\sim C651-C649
 with sigma of 0.002
 C664-C658 \\sim C658-C660
 with sigma of 0.002
 C658-C659 \\sim C657-C654
 with sigma of 0.002
 C653-C657 \\sim C657-C655
 with sigma of 0.002
 C99-C105 \\sim C105-C103
 with sigma of 0.002
 C122-C116 \\sim C116-C118
 with sigma of 0.002
 O413-C410 \\sim C414-C415
 with sigma of 0.002
 C548-Ir11 \\sim Ir11-C546
 with sigma of 0.002
 C546-O544 \\sim O544-C550
 with sigma of 0.002
 C409-O413 \\sim O413-C411
 with sigma of 0.002
 C752-C756 \\sim C603-C755
 with sigma of 0.002
 C667-C671 \\sim C671-C669
 with sigma of 0.002
 C35-Zn3 \\sim Zn3-C37
 with sigma of 0.02
 N31-C35 \\sim C35-C33
 with sigma of 0.02
 C542-C534 \\sim C534-N538
 with sigma of 0.02
 C541-C543 \\sim C543-C539
 with sigma of 0.02
 C351-Ir4 \\sim Ir4-C353
 with sigma of 0.02
 C132-C130 \\sim C130-C136
 with sigma of 0.02
 C262-Zn6 \\sim Zn6-C260
 with sigma of 0.02
 C402-Ir11 \\sim Ir11-C406
 with sigma of 0.002
 N408-C406 \\sim C406-C412
 with sigma of 0.002
 C401-C407 \\sim C407-C405
 with sigma of 0.002
 Zn6-N236 \\sim Zn6-N231 \\sim Zn6-N133 \\sim Zn6-N138 \\sim Zn6-N261 \\sim
Zn6-N266
 with sigma of 0.02
 C336-C330 \\sim C330-C332
 with sigma of 0.02
 C343-O344 \\sim C343-C340 \\sim O344-C345
 with sigma of 0.02
 C339-C343 \\sim C343-C341
 with sigma of 0.02
 C223-C227 \\sim C227-C225
 with sigma of 0.02
 Zn5-N222 \\sim Zn5-N124 \\sim Zn5-N119 \\sim Zn5-N94 \\sim Zn5-N89 \\sim
Zn5-N217
 with sigma of 0.01
 N217-C221 \\sim C221-C219
 with sigma of 0.01
 C674-O672 \\sim O672-C678
 with sigma of 0.02
 C674-Ir14 \\sim Ir14-C676
 with sigma of 0.02
 N338-C334 \\sim C334-C342
 with sigma of 0.02
 Zn3-N333 \\sim Zn3-N338 \\sim Zn3-N36 \\sim Zn3-N31 \\sim Zn3-N61 \\sim Zn3-N66
 with sigma of 0.01
 C738-C736 \\sim C736-C742
 with sigma of 0.02
 N294-C290 \\sim C290-C298
 with sigma of 0.02
 Ir11-C552 \\sim Ir11-N601 \\sim Ir11-N547 \\sim Ir11-N608 \\sim Ir11-C401
\\sim Ir11-N408
 with sigma of 0.1
 C42-C38 \\sim C38-C46
 with sigma of 0.02
 C53-C59 \\sim C59-C57
 with sigma of 0.02
 C60-C58 \\sim C58-C64
 with sigma of 0.02
 C57-C59 \\sim C59-C53
 with sigma of 0.02
 C639-C645 \\sim C645-C643
 with sigma of 0.002
 C650-C644 \\sim C644-C646
 with sigma of 0.002
 C640-C638 \\sim C638-C644
 with sigma of 0.002
 Zn12-N647 \\sim Zn12-N617 \\sim Zn12-N622 \\sim Zn12-N652 \\sim Zn12-N422
\\sim Zn12-N417
 with sigma of 0.002
 C453-C459 \\sim C459-C457
 with sigma of 0.002
 C679-Ir14 \\sim Ir14-C681
 with sigma of 0.002
 Ir14-C680 \\sim Ir14-N675
 with sigma of 0.02
 N675-C679 \\sim C679-C677
 with sigma of 0.02
 C684-C676 \\sim C676-C680
 with sigma of 0.02
 C71-C68 \\sim C129-C130 \\sim C271-C272 \\sim C330-C329 \\sim C143-O144 \\sim
C286-C285 \\sim C27-C28
 \\sim C85-C86 \\sim C227-C228
 with sigma of 0.002
 C150-O144 \\sim O144-C146
 with sigma of 0.002
 N466-C462 \\sim C462-C470
 with sigma of 0.02
 C463-C465 \\sim C465-N461
 with sigma of 0.02
 C729-C731 \\sim C731-C725
 with sigma of 0.002
 C726-C722 \\sim C722-C730
 with sigma of 0.002
 C454-C452 \\sim C452-C458
 with sigma of 0.002
 Ir4-C201 \\sim Ir4-N347 \\sim Ir4-N80 \\sim Ir4-N208 \\sim Ir4-N75
 with sigma of 0.02
 Zn13-N466 \\sim Zn13-N666 \\sim Zn13-N436 \\sim Zn13-N461 \\sim Zn13-N661
\\sim Zn13-N431
 with sigma of 0.02
 C435-Zn13 \\sim Zn13-C437
 with sigma of 0.02
 C446-C438 \\sim C438-C442
 with sigma of 0.002
 C437-C441 \\sim C441-C439
 with sigma of 0.02
 C445-C447 \\sim C447-C441
 with sigma of 0.002
 C242-C238 \\sim C238-C246
 with sigma of 0.002
 C245-C247 \\sim C247-C241
 with sigma of 0.002
3. Restrained planarity
 C262, C263, C264, C259, C260, N261, C258
 with sigma of 0.1
 N261, C260, C259, C264, C263, C262, C258
 with sigma of 0.1
 N36, C35, C40, C39, C38, C37
 with sigma of 0.1
 C255, C254, C253, C258, C256, C252, C257
 with sigma of 0.1
 C260, C259, C264, C263, C262, N261, C258
 with sigma of 0.1
 C505, C499, C504, C503, C502, C501, C500
 with sigma of 0.1
 C510, C511, C516, C515, C514, C513, C512
 with sigma of 0.1
 C259, C264, C263, C262, N261, C260, C258
 with sigma of 0.1
 C548, C554, C555, C556, C551, C552, C553
 with sigma of 0.1
 N231, C232, C233, C234, C229, C230, N236, C237, C235, C238, C239, C240
 with sigma of 0.1
 C100, C99, C104, C103, C102, C101, C96
 with sigma of 0.1
 N319, C320, C321, C322, C317, C318, C325, C326, C327, C328, C323, N324
 with sigma of 0.1
 C708, C707, N706, C705, C710, C709, C711
 with sigma of 0.1
 O413, C410, C411, C412, C407, N408, C409
 with sigma of 0.1
 C749, N750, C752, C753, C754, C751, C746, C747, C748, C743, C744, N745
 with sigma of 0.1
 C741, C742, C737, C738, C739, C740, C736
 with sigma of 0.1
 C499, C504, C503, C502, C501, C500, C496
 with sigma of 0.002
 C255, C254, C253, C258, C257, C256, C259
 with sigma of 0.002
 C746, N745, C744, C743, C748, C747, C742
 with sigma of 0.1
 N289, C290, C291, C293, N294, C295, C296, C297, C298, C288, C287, C292
 with sigma of 0.1
 C298, C293, C295, N294, C297, C296
 with sigma of 0.1
 C24, C23, N22, C21, C26, C25, C18, N17, C16, C15, C20, C19, Zn2
 with sigma of 0.1
 C30, Zn3, N31, C32, C33, C34, C29, C35, N36, C37, C38, C39, C40
 with sigma of 0.1
 N617, C618, C619, C620, C615, C616, N622, C623, C624, C625, C626, C621
 with sigma of 0.1
 C99, C104, C103, C102, C101, C105, C100
 with sigma of 0.1
 C116, C121, C122, C117, C118, N119
 with sigma of 0.1
 C292, C287, C288, N289, C290, C291, C293, N294, C295, C296, C297, C298
 with sigma of 0.1
 N80, C79, C84, C83, C82, C81, C74, C73, C78, C77, C76, N75
 with sigma of 0.1
 N22, C21, C26, C25, C24, C23, C27, C18, N17, C16, C15, C20, C19, C14
 with sigma of 0.1
 N22, C21, C23, C18, N17, C16, C15, C20, C19, C26, C25, C24
 with sigma of 0.1
 C406, C401, C402, C403, C404, C405, C407, C412, C411, C410, C409, N408
 with sigma of 0.1
 C411, C412, C407, C409, C410, N408, C406
 with sigma of 0.1
 C406, C405, C404, C403, C402, C401, C407
 with sigma of 0.1
 C516, C515, C514, C513, C512, C511, C517
 with sigma of 0.1
 C59, C60, N61, C62, C63, C64
 with sigma of 0.01
 C60, C63, C64, C59, C62, N61
 with sigma of 0.1
 C603, C604, C605, C606, N601, C602, C756, C607, C612, C611, C610, C609, N608
 with sigma of 0.1
 C342, C337, N338, C339, C340, C341, C343
 with sigma of 0.1
 C117, C118, N119, C120, C121, C122
 with sigma of 0.1
 C742, C741, C740, C739, C738, C737, C743
 with sigma of 0.1
 N720, C719, C724, C723, C722, C721, Zn16, N715, C716, C717, C718, C713, C714
 with sigma of 0.1
 C735, C734, C733, C732
 with sigma of 0.1
 N119, C118, C117, C122, C121, C120, C123, C128, C127, C126, C125, N124
 with sigma of 0.1
 N61, C60, C59, C64, C63, C62, Zn3
 with sigma of 0.1
 C35, N36, C37, C38, C39, C40
 with sigma of 0.1
 C58, C57, C56, C55, C54, C53, C59
 with sigma of 0.1
 C299, C304, C303, C302, C301, C300, C296
 with sigma of 0.1
 C296, C297, C298, C293, N294, C295, C299
 with sigma of 0.1
 C54, C53, C58, C57, C56, C55, C59
 with sigma of 0.1
 C53, C54, C55, C56, C57, C58
 with sigma of 0.1
 C46, C41, C42, C43, C44, C45
 with sigma of 0.1
 C54, C53, C58, C57, C56, C55, C52
 with sigma of 0.1
 C54, C53, C58, C56, C55, C52, C57
 with sigma of 0.1
 O544, C545, C546, N547, C548, C549, C550
 with sigma of 0.1
 C305, C304, C303, C302, C301, C300, C299
 with sigma of 0.1
 C47, C46, C45, C44, C43, C42, C41
 with sigma of 0.1
 C348, C349, C350, C345, C346, N347, C351, C356, C355, C354, C353, C352
 with sigma of 0.1
 Ir4, C352, C351, C356, C355, C354, C353
 with sigma of 0.1
 C346, N347, C348, C349, C350, C345, Ir4, C352, C353, C354, C355, C356, C351
 with sigma of 0.1
 C509, C508, C507, C506
 with sigma of 0.1
 C48, C49, C50, C51
 with sigma of 0.1
 C228, C229, C234, C233, C232, N231, C230
 with sigma of 0.1
 C315, C314, C313, C312, C311, C316, C317
 with sigma of 0.1
 C322, C317, C318, C321, C320, N319, C315
 with sigma of 0.1
 C315, C314, C313, C312, C311, C316
 with sigma of 0.1
 N319, C320, C321, C322, C317, C318, C316
 with sigma of 0.1
 C310, C311, C312, C313, C314, C315, C316
 with sigma of 0.1
 N519, C520, C521, C517, C518, C523, N524, C525, C526, C528, C527, C516
 with sigma of 0.1
 C638, C640, C639, C644, C643, C642, C641
 with sigma of 0.1
 C633, C632, C627, C628, C629, C630, C631
 with sigma of 0.1
 N422, C423, C424, C425, C426, C421
 with sigma of 0.1
 N422, C421, C423, C424, C425, C418
 with sigma of 0.1
 C418, N417, C416, C415, C420, C419, C421
 with sigma of 0.1
 C424, C423, N422, C421, C426, C425
 with sigma of 0.1
 C454, C453, C458, C457, C456, C455, C459
 with sigma of 0.1
 C681, C682, C683, C684, C679, C680, Ir14, C676, C677, C678, C673, C674, N675
 with sigma of 0.1
 C306, C307, C308, C309
 with sigma of 0.1
 C248, C249, C250, C251
 with sigma of 0.1
 O13, C9, C10, C11, C12, C7, N8, C2, C1, C6, C5, C4, C3
 with sigma of 0.1
 C731, C725, C730, C729, C728, C727, C726
 with sigma of 0.1
 C725, C730, C729, C728, C727, C726, C722
 with sigma of 0.1
 C723, C722, C721, N720, C719, C724, C725
 with sigma of 0.1
 C723, C724, C719, N720, C721, C722, C725
 with sigma of 0.1
 C722, C723, C721, N720, C719, C724, C725
 with sigma of 0.1
 N720, C722, C723, C724, C719, C725
 with sigma of 0.1
 C746, C747, C748, C743, C744, N745, C742
 with sigma of 0.1
 C452, C453, C458, C457, C456, C455, C454
 with sigma of 0.1
 C209, C210, C212, C207, N208, C201, C206, C205, C204, C203, C202
 with sigma of 0.1
 C201, C206, C203, C202, H202, C205, C204, N208, C209, C207, C212, C211, C210,
 O213, Ir4
 with sigma of 0.05
 N436, C437, N431, C430, C438
 with sigma of 0.1
 C448, C449, C450, C451
 with sigma of 0.1
 C441, C446, C445, C444, C443, C442, C438
 with sigma of 0.05
 C435, C440, C439, C438, C437, N436, C441
 with sigma of 0.1
 C447, C446, C445, C444, C443, C442, C441
 with sigma of 0.1
 C235, N236, C237, C238, C239, C240, C241
 with sigma of 0.002
 C247, C246, C241, C242, C243, C244, C245
 with sigma of 0.1
 C246, C245, C244, C243, C242, C241, C238
 with sigma of 0.1
4. Uiso/Uaniso restraints and constraints
F1_1 \\sim F2_1 \\sim F3_1 \\sim F4_1 \\sim F5_1 \\sim F6_1 \\sim F1_2 \\sim
F2_2 \\sim F3_2 \\sim F4_2 \\sim F5_2 \\sim F6_2 \\sim F1_3 \\sim F2_3 \\sim
F3_3 \\sim F4_3 \\sim F5_3 \\sim F6_3 \\sim F1_4 \\sim F2_4 \\sim F3_4 \\sim
F4_4 \\sim F5_4 \\sim F6_4 \\sim F1_5 \\sim F2_5 \\sim F3_5 \\sim F4_5 \\sim
F5_5 \\sim F6_5 \\sim F1_6 \\sim F2_6 \\sim F3_6 \\sim F4_6 \\sim F5_6 \\sim
F6_6 \\sim F1_7 \\sim F2_7 \\sim F3_7 \\sim F4_7 \\sim F5_7 \\sim F6_7 \\sim
F1_8 \\sim F2_8 \\sim F3_8 \\sim F4_8 \\sim F5_8 \\sim F6_8 \\sim F1_9 \\sim
F2_9 \\sim F3_9 \\sim F4_9 \\sim F5_9 \\sim F6_9 \\sim F1_10 \\sim F2_10 \\sim
F3_10 \\sim F4_10 \\sim F5_10 \\sim F6_10 \\sim F1_11 \\sim F2_11 \\sim F3_11
\\sim F4_11 \\sim F5_11 \\sim F6_11 \\sim F1_12 \\sim F2_12 \\sim F3_12 \\sim
F4_12 \\sim F5_12 \\sim F6_12 \\sim F1_13 \\sim F2_13 \\sim F3_13 \\sim F4_13
\\sim F5_13 \\sim F6_13 \\sim F1_14 \\sim F2_14 \\sim F3_14 \\sim F4_14 \\sim
F5_14 \\sim F6_14 \\sim F1_15 \\sim F2_15 \\sim F3_15 \\sim F4_15 \\sim F5_15
\\sim F6_15 \\sim F1_16 \\sim F2_16 \\sim F3_16 \\sim F4_16 \\sim F5_16 \\sim
F6_16 \\sim F1_17 \\sim F2_17 \\sim F3_17 \\sim F4_17 \\sim F5_17 \\sim F6_17
\\sim F1_18 \\sim F2_18 \\sim F3_18 \\sim F4_18 \\sim F5_18 \\sim F6_18 \\sim
F1_19 \\sim F2_19 \\sim F3_19 \\sim F4_19 \\sim F5_19 \\sim F6_19 \\sim F1_20
\\sim F2_20 \\sim F3_20 \\sim F4_20 \\sim F5_20 \\sim F6_20 \\sim P1_1 \\sim
P1_2 \\sim P1_3 \\sim P1_4 \\sim P1_5 \\sim P1_6 \\sim P1_7 \\sim P1_8 \\sim
P1_9 \\sim P1_10 \\sim P1_11 \\sim P1_12 \\sim P1_13 \\sim P1_14 \\sim P1_15
\\sim P1_16 \\sim P1_17 \\sim P1_18 \\sim P1_19 \\sim P1_20: within 2A with
sigma of 0.04 and sigma for terminal atoms of 0.08
C255 \\sim C254 \\sim C258 \\sim C257 \\sim C256 \\sim C253: within 2A with
sigma of 0.013 and sigma for terminal atoms of 0.026
C689 \\sim C511 \\sim C516 \\sim C515 \\sim C514 \\sim C513 \\sim C512: within
2A with sigma of 0.013 and sigma for terminal atoms of 0.026
C255 \\sim C254 \\sim C253 \\sim C258 \\sim C257 \\sim C256: within 2A with
sigma of 0.013 and sigma for terminal atoms of 0.026
C554 \\sim C555 \\sim C556 \\sim C551 \\sim C553 \\sim C552: within 2A with
sigma of 0.013 and sigma for terminal atoms of 0.026
C351 \\sim C356 \\sim C355 \\sim C353 \\sim C354 \\sim C352: within 2A with
sigma of 0.01 and sigma for terminal atoms of 0.02
C239 \\sim C238 \\sim C240 \\sim Zn6 \\sim N236 \\sim C235 \\sim C237: within
2A with sigma of 0.01 and sigma for terminal atoms of 0.02
C499 \\sim C504 \\sim C503 \\sim C502 \\sim C501 \\sim C500: within 2A with
sigma of 0.01 and sigma for terminal atoms of 0.02
C514 \\sim C515 \\sim C516 \\sim C511 \\sim C512 \\sim C513: within 2A with
sigma of 0.01 and sigma for terminal atoms of 0.02
N601 \\sim C602 \\sim C603 \\sim C604 \\sim C605 \\sim C606: within 2A with
sigma of 0.01 and sigma for terminal atoms of 0.02
C741 \\sim C742 \\sim C738 \\sim C739 \\sim C740 \\sim C737: within 2A with
sigma of 0.01 and sigma for terminal atoms of 0.02
C736 \\sim C733 \\sim C734 \\sim C735 \\sim C732 \\sim C731: within 2A with
sigma of 0.01 and sigma for terminal atoms of 0.02
C743 \\sim C748 \\sim C747 \\sim C746 \\sim N745 \\sim C744: within 2A with
sigma of 0.04 and sigma for terminal atoms of 0.08
C116 \\sim C111 \\sim C112 \\sim C113 \\sim C114 \\sim C115: within 2A with
sigma of 0.01 and sigma for terminal atoms of 0.02
C100 \\sim C99 \\sim C104 \\sim C103 \\sim C102 \\sim C101: within 2A with
sigma of 0.01 and sigma for terminal atoms of 0.02
C411 \\sim C410 \\sim C409 \\sim N408 \\sim C407 \\sim C412: within 2A with
sigma of 0.01 and sigma for terminal atoms of 0.02
C406 \\sim C405 \\sim C404 \\sim C403 \\sim C402 \\sim C401: within 2A with
sigma of 0.01 and sigma for terminal atoms of 0.02
C255 \\sim C254 \\sim C253 \\sim C258 \\sim C256 \\sim C257: within 2A with
sigma of 0.01 and sigma for terminal atoms of 0.02
N36 \\sim C37 \\sim C38 \\sim C39 \\sim C40 \\sim C35: within 2A with sigma of
0.01 and sigma for terminal atoms of 0.02
C626 \\sim C621 \\sim N622 \\sim C623 \\sim C624 \\sim C625 \\sim C618 \\sim
N617 \\sim C616 \\sim C615 \\sim C620 \\sim C619: within 2A with sigma of 0.01
and sigma for terminal atoms of 0.02
C610 \\sim C609 \\sim N608 \\sim C607 \\sim C612 \\sim C611: within 2A with
sigma of 0.01 and sigma for terminal atoms of 0.02
C76 \\sim N75 \\sim C74 \\sim C73 \\sim C78 \\sim C77: within 2A with sigma of
0.01 and sigma for terminal atoms of 0.02
C707 \\sim C708 \\sim C709 \\sim C710 \\sim C705 \\sim N706: within 2A with
sigma of 0.01 and sigma for terminal atoms of 0.02
C716 \\sim C717 \\sim C718 \\sim C713 \\sim C714 \\sim N715: within 2A with
sigma of 0.01 and sigma for terminal atoms of 0.02
C268 \\sim C267 \\sim N266 \\sim C265 \\sim C270 \\sim C269 \\sim C262 \\sim
C263 \\sim C264 \\sim C259 \\sim C260 \\sim N261: within 2A with sigma of 0.01
and sigma for terminal atoms of 0.02
C507 \\sim C508 \\sim C506 \\sim C505 \\sim C509 \\sim C510: within 2A with
sigma of 0.002 and sigma for terminal atoms of 0.004
C521 \\sim C520 \\sim N519 \\sim C518 \\sim C517 \\sim C522: within 2A with
sigma of 0.01 and sigma for terminal atoms of 0.02
C43 \\sim C46 \\sim C41 \\sim C45 \\sim C42 \\sim C44 \\sim C47 \\sim C48 \\sim
C49 \\sim C50 \\sim C51 \\sim C52 \\sim C53 \\sim C58 \\sim C57 \\sim C56 \\sim
C55 \\sim C54: within 2A with sigma of 0.01 and sigma for terminal atoms of 0.02
C43 \\sim H71A \\sim H71B \\sim C46 \\sim C45 \\sim C44 \\sim C42 \\sim C41
\\sim C47 \\sim C48 \\sim C49 \\sim C50 \\sim C51 \\sim C52: within 2A with
sigma of 0.01 and sigma for terminal atoms of 0.02
C12 \\sim C7 \\sim N8 \\sim C9 \\sim C10 \\sim C11: within 2A with sigma of
0.001 and sigma for terminal atoms of 0.002
C214 \\sim O213 \\sim C215 \\sim C220 \\sim C210 \\sim C211: within 2A with
sigma of 0.01 and sigma for terminal atoms of 0.02
C60 \\sim N61 \\sim C62 \\sim C63 \\sim C64 \\sim C59: within 2A with sigma of
0.01 and sigma for terminal atoms of 0.02
C316 \\sim C314 \\sim C313 \\sim C312 \\sim C311 \\sim C315 \\sim P1_3 \\sim
C304 \\sim C303 \\sim C302 \\sim C301 \\sim C300 \\sim C299: within 2A with
sigma of 0.01 and sigma for terminal atoms of 0.02
C314 \\sim C315 \\sim C312 \\sim C311 \\sim C316 \\sim C313 \\sim C304 \\sim
C303 \\sim C302 \\sim C301 \\sim C300 \\sim H412 \\sim C299: within 2A with
sigma of 0.01 and sigma for terminal atoms of 0.02
C640 \\sim C644 \\sim C643 \\sim C642 \\sim C641 \\sim C639: within 2A with
sigma of 0.01 and sigma for terminal atoms of 0.02
C638 \\sim C637 \\sim C636 \\sim C635 \\sim C634 \\sim C633 \\sim C631 \\sim
C630 \\sim C632 \\sim C627 \\sim C628: within 2A with sigma of 0.01 and sigma
for terminal atoms of 0.02
N422 \\sim C421 \\sim C426 \\sim C425 \\sim C424 \\sim C423: within 2A with
sigma of 0.01 and sigma for terminal atoms of 0.02
C107 \\sim C106 \\sim C108 \\sim C109 \\sim C105 \\sim C110: within 2A with
sigma of 0.01 and sigma for terminal atoms of 0.02
C539 \\sim N538 \\sim C540 \\sim C541 \\sim C542 \\sim C537: within 2A with
sigma of 0.01 and sigma for terminal atoms of 0.02
C683 \\sim C682 \\sim C681 \\sim C680 \\sim C679 \\sim C684: within 2A with
sigma of 0.01 and sigma for terminal atoms of 0.02
C143 \\sim O144: within 2A with sigma of 0.01 and sigma for terminal atoms of
0.02
C148 \\sim N147 \\sim C146 \\sim C145 \\sim C150 \\sim C149: within 2A with
sigma of 0.01 and sigma for terminal atoms of 0.02
C505 \\sim C506 \\sim C507 \\sim C508 \\sim C509 \\sim C510 \\sim C511 \\sim
C504: within 2A with sigma of 0.01 and sigma for terminal atoms of 0.02
C308 \\sim C306 \\sim C305 \\sim C303 \\sim C299 \\sim C307 \\sim C309 \\sim
C315 \\sim C314 \\sim C313 \\sim C312 \\sim C316 \\sim C311 \\sim C301 \\sim
C300 \\sim C302 \\sim C304: within 2A with sigma of 0.01 and sigma for terminal
atoms of 0.02
C650 \\sim C645 \\sim C649 \\sim C648 \\sim N647 \\sim C646: within 2A with
sigma of 0.01 and sigma for terminal atoms of 0.02
C156 \\sim C151 \\sim C152 \\sim C153 \\sim C154 \\sim C155: within 2A with
sigma of 0.04 and sigma for terminal atoms of 0.08
C297 \\sim C296 \\sim C295 \\sim N294 \\sim C293 \\sim C298: within 2A with
sigma of 0.04 and sigma for terminal atoms of 0.08
C531 \\sim C532 \\sim N533 \\sim C534 \\sim C535 \\sim C536: within 2A with
sigma of 0.01 and sigma for terminal atoms of 0.02
C139 \\sim N138 \\sim C137 \\sim C142 \\sim C141 \\sim C140: within 2A with
sigma of 0.01 and sigma for terminal atoms of 0.02
C251 \\sim C247 \\sim C248 \\sim C249 \\sim C252 \\sim C250: within 2A with
sigma of 0.01 and sigma for terminal atoms of 0.02
C725 \\sim C730 \\sim C729 \\sim C727 \\sim C726 \\sim C728: within 2A with
sigma of 0.01 and sigma for terminal atoms of 0.02
C453 \\sim C458 \\sim C457 \\sim C456 \\sim C455 \\sim C454 \\sim C452 \\sim
C451: within 2A with sigma of 0.01 and sigma for terminal atoms of 0.02
C614 \\sim C204 \\sim C205 \\sim C206 \\sim C201 \\sim C202 \\sim C203: within
2A with sigma of 0.01 and sigma for terminal atoms of 0.02
C276 \\sim N275 \\sim C274 \\sim C273 \\sim C278 \\sim C277: within 2A with
sigma of 0.01 and sigma for terminal atoms of 0.02
C439 \\sim C440 \\sim C435 \\sim N436 \\sim C437 \\sim C438: within 2A with
sigma of 0.01 and sigma for terminal atoms of 0.02
C451 \\sim C447 \\sim C448 \\sim C450 \\sim C449 \\sim C452: within 2A with
sigma of 0.001 and sigma for terminal atoms of 0.002
C441 \\sim C442 \\sim C443 \\sim C444 \\sim C445 \\sim C446: within 2A with
sigma of 0.013 and sigma for terminal atoms of 0.026
C246 \\sim C245 \\sim C244 \\sim C243 \\sim C242 \\sim C241: within 2A with
sigma of 0.01 and sigma for terminal atoms of 0.02
5. Rigid body (RIGU) restrains
 All non-hydrogen atoms
 with sigma for 1-2 distances of 0.002 and sigma for 1-3 distances of 0.002
6. Same fragment restrains
{P1_2, F1_2, F2_2, F3_2, F4_2, F5_2, F6_2}
{P1_3, F1_3, F2_3, F3_3, F4_3, F5_3, F6_3}
{P1_4, F1_4, F2_4, F3_4, F4_4, F5_4, F6_4}
{P1_5, F1_5, F2_5, F3_5, F4_5, F5_5, F6_5}
{P1_6, F1_6, F2_6, F3_6, F4_6, F5_6, F6_6}
{P1_7, F1_7, F2_7, F3_7, F4_7, F5_7, F6_7}
{P1_8, F1_8, F2_8, F3_8, F4_8, F5_8, F6_8}
{P1_9, F1_9, F2_9, F3_9, F4_9, F5_9, F6_9}
{P1_10, F1_10, F2_10, F3_10, F4_10, F5_10, F6_10}
{P1_11, F1_11, F2_11, F3_11, F4_11, F5_11, F6_11}
{P1_12, F1_12, F2_12, F3_12, F4_12, F5_12, F6_12}
{P1_13, F1_13, F2_13, F3_13, F4_13, F5_13, F6_13}
{P1_14, F1_14, F2_14, F3_14, F4_14, F5_14, F6_14}
{P1_15, F1_15, F2_15, F3_15, F4_15, F5_15, F6_15}
{P1_16, F1_16, F2_16, F3_16, F4_16, F5_16, F6_16}
{P1_17, F1_17, F2_17, F3_17, F4_17, F5_17, F6_17}
{P1_18, F1_18, F2_18, F3_18, F4_18, F5_18, F6_18}
{P1_19, F1_19, F2_19, F3_19, F4_19, F5_19, F6_19}
{P1_20, F1_20, F2_20, F3_20, F4_20, F5_20, F6_20}
as
{P1_1, F1_1, F2_1, F3_1, F4_1, F5_1, F6_1} sigma for 1-2: 0.02 1-3: 0.04
7.a Secondary CH2 refined with riding coordinates:
 C451(H45A,H45B), C698(H69A,H69B), C14(H14A,H14B), C671(H67A,H67B), C272(H27A,
 H27B), C28(H28A,H28B), C228(H22A,H22B), C285(H28C,H28D), C130(H13A,H13B),
 C271(H27C,H27D), C143(H14C,H14D), C712(H71C,H71D), C452(H45C,H45D), C86(H86A,
 H86B), C657(H65A,H65B), C485(H48C,H48D), C110(H11A,H11B), C530(H53A,H53B),
 C711(H71E,H71F), C329(H32A,H32B), C227(H22C,H22D), C129(H12A,H12B), C633(H63A,
 H63B), C638(H63C,H63D), C85(H85A,H85B), C71(H71A,H71B), C251(H25A,H25B),
 C447(H44A,H44B), C613(H61A,H61B), C27(H27E,H27F), C529(H52C,H52D), C286(H28E,
 H28F), C448(H44C,H44D), C543(H54A,H54B), C634(H63E,H63F), C755(H75A,H75B),
 C506(H50A,H50B), C658(H65C,H65D), C505(H50C,H50D), C214(H21A,H21B), C343(H34A,
 H34B), C72(H72A,H72B), C756(H75C,H75D), C614(H61C,H61D), C247(H24A,H24B),
 C414(H41A,H41B), C330(H33A,H33B), C736(H73A,H73B), C735(H73C,H73D), C637(H63G,
 H63H), C732(H73E,H73F), C509(H50E,H50F), C106(H10A,H10B), C731(H73G,H73H),
 C510(H51C,H51D), C109(H10C,H10D), C105(H10E,H10F), C248(H24C,H24D), C252(H25C,
 H25D), C471(H47C,H47D), C472(H47E,H47F), C427(H42A,H42B), C428(H42C,H42D),
 C486(H48E,H48F), C47(H47A,H47B), C48(H48A,H48B), C52(H52A,H52B), C51(H51A,
 H51B), C310(H31A,H31B), C306(H30A,H30B), C309(H30C,H30D), C305(H30E,H30F)
7.b Aromatic/amide H refined with riding coordinates:
 C26(H26), C25(H25), C23(H23), C226(H226), C225(H225), C223(H223), C619(H619),
 C620(H620), C616(H616), C84(H84), C83(H83), C81(H81), C747(H747), C748(H748),
 C744(H744), C667(H667), C670(H670), C669(H669), C325(H325), C327(H327),
 C328(H328), C88(H88), C91(H91), C92(H92), C354(H354), C355(H355), C356(H356),
 C353(H353), C274(H274), C278(H278), C277(H277), C209(H209), C211(H211),
 C212(H212), C439(H439), C440(H440), C437(H437), C491(H491), C492(H492),
 C488(H488), C497(H497), C495(H495), C494(H494), C514(H514), C515(H515),
 C512(H512), C513(H513), C350(H350), C346(H346), C349(H349), C33(H33), C34(H34),
  C30(H30), C95(H95), C97(H97), C98(H98), C255(H255), C254(H254), C257(H257),
 C256(H256), C660(H660), C664(H664), C663(H663), C245(H245), C244(H244),
 C243(H243), C242(H242), C522(H522), C518(H518), C521(H521), C216(H216),
 C220(H220), C219(H219), C67(H67), C69(H69), C70(H70), C525(H525), C527(H527),
 C528(H528), C653(H653), C655(H655), C656(H656), C444(H444), C443(H443),
 C442(H442), C445(H445), C467(H467), C469(H469), C470(H470), C507(H507),
 C741(H741), C738(H738), C739(H739), C740(H740), C332(H332), C336(H336),
 C335(H335), C426(H426), C425(H425), C423(H423), C604(H604), C605(H605),
 C602(H602), C292(H292), C288(H288), C291(H291), C463(H463), C464(H464),
 C460(H460), C100(H100), C103(H103), C102(H102), C101(H101), C546(H546),
 C549(H549), C550(H550), C532(H532), C536(H536), C535(H535), C149(H149),
 C150(H150), C146(H146), C121(H121), C122(H122), C118(H118), C454(H454),
 C457(H457), C456(H456), C455(H455), C623(H623), C625(H625), C626(H626),
 C237(H237), C239(H239), C240(H240), C709(H709), C707(H707), C710(H710),
 C260(H260), C264(H264), C263(H263), C9(H9), C11(H11), C12(H12), C508(H508),
 C270(H270), C269(H269), C267(H267), C295(H295), C297(H297), C298(H298),
 C678(H678), C674(H674), C677(H677), C342(H342), C341(H341), C339(H339),
 C684(H684), C681(H681), C682(H682), C683(H683), C281(H281), C284(H284),
 C283(H283), C74(H74), C78(H78), C77(H77), C411(H411), C412(H412), C409(H409),
 C2(H2), C5(H5), C4(H4), C3(H3), C233(H233), C234(H234), C230(H230), C139(H139),
  C142(H142), C141(H141), C650(H650), C646(H646), C649(H649), C112(H112),
 C113(H113), C114(H114), C115(H115), C751(H751), C753(H753), C754(H754),
 C16(H16), C20(H20), C19(H19), C127(H127), C128(H128), C125(H125), C155(H155),
 C154(H154), C153(H153), C152(H152), C703(H703), C700(H700), C704(H704),
 C321(H321), C322(H322), C318(H318), C717(H717), C718(H718), C714(H714),
 C539(H539), C542(H542), C541(H541), C37(H37), C39(H39), C40(H40), C132(H132),
 C136(H136), C135(H135), C631(H631), C630(H630), C629(H629), C628(H628),
 C612(H612), C611(H611), C609(H609), C554(H554), C555(H555), C556(H556),
 C553(H553), C205(H205), C204(H204), C203(H203), C202(H202), C60(H60), C63(H63),
  C64(H64), C416(H416), C420(H420), C419(H419), C723(H723), C724(H724),
 C721(H721), C450(H450), C449(H449), C405(H405), C404(H404), C403(H403),
 C402(H402), C640(H640), C643(H643), C642(H642), C641(H641), C636(H636),
 C635(H635), C726(H726), C727(H727), C728(H728), C729(H729), C503(H503),
 C502(H502), C501(H501), C500(H500), C733(H733), C734(H734), C107(H107),
 C108(H108), C249(H249), C250(H250), C481(H481), C483(H483), C484(H484),
 C693(H693), C695(H695), C696(H696), C474(H474), C477(H477), C478(H478),
 C433(H433), C434(H434), C430(H430), C689(H689), C688(H688), C687(H687),
 C686(H686), C45(H45), C44(H44), C43(H43), C42(H42), C54(H54), C57(H57),
 C56(H56), C55(H55), C315(H315), C314(H314), C313(H313), C312(H312), C300(H300),
  C301(H301), C302(H302), C303(H303), C49(H49), C50(H50), C308(H308), C307(H307)
7.c Fitted hexagon refined as free rotating group:
 N22(C21,C26,C25,C24,C23), N222(C221,C226,C225,C224,C223), N617(C618,C619,C620,
 C615,C616), N80(C79,C84,C83,C82,C81), C746(C747,C748,C743,C744,N745),
 C668(C667,N666,C665,C670,C669), C325(C326,C327,C328,C323,N324), C88(N89,C90,
 C91,C92,C87), C354(C355,C356,C351,C352,C353), N275(C274,C273,C278,C277,C276),
 N208(C209,C210,C211,C212,C207), C438(C439,C440,C435,N436,C437), N489(C490,C491,
 C492,C487,C488), N498(C497,C496,C495,C494,C493), C514(C515,C516,C511,C512,
 C513), C350(C345,C346,N347,C348,C349), N31(C32,C33,C34,C29,C30), N94(C95,C96,
 C97,C98,C93), C255(C254,C253,C258,C257,C256), N661(C660,C659,C664,C663,C662),
 C246(C245,C244,C243,C242,C241), C522(C517,C518,N519,C520,C521), C218(N217,C216,
 C215,C220,C219), C67(C68,C69,C70,C65,N66), N524(C525,C526,C527,C528,C523),
 C653(C654,C655,C656,C651,N652), C444(C443,C442,C441,C446,C445), N466(C467,C468,
 C469,C470,C465), C741(C742,C737,C738,C739,C740), N333(C332,C331,C336,C335,
 C334), N422(C421,C426,C425,C424,C423), C603(C604,C605,C606,N601,C602),
 C292(C287,C288,N289,C290,C291), C462(C463,C464,C459,C460,N461), C100(C99,C104,
 C103,C102,C101), C546(N547,C548,C549,C550,C545), C534(N533,C532,C531,C536,
 C535), C148(C149,C150,C145,C146,N147), C120(C121,C122,C117,C118,N119),
 C454(C453,C458,C457,C456,C455), N622(C623,C624,C625,C626,C621), N236(C237,C238,
 C239,C240,C235), C709(C708,C707,N706,C705,C710), C260(C259,C264,C263,C262,
 N261), C9(C10,C11,C12,C7,N8), C265(C270,C269,C268,C267,N266), C293(N294,C295,
 C296,C297,C298), C678(C673,C674,N675,C676,C677), C337(C342,C341,C340,C339,
 N338), C684(C679,C680,C681,C682,C683), C281(N280,C279,C284,C283,C282), C74(C73,
 C78,C77,C76,N75), C411(C412,C407,N408,C409,C410), C2(C1,C6,C5,C4,C3),
 N231(C232,C233,C234,C229,C230), C139(N138,C137,C142,C141,C140), C650(C645,C646,
 N647,C648,C649), C116(C111,C112,C113,C114,C115), C749(N750,C751,C752,C753,
 C754), C18(N17,C16,C15,C20,C19), C127(C128,C123,N124,C125,C126), C156(C155,
 C154,C153,C152,C151), C703(C702,N701,C700,C699,C704), N319(C320,C321,C322,C317,
 C318), C716(C717,C718,C713,C714,N715), C540(C539,N538,C537,C542,C541), C37(C38,
 C39,C40,C35,N36), N133(C132,C131,C136,C135,C134), C627(C632,C631,C630,C629,
 C628), C607(C612,C611,C610,C609,N608), C554(C555,C556,C551,C552,C553),
 C201(C206,C205,C204,C203,C202), C60(N61,C62,C63,C64,C59), C418(N417,C416,C415,
 C420,C419), C723(C724,C719,N720,C721,C722), C406(C405,C404,C403,C402,C401),
 C640(C639,C644,C643,C642,C641), C725(C726,C727,C728,C729,C730), C499(C504,C503,
 C502,C501,C500), N480(C481,C482,C483,C484,C479), N692(C693,C694,C695,C696,
 C691), C474(N475,C476,C477,C478,C473), C433(C434,C429,C430,N431,C432),
 C685(C690,C689,C688,C687,C686), C46(C45,C44,C43,C42,C41), C54(C53,C58,C57,C56,
 C55), C315(C314,C313,C312,C311,C316), C304(C299,C300,C301,C302,C303)
;
_olex2_submission_special_instructions 'No special instructions were received'
_oxdiff_exptl_absorpt_empirical_details
;
Empirical correction (ABSPACK) includes:
- Absorption correction using spherical harmonics
- Frame scaling
;
_oxdiff_exptl_absorpt_empirical_full_max 1.499
_oxdiff_exptl_absorpt_empirical_full_min 0.696

loop_
_space_group_symop_operation_xyz
'x, y, z'

loop_
_atom_site_label
_atom_site_type_symbol
_atom_site_fract_x
_atom_site_fract_y
_atom_site_fract_z
_atom_site_U_iso_or_equiv
_atom_site_adp_type
_atom_site_occupancy
_atom_site_site_symmetry_order
_atom_site_calc_flag
_atom_site_refinement_flags_posn
_atom_site_refinement_flags_adp
_atom_site_refinement_flags_occupancy
_atom_site_disorder_assembly
_atom_site_disorder_group
Ir1 Ir 0.7564(3) 0.64062(19) -0.03408(19) 0.1709(16) Uani 1 1 d D U . . .
Ir4 Ir 0.7759(3) 0.79025(19) 0.5714(2) 0.1840(18) Uani 1 1 d D U . . .
Ir14 Ir 0.1739(3) 0.5163(2) 0.0258(2) 0.202(2) Uani 1 1 d D U . . .
Ir11 Ir 0.3577(3) 0.4327(2) -0.4872(2) 0.211(2) Uani 1 1 d D U . . .
Zn6 Zn 0.7523(5) 0.9206(3) 0.1107(4) 0.159(4) Uani 1 1 d D U . . .
Zn15 Zn 0.2173(6) 0.7454(4) -0.1081(4) 0.163(3) Uani 1 1 d . U . . .
Zn3 Zn 0.7657(5) 0.5002(3) 0.4165(4) 0.170(4) Uani 1 1 d D U . . .
Zn5 Zn 0.7590(5) 0.9948(3) 0.4225(4) 0.170(4) Uani 1 1 d D U . . .
Zn13 Zn 0.2106(6) 0.2451(4) -0.1006(5) 0.208(5) Uani 1 1 d D U . . .
Zn16 Zn 0.3158(6) 0.7084(4) -0.3707(4) 0.178(4) Uani 1 1 d . U . . .
Zn2 Zn 0.7451(6) 0.4220(4) 0.1066(4) 0.173(4) Uani 1 1 d D U . . .
Zn12 Zn 0.2973(5) 0.2007(4) -0.3623(4) 0.173(4) Uani 1 1 d D U . . .
C451 C 0.304(3) 0.078(2) 0.011(4) 0.452(15) Uiso 1 1 d D U . . .
H45A H 0.3195 0.0532 -0.0079 0.543 Uiso 1 1 calc R . . . .
H45B H 0.3211 0.0835 0.0492 0.543 Uiso 1 1 calc R . . . .
O13 O 0.5607(15) 0.4510(19) -0.0632(16) 0.22(3) Uani 1 1 d D U . . .
N22 N 0.7998(12) 0.4950(9) 0.1778(10) 0.173(10) Uani 1 1 d D U . . .
C21 C 0.7747(10) 0.5348(9) 0.1776(9) 0.091(18) Uiso 1 1 d DG U . . .
C26 C 0.8034(13) 0.5835(9) 0.2219(11) 0.15(3) Uiso 1 1 d DG U . . .
H26 H 0.7867 0.6101 0.2217 0.185 Uiso 1 1 calc R . . . .
C25 C 0.8572(14) 0.5926(11) 0.2663(10) 0.13(2) Uiso 1 1 d DG U . . .
H25 H 0.8764 0.6252 0.2960 0.160 Uiso 1 1 calc R . . . .
C24 C 0.8822(12) 0.5529(13) 0.2666(10) 0.20(3) Uiso 1 1 d DG U . . .
C23 C 0.8535(13) 0.5041(12) 0.2223(12) 0.16(3) Uiso 1 1 d G U . . .
H23 H 0.8703 0.4775 0.2224 0.192 Uiso 1 1 calc DR . . . .
C698 C 0.026(3) 0.544(3) -0.1569(16) 0.20(3) Uiso 1 1 d D U . . .
H69A H 0.0209 0.5072 -0.1573 0.236 Uiso 1 1 calc DR . . . .
H69B H -0.0052 0.5387 -0.1915 0.236 Uiso 1 1 calc R . . . .
O672 O 0.3751(14) 0.4509(17) 0.0846(17) 0.25(3) Uani 1 1 d D U . . .
N222 N 0.8039(18) 0.9647(15) 0.3699(13) 0.163(9) Uani 1 1 d D U . . .
C221 C 0.7766(16) 0.9081(15) 0.3547(16) 0.16(3) Uiso 1 1 d DG U . . .
C226 C 0.8046(16) 0.8769(11) 0.3301(15) 0.20(3) Uiso 1 1 d G U . . .
H226 H 0.7863 0.8390 0.3199 0.240 Uiso 1 1 calc R . . . .
C225 C 0.8598(15) 0.9022(11) 0.3207(14) 0.104(19) Uiso 1 1 d DG U . . .
H225 H 0.8784 0.8813 0.3043 0.124 Uiso 1 1 calc R . . . .
C224 C 0.8870(14) 0.9588(11) 0.3360(16) 0.18(3) Uiso 1 1 d DG U . . .
C223 C 0.8591(18) 0.9901(10) 0.3606(15) 0.19(3) Uiso 1 1 d DG U . . .
H223 H 0.8773 1.0279 0.3708 0.230 Uiso 1 1 calc R . . . .
N617 N 0.3729(15) 0.2380(19) -0.384(2) 0.186(9) Uani 1 1 d D U . . .
C618 C 0.3598(13) 0.2094(9) -0.438(2) 0.188(10) Uiso 1 1 d DG U . . .
C619 C 0.400(3) 0.231(2) -0.4634(12) 0.197(14) Uiso 1 1 d G U . . .
H619 H 0.3907 0.2120 -0.4993 0.236 Uiso 1 1 calc R . . . .
C620 C 0.452(2) 0.281(2) -0.435(2) 0.193(15) Uiso 1 1 d G U . . .
H620 H 0.4790 0.2960 -0.4521 0.231 Uiso 1 1 calc R . . . .
C615 C 0.4655(12) 0.3100(11) -0.381(2) 0.192(14) Uiso 1 1 d DG U . . .
C616 C 0.426(2) 0.2883(18) -0.3560(12) 0.190(11) Uiso 1 1 d G U . . .
H616 H 0.4346 0.3074 -0.3201 0.227 Uiso 1 1 calc R . . . .
N80 N 0.8244(16) 0.8202(13) 0.5266(11) 0.165(10) Uani 1 1 d D U . . .
C79 C 0.7956(12) 0.7855(10) 0.4725(12) 0.21(4) Uiso 1 1 d DG U . . .
C84 C 0.8217(14) 0.7989(12) 0.4357(10) 0.19(3) Uiso 1 1 d DG U . . .
H84 H 0.8025 0.7757 0.3995 0.230 Uiso 1 1 calc DR . . . .
C83 C 0.8767(15) 0.8470(12) 0.4528(11) 0.13(2) Uiso 1 1 d DG U . . .
H83 H 0.8942 0.8559 0.4282 0.156 Uiso 1 1 calc R . . . .
C82 C 0.9056(13) 0.8816(11) 0.5069(12) 0.20(3) Uiso 1 1 d DG U . . .
C81 C 0.8794(17) 0.8683(13) 0.5437(10) 0.17(3) Uiso 1 1 d G U . . .
H81 H 0.8987 0.8915 0.5799 0.206 Uiso 1 1 calc R . . . .
C14 C 0.553(3) 0.477(2) -0.0145(19) 0.13(2) Uiso 1 1 d D U . . .
H14A H 0.5165 0.4511 -0.0110 0.155 Uiso 1 1 calc R . . . .
H14B H 0.5425 0.5079 -0.0175 0.155 Uiso 1 1 calc R . . . .
C746 C 0.3789(12) 0.7120(9) -0.4534(13) 0.20(2) Uiso 1 1 d D U . . .
C747 C 0.4243(15) 0.7276(10) -0.4763(12) 0.22(3) Uiso 1 1 d G U . . .
H747 H 0.4194 0.7042 -0.5092 0.262 Uiso 1 1 calc R . . . .
C748 C 0.4770(13) 0.7782(11) -0.4499(13) 0.23(3) Uiso 1 1 d DG U . . .
H748 H 0.5074 0.7887 -0.4653 0.275 Uiso 1 1 calc DR . . . .
C743 C 0.4843(12) 0.8132(9) -0.4007(12) 0.25(3) Uiso 1 1 d DG U . . .
C744 C 0.4389(15) 0.7976(11) -0.3778(11) 0.24(3) Uiso 1 1 d DG U . . .
H744 H 0.4438 0.8210 -0.3448 0.292 Uiso 1 1 calc R . . . .
N745 N 0.3862(14) 0.7470(11) -0.4041(13) 0.187(11) Uani 1 1 d DG U . . .
C671 C 0.394(2) 0.458(2) 0.0383(11) 0.21(4) Uiso 1 1 d D U . . .
H67A H 0.4008 0.4943 0.0390 0.255 Uiso 1 1 calc R . . . .
H67B H 0.4363 0.4550 0.0449 0.255 Uiso 1 1 calc R . . . .
C668 C 0.3501(19) 0.4196(13) -0.0159(12) 0.18(3) Uiso 1 1 d D U . . .
C667 C 0.305(2) 0.3688(12) -0.0232(17) 0.21(4) Uiso 1 1 d DG U . . .
H667 H 0.3052 0.3586 0.0065 0.253 Uiso 1 1 calc R . . . .
N666 N 0.2611(19) 0.3332(9) -0.075(2) 0.212(11) Uani 1 1 d DG U . . .
C665 C 0.261(2) 0.3485(15) -0.1194(15) 0.21(4) Uiso 1 1 d G U . . .
C670 C 0.306(2) 0.3993(18) -0.1121(12) 0.24(4) Uiso 1 1 d G U . . .
H670 H 0.3063 0.4095 -0.1419 0.290 Uiso 1 1 calc R . . . .
C669 C 0.3504(19) 0.4349(14) -0.0603(13) 0.28(5) Uiso 1 1 d DG U . . .
H669 H 0.3803 0.4689 -0.0554 0.341 Uiso 1 1 calc R . . . .
C272 C 0.550(3) 0.693(2) -0.007(2) 0.20(3) Uiso 1 1 d D U . . .
H27A H 0.5131 0.6579 -0.0264 0.238 Uiso 1 1 calc R . . . .
H27B H 0.5391 0.7136 0.0210 0.238 Uiso 1 1 calc R . . . .
C325 C 0.634(2) 0.4012(16) 0.1509(17) 0.22(4) Uiso 1 1 d . U . . .
H325 H 0.6199 0.4229 0.1336 0.267 Uiso 1 1 calc R . . . .
C326 C 0.6019(17) 0.379(2) 0.181(2) 0.13(2) Uiso 1 1 d DG U . . .
C327 C 0.623(2) 0.347(2) 0.2067(18) 0.26(5) Uiso 1 1 d G U . . .
H327 H 0.6015 0.3320 0.2268 0.310 Uiso 1 1 calc R . . . .
C328 C 0.677(2) 0.3365(17) 0.2027(18) 0.25(4) Uiso 1 1 d G U . . .
H328 H 0.6909 0.3149 0.2200 0.298 Uiso 1 1 calc R . . . .
C323 C 0.7090(17) 0.3586(18) 0.1727(18) 0.17(3) Uiso 1 1 d DG U . . .
N324 N 0.688(2) 0.3910(16) 0.1468(15) 0.173(11) Uani 1 1 d G U . . .
C88 C 0.8791(19) 0.9888(15) 0.5103(13) 0.16(3) Uiso 1 1 d . U . . .
H88 H 0.8932 0.9783 0.4826 0.193 Uiso 1 1 calc R . . . .
N89 N 0.8243(18) 1.0010(15) 0.4998(11) 0.166(10) Uani 1 1 d DG U . . .
C90 C 0.8034(15) 1.0167(17) 0.5412(19) 0.18(3) Uiso 1 1 d DG U . . .
C91 C 0.837(2) 1.0203(19) 0.5932(15) 0.22(4) Uiso 1 1 d G U . . .
H91 H 0.8232 1.0308 0.6209 0.263 Uiso 1 1 calc R . . . .
C92 C 0.892(2) 1.0081(17) 0.6037(10) 0.14(2) Uiso 1 1 d G U . . .
H92 H 0.9147 1.0105 0.6384 0.170 Uiso 1 1 calc R . . . .
C87 C 0.9130(14) 0.9924(16) 0.5623(17) 0.14(2) Uiso 1 1 d DG U . . .
O144 O 0.941(2) 0.8455(15) 0.0811(12) 0.25(2) Uiso 1 1 d D U . . .
C354 C 0.6430(14) 0.7406(16) 0.6381(16) 0.214(19) Uiso 1 1 d . U . . .
H354 H 0.6058 0.7456 0.6397 0.257 Uiso 1 1 calc DR . . . .
C355 C 0.6652(17) 0.7084(15) 0.6637(14) 0.205(18) Uiso 1 1 d G U . . .
H355 H 0.6428 0.6918 0.6823 0.246 Uiso 1 1 calc R . . . .
C356 C 0.7208(17) 0.7009(14) 0.6612(14) 0.198(18) Uiso 1 1 d G U . . .
H356 H 0.7356 0.6794 0.6783 0.238 Uiso 1 1 calc R . . . .
C351 C 0.7542(13) 0.7257(12) 0.6333(12) 0.193(18) Uiso 1 1 d DG U . . .
C352 C 0.7320(9) 0.7579(8) 0.6078(8) 0.204(18) Uiso 1 1 d G U . . .
C353 C 0.6764(12) 0.7654(13) 0.6102(13) 0.205(19) Uiso 1 1 d DG U . . .
H353 H 0.6616 0.7869 0.5931 0.246 Uiso 1 1 calc R . . . .
N275 N 0.703(2) 0.6607(14) 0.0142(18) 0.138(8) Uani 1 1 d . U . . .
C274 C 0.646(2) 0.6677(15) -0.0082(12) 0.140(11) Uiso 1 1 d G U . . .
H274 H 0.6298 0.6626 -0.0448 0.168 Uiso 1 1 calc R . . . .
C273 C 0.6134(15) 0.6824(16) 0.0242(19) 0.129(13) Uiso 1 1 d G U . . .
C278 C 0.6376(19) 0.6901(15) 0.0789(17) 0.122(13) Uiso 1 1 d G U . . .
H278 H 0.6157 0.6999 0.1006 0.146 Uiso 1 1 calc R . . . .
C277 C 0.694(2) 0.6831(15) 0.1013(12) 0.122(13) Uiso 1 1 d G U . . .
H277 H 0.7106 0.6882 0.1379 0.147 Uiso 1 1 calc R . . . .
C276 C 0.7271(15) 0.6684(15) 0.0690(19) 0.139(11) Uiso 1 1 d DG U . . .
N208 N 0.7187(10) 0.8313(9) 0.5558(10) 0.176(11) Uani 1 1 d D U . . .
C209 C 0.6621(11) 0.8178(8) 0.5118(10) 0.18(3) Uiso 1 1 d DG U . . .
H209 H 0.6454 0.7851 0.4826 0.216 Uiso 1 1 calc R . . . .
C210 C 0.6304(11) 0.8531(10) 0.5114(10) 0.198(15) Uiso 1 1 d DG U . . .
C211 C 0.6554(13) 0.9019(10) 0.5551(11) 0.189(19) Uiso 1 1 d DG U . . .
H211 H 0.6341 0.9255 0.5549 0.226 Uiso 1 1 calc R . . . .
C212 C 0.7120(13) 0.9154(9) 0.5991(10) 0.16(3) Uiso 1 1 d DG U . . .
H212 H 0.7287 0.9480 0.6284 0.191 Uiso 1 1 calc R . . . .
C207 C 0.7437(10) 0.8801(10) 0.5995(9) 0.11(2) Uiso 1 1 d DG U . . .
C28 C 0.9509(16) 0.5180(14) 0.3201(18) 0.24(4) Uiso 1 1 d D U . . .
H28A H 0.9942 0.5305 0.3475 0.289 Uiso 1 1 calc R . . . .
H28B H 0.9492 0.4945 0.2867 0.289 Uiso 1 1 calc DR . . . .
C438 C 0.0922(12) 0.0689(9) -0.1499(13) 0.247(16) Uiso 1 1 d D U . . .
C439 C 0.1250(16) 0.0445(8) -0.1757(16) 0.243(16) Uiso 1 1 d DG U . . .
H439 H 0.1074 0.0067 -0.1930 0.291 Uiso 1 1 calc R . . . .
C440 C 0.1843(17) 0.0765(10) -0.1755(18) 0.232(15) Uiso 1 1 d DG U . . .
H440 H 0.2063 0.0602 -0.1927 0.278 Uiso 1 1 calc R . . . .
C435 C 0.2107(13) 0.1330(9) -0.1495(15) 0.210(12) Uiso 1 1 d DG U . . .
N436 N 0.1778(13) 0.1574(8) -0.1238(14) 0.190(9) Uani 1 1 d DG U . . .
C437 C 0.1186(14) 0.1253(9) -0.1240(15) 0.245(12) Uiso 1 1 d DG U . . .
H437 H 0.0966 0.1417 -0.1068 0.294 Uiso 1 1 calc R . . . .
N489 N 0.250(2) 0.7377(15) -0.0332(14) 0.144(9) Uani 1 1 d . U . . .
C490 C 0.2094(19) 0.7421(17) -0.0050(19) 0.16(3) Uiso 1 1 d G U . . .
C491 C 0.226(2) 0.7393(18) 0.0465(19) 0.18(3) Uiso 1 1 d G U . . .
H491 H 0.1987 0.7422 0.0654 0.210 Uiso 1 1 calc R . . . .
C492 C 0.282(2) 0.7320(17) 0.0697(13) 0.13(2) Uiso 1 1 d G U . . .
H492 H 0.2929 0.7300 0.1041 0.159 Uiso 1 1 calc R . . . .
C487 C 0.3222(19) 0.7275(19) 0.0414(17) 0.22(4) Uiso 1 1 d DG U . . .
C488 C 0.306(2) 0.7304(18) -0.0100(17) 0.20(3) Uiso 1 1 d DG U . . .
H488 H 0.3329 0.7275 -0.0289 0.244 Uiso 1 1 calc R . . . .
N498 N 0.1457(14) 0.7570(13) -0.0826(13) 0.156(9) Uani 1 1 d . U . . .
C497 C 0.0947(18) 0.7687(14) -0.1096(11) 0.15(3) Uiso 1 1 d G U . . .
H497 H 0.0921 0.7750 -0.1416 0.184 Uiso 1 1 calc R . . . .
C496 C 0.0474(15) 0.7711(14) -0.0887(15) 0.18(3) Uiso 1 1 d DG U . . .
C495 C 0.0513(18) 0.7617(15) -0.0408(16) 0.39(8) Uiso 1 1 d G U . . .
H495 H 0.0196 0.7633 -0.0268 0.470 Uiso 1 1 calc DR . . . .
C494 C 0.102(2) 0.7500(17) -0.0138(14) 0.17(3) Uiso 1 1 d G U . . .
H494 H 0.1049 0.7438 0.0183 0.206 Uiso 1 1 calc R . . . .
C493 C 0.1496(17) 0.7476(15) -0.0347(14) 0.13(2) Uiso 1 1 d G U . . .
C514 C 0.4728(17) 1.025(2) 0.107(2) 0.44(3) Uiso 1 1 d . U . . .
H514 H 0.5161 1.0476 0.1162 0.525 Uiso 1 1 calc R . . . .
C515 C 0.4327(16) 0.9944(19) 0.0525(19) 0.44(3) Uiso 1 1 d G U . . .
H515 H 0.4492 0.9969 0.0257 0.524 Uiso 1 1 calc DR . . . .
C516 C 0.3680(15) 0.9603(16) 0.0383(12) 0.44(3) Uiso 1 1 d DG U . . .
C511 C 0.343(2) 0.9566(18) 0.0783(15) 0.44(2) Uiso 1 1 d DG U . . .
C512 C 0.383(3) 0.987(3) 0.1325(13) 0.44(3) Uiso 1 1 d DG U . . .
H512 H 0.3669 0.9845 0.1593 0.528 Uiso 1 1 calc R . . . .
C513 C 0.448(3) 1.021(3) 0.1467(14) 0.44(3) Uiso 1 1 d G U . . .
H513 H 0.4750 1.0414 0.1830 0.523 Uiso 1 1 calc R . . . .
O544 O 0.529(2) 0.6404(12) -0.3562(16) 0.29(4) Uani 1 1 d D U . . .
C350 C 0.8975(14) 0.6870(13) 0.6288(12) 0.18(3) Uiso 1 1 d D U . . .
H350 H 0.9220 0.6679 0.6403 0.212 Uiso 1 1 calc R . . . .
C345 C 0.9137(13) 0.7168(12) 0.5969(12) 0.15(3) Uiso 1 1 d DG U . . .
C346 C 0.8772(15) 0.7452(12) 0.5797(12) 0.17(3) Uiso 1 1 d G U . . .
H346 H 0.8880 0.7652 0.5584 0.209 Uiso 1 1 calc DR . . . .
N347 N 0.8245(13) 0.7439(10) 0.5943(11) 0.160(11) Uani 1 1 d DG U . . .
C348 C 0.8083(11) 0.7141(10) 0.6261(11) 0.17(3) Uiso 1 1 d DG U . . .
C349 C 0.8448(15) 0.6857(12) 0.6433(12) 0.15(3) Uiso 1 1 d G U . . .
H349 H 0.8339 0.6657 0.6646 0.181 Uiso 1 1 calc R . . . .
C228 C 0.9422(17) 1.0346(15) 0.3121(18) 0.14(2) Uiso 1 1 d D U . . .
H22A H 0.9781 1.0452 0.3002 0.172 Uiso 1 1 calc R . . . .
H22B H 0.9559 1.0622 0.3473 0.172 Uiso 1 1 calc R . . . .
N31 N 0.8205(10) 0.4752(10) 0.3751(7) 0.158(10) Uani 1 1 d D U . . .
C32 C 0.8007(10) 0.4187(10) 0.3544(8) 0.19(3) Uiso 1 1 d DG U . . .
C33 C 0.8319(15) 0.3963(10) 0.3250(12) 0.16(3) Uiso 1 1 d DG U . . .
H33 H 0.8187 0.3586 0.3111 0.192 Uiso 1 1 calc R . . . .
C34 C 0.8829(15) 0.4303(13) 0.3163(12) 0.21(3) Uiso 1 1 d DG U . . .
H34 H 0.9038 0.4153 0.2966 0.247 Uiso 1 1 calc R . . . .
C29 C 0.9027(13) 0.4867(12) 0.3370(12) 0.19(3) Uiso 1 1 d DG U . . .
C30 C 0.8715(12) 0.5091(10) 0.3664(11) 0.15(3) Uiso 1 1 d G U . . .
H30 H 0.8847 0.5469 0.3803 0.184 Uiso 1 1 calc R . . . .
C285 C 0.9471(18) 0.621(2) 0.104(2) 0.29(5) Uiso 1 1 d D U . . .
H28C H 0.9774 0.6486 0.0958 0.346 Uiso 1 1 calc R . . . .
H28D H 0.9673 0.6279 0.1418 0.346 Uiso 1 1 calc R . . . .
C130 C 0.5555(13) 0.8696(15) 0.186(2) 0.41(8) Uiso 1 1 d D U . . .
H13A H 0.5261 0.8605 0.1490 0.486 Uiso 1 1 calc R . . . .
H13B H 0.5344 0.8416 0.1982 0.486 Uiso 1 1 calc R . . . .
N94 N 0.7177(18) 1.0226(13) 0.4796(14) 0.166(9) Uani 1 1 d D U . . .
C95 C 0.6588(18) 1.0276(15) 0.4598(10) 0.16(3) Uiso 1 1 d DG U . . .
H95 H 0.6393 1.0212 0.4232 0.194 Uiso 1 1 calc R . . . .
C96 C 0.6290(14) 1.0420(16) 0.4948(15) 0.21(4) Uiso 1 1 d DG U . . .
C97 C 0.6581(18) 1.0515(17) 0.5496(14) 0.20(3) Uiso 1 1 d DG U . . .
H97 H 0.6382 1.0612 0.5731 0.237 Uiso 1 1 calc R . . . .
C98 C 0.7170(19) 1.047(2) 0.5694(11) 0.24(4) Uiso 1 1 d G U . . .
H98 H 0.7364 1.0529 0.6061 0.283 Uiso 1 1 calc R . . . .
C93 C 0.7468(15) 1.0321(16) 0.5344(16) 0.19(3) Uiso 1 1 d DG U . . .
C255 C 1.0701(13) 1.1315(18) 0.1060(16) 1.58(13) Uiso 1 1 d . U . . .
H255 H 1.1117 1.1594 0.1204 1.896 Uiso 1 1 calc R . . . .
C254 C 1.0169(16) 1.1389(14) 0.0759(18) 1.58(13) Uiso 1 1 d DG U . . .
H254 H 1.0228 1.1717 0.0702 1.896 Uiso 1 1 calc R . . . .
C253 C 0.9547(14) 1.0973(12) 0.0544(15) 1.58(13) Uiso 1 1 d DG U . . .
C258 C 0.9458(11) 1.0483(12) 0.0630(11) 1.58(13) Uiso 1 1 d DG U . . .
C257 C 0.9990(11) 1.0409(16) 0.0931(15) 1.58(13) Uiso 1 1 d DG U . . .
H257 H 0.9931 1.0081 0.0988 1.895 Uiso 1 1 calc R . . . .
C256 C 1.0612(11) 1.083(2) 0.1146(17) 1.58(13) Uiso 1 1 d G U . . .
H256 H 1.0969 1.0776 0.1347 1.896 Uiso 1 1 calc R . . . .
N661 N 0.185(2) 0.2598(16) -0.1752(11) 0.210(11) Uani 1 1 d D U . . .
C660 C 0.134(2) 0.2198(14) -0.2224(14) 0.35(7) Uiso 1 1 d DG U . . .
H660 H 0.1108 0.1860 -0.2219 0.419 Uiso 1 1 calc R . . . .
C659 C 0.1197(19) 0.2301(12) -0.2703(12) 0.25(4) Uiso 1 1 d DG U . . .
C664 C 0.1552(17) 0.2806(12) -0.2710(10) 0.14(2) Uiso 1 1 d DG U . . .
H664 H 0.1453 0.2876 -0.3030 0.166 Uiso 1 1 calc R . . . .
C663 C 0.2054(16) 0.3207(12) -0.2238(12) 0.14(2) Uiso 1 1 d G U . . .
H663 H 0.2291 0.3545 -0.2242 0.171 Uiso 1 1 calc R . . . .
C662 C 0.2201(17) 0.3103(15) -0.1759(10) 0.13(2) Uiso 1 1 d G U . . .
C271 C 0.555(3) 0.722(2) -0.0438(19) 0.14(3) Uiso 1 1 d D U . . .
H27C H 0.5470 0.6947 -0.0778 0.172 Uiso 1 1 calc R . . . .
H27D H 0.5190 0.7330 -0.0505 0.172 Uiso 1 1 calc R . . . .
C246 C 0.6203(13) 1.0028(13) -0.0512(11) 0.31(3) Uiso 1 1 d D U . . .
C245 C 0.5775(17) 0.9937(19) -0.1023(12) 0.30(3) Uiso 1 1 d DG U . . .
H245 H 0.5932 0.9980 -0.1292 0.366 Uiso 1 1 calc DR . . . .
C244 C 0.5112(15) 0.9781(19) -0.1133(14) 0.30(3) Uiso 1 1 d G U . . .
H244 H 0.4825 0.9721 -0.1476 0.360 Uiso 1 1 calc R . . . .
C243 C 0.4877(12) 0.9717(13) -0.0732(16) 0.31(3) Uiso 1 1 d G U . . .
H243 H 0.4433 0.9613 -0.0806 0.371 Uiso 1 1 calc R . . . .
C242 C 0.5305(11) 0.9807(16) -0.0220(14) 0.31(3) Uiso 1 1 d DG U . . .
H242 H 0.5148 0.9764 0.0048 0.373 Uiso 1 1 calc DR . . . .
C241 C 0.5968(11) 0.9963(15) -0.0110(12) 0.31(3) Uiso 1 1 d DG U . . .
C522 C 0.310(2) 0.9427(12) -0.0581(19) 0.188(15) Uiso 1 1 d . U . . .
H522 H 0.3255 0.9802 -0.0506 0.226 Uiso 1 1 calc R . . . .
C517 C 0.3264(14) 0.9230(18) -0.0167(11) 0.185(14) Uiso 1 1 d DG U . . .
C518 C 0.3026(19) 0.867(2) -0.0279(15) 0.170(10) Uiso 1 1 d G U . . .
H518 H 0.3139 0.8537 -0.0002 0.205 Uiso 1 1 calc R . . . .
N519 N 0.2620(17) 0.8307(12) -0.0803(19) 0.155(8) Uani 1 1 d G U . . .
C520 C 0.2451(11) 0.8504(18) -0.1217(11) 0.197(11) Uiso 1 1 d DG U . . .
C521 C 0.2689(19) 0.906(2) -0.1106(15) 0.196(14) Uiso 1 1 d G U . . .
H521 H 0.2576 0.9197 -0.1382 0.236 Uiso 1 1 calc R . . . .
C143 C 0.947(2) 0.843(3) 0.1342(18) 0.24(3) Uiso 1 1 d D U . . .
H14C H 0.9836 0.8759 0.1617 0.290 Uiso 1 1 calc R . . . .
H14D H 0.9566 0.8119 0.1372 0.290 Uiso 1 1 calc DR . . . .
C218 C 0.7230(15) 0.8791(9) 0.3706(14) 0.17(3) Uiso 1 1 d D U . . .
N217 N 0.7042(17) 0.9090(7) 0.4067(15) 0.168(10) Uani 1 1 d DG U . . .
C216 C 0.655(2) 0.8822(12) 0.4217(19) 0.43(9) Uiso 1 1 d G U . . .
H216 H 0.6422 0.9022 0.4459 0.512 Uiso 1 1 calc R . . . .
C215 C 0.624(2) 0.8254(12) 0.400(2) 0.229(18) Uiso 1 1 d DG U . . .
C220 C 0.6431(19) 0.7954(8) 0.3643(18) 0.22(2) Uiso 1 1 d G U . . .
H220 H 0.6226 0.7574 0.3501 0.259 Uiso 1 1 calc R . . . .
C219 C 0.6924(19) 0.8223(9) 0.3494(14) 0.13(2) Uiso 1 1 d DG U . . .
H219 H 0.7050 0.8023 0.3252 0.160 Uiso 1 1 calc R . . . .
C67 C 0.6635(14) 0.5358(13) 0.4445(9) 0.11(2) Uiso 1 1 d D U . . .
H67 H 0.6449 0.5287 0.4076 0.136 Uiso 1 1 calc R . . . .
C68 C 0.6389(14) 0.5599(15) 0.4796(12) 0.19(3) Uiso 1 1 d DG U . . .
C69 C 0.6667(16) 0.5705(14) 0.5348(11) 0.14(3) Uiso 1 1 d DG U . . .
H69 H 0.6503 0.5866 0.5582 0.171 Uiso 1 1 calc R . . . .
C70 C 0.7191(15) 0.5571(14) 0.5549(9) 0.12(2) Uiso 1 1 d G U . . .
H70 H 0.7377 0.5642 0.5918 0.149 Uiso 1 1 calc R . . . .
C65 C 0.7437(14) 0.5331(15) 0.5199(14) 0.12(2) Uiso 1 1 d DG U . . .
N66 N 0.7159(15) 0.5224(13) 0.4647(13) 0.178(11) Uani 1 1 d DG U . . .
N524 N 0.1825(18) 0.7583(18) -0.1808(12) 0.158(9) Uani 1 1 d . U . . .
C525 C 0.142(2) 0.7170(13) -0.2307(17) 0.20(3) Uiso 1 1 d G U . . .
H525 H 0.1281 0.6806 -0.2336 0.243 Uiso 1 1 calc DR . . . .
C526 C 0.1206(18) 0.7301(17) -0.2763(11) 0.21(4) Uiso 1 1 d G U . . .
C527 C 0.141(2) 0.785(2) -0.2719(13) 0.16(3) Uiso 1 1 d G U . . .
H527 H 0.1267 0.7933 -0.3024 0.190 Uiso 1 1 calc R . . . .
C528 C 0.182(2) 0.8259(14) -0.2220(18) 0.22(4) Uiso 1 1 d G U . . .
H528 H 0.1951 0.8623 -0.2191 0.266 Uiso 1 1 calc R . . . .
C523 C 0.2026(16) 0.8128(15) -0.1765(12) 0.14(2) Uiso 1 1 d DG U . . .
C653 C 0.1660(10) 0.1651(11) -0.3401(13) 0.14(3) Uiso 1 1 d D U . . .
H653 H 0.1561 0.1925 -0.3497 0.174 Uiso 1 1 calc DR . . . .
C654 C 0.1233(12) 0.1291(14) -0.3259(17) 0.23(4) Uiso 1 1 d DG U . . .
C655 C 0.1382(14) 0.0881(15) -0.311(2) 0.27(5) Uiso 1 1 d DG U . . .
H655 H 0.1096 0.0641 -0.3019 0.330 Uiso 1 1 calc R . . . .
C656 C 0.1957(14) 0.0831(14) -0.3114(19) 0.18(3) Uiso 1 1 d DG U . . .
H656 H 0.2057 0.0557 -0.3018 0.218 Uiso 1 1 calc R . . . .
C651 C 0.2384(12) 0.1191(13) -0.3257(16) 0.21(3) Uiso 1 1 d DG U . . .
N652 N 0.2236(10) 0.1601(12) -0.3400(14) 0.183(11) Uani 1 1 d DG U . . .
C712 C 0.452(3) 0.8194(16) -0.1564(16) 0.20(3) Uiso 1 1 d D U . . .
H71C H 0.4471 0.8415 -0.1261 0.241 Uiso 1 1 calc R . . . .
H71D H 0.4970 0.8369 -0.1533 0.241 Uiso 1 1 calc R . . . .
C452 C 0.325(2) 0.1312(18) 0.0022(19) 0.452(16) Uiso 1 1 d D U . . .
H45C H 0.3396 0.1276 -0.0275 0.543 Uiso 1 1 calc DR . . . .
H45D H 0.2884 0.1418 -0.0067 0.543 Uiso 1 1 calc DR . . . .
C86 C 0.9690(18) 0.979(2) 0.565(2) 0.19(3) Uiso 1 1 d D U . . .
H86A H 1.0033 1.0107 0.5665 0.229 Uiso 1 1 calc R . . . .
H86B H 0.9844 0.9740 0.5993 0.229 Uiso 1 1 calc R . . . .
C444 C -0.0733(14) 0.0120(16) -0.1161(17) 1.04(11) Uiso 1 1 d D U . . .
H444 H -0.1086 0.0032 -0.1056 1.245 Uiso 1 1 calc DR . . . .
C443 C -0.0761(11) 0.0319(18) -0.1581(18) 1.04(11) Uiso 1 1 d DG U . . .
H443 H -0.1133 0.0365 -0.1757 1.247 Uiso 1 1 calc R . . . .
C442 C -0.0233(12) 0.0450(17) -0.1737(15) 1.04(11) Uiso 1 1 d DG U . . .
H442 H -0.0252 0.0583 -0.2018 1.246 Uiso 1 1 calc DR . . . .
C441 C 0.0323(11) 0.0382(11) -0.1474(12) 1.03(11) Uiso 1 1 d DG U . . .
C446 C 0.0352(15) 0.0183(11) -0.1054(14) 1.03(11) Uiso 1 1 d DG U . . .
C445 C -0.0176(17) 0.0051(15) -0.0898(16) 1.03(11) Uiso 1 1 d DG U . . .
H445 H -0.0157 -0.0082 -0.0617 1.242 Uiso 1 1 calc DR . . . .
C657 C 0.0594(12) 0.1295(14) -0.333(2) 0.22(4) Uiso 1 1 d D U . . .
H65A H 0.0423 0.1141 -0.3096 0.268 Uiso 1 1 calc R . . . .
H65B H 0.0292 0.1080 -0.3705 0.268 Uiso 1 1 calc R . . . .
N466 N 0.1370(16) 0.2587(18) -0.0741(14) 0.221(11) Uani 1 1 d D U . . .
C467 C 0.0844(19) 0.270(2) -0.0997(13) 0.22(4) Uiso 1 1 d DG U . . .
H467 H 0.0694 0.2613 -0.1370 0.264 Uiso 1 1 calc R . . . .
C468 C 0.0543(19) 0.293(2) -0.0696(16) 0.22(4) Uiso 1 1 d DG U . . .
C469 C 0.077(2) 0.305(2) -0.0139(16) 0.29(5) Uiso 1 1 d G U . . .
H469 H 0.0567 0.3204 0.0063 0.343 Uiso 1 1 calc R . . . .
C470 C 0.129(3) 0.294(3) 0.0117(14) 0.48(10) Uiso 1 1 d DG U . . .
H470 H 0.1445 0.3024 0.0490 0.571 Uiso 1 1 calc R . . . .
C465 C 0.160(2) 0.271(2) -0.0184(14) 0.29(5) Uiso 1 1 d DG U . . .
C485 C 0.394(3) 0.6770(17) 0.035(3) 0.17(3) Uiso 1 1 d D U . . .
H48C H 0.4246 0.6703 0.0615 0.208 Uiso 1 1 calc R . . . .
H48D H 0.4160 0.6897 0.0124 0.208 Uiso 1 1 calc R . . . .
C507 C 0.118(2) 0.916(3) 0.019(2) 0.45(2) Uiso 1 1 d D U . . .
H507 H 0.0905 0.9256 0.0341 0.535 Uiso 1 1 calc R . . . .
C110 C 0.872(3) 1.193(3) 0.582(3) 0.48(5) Uiso 1 1 d D U . . .
H11A H 0.8779 1.1656 0.5975 0.579 Uiso 1 1 calc R . . . .
H11B H 0.8352 1.1742 0.5477 0.579 Uiso 1 1 calc DR . . . .
C741 C 0.5747(16) 0.9025(13) -0.3460(17) 0.32(3) Uiso 1 1 d D U . . .
H741 H 0.5931 0.8869 -0.3231 0.382 Uiso 1 1 calc R . . . .
C742 C 0.5153(15) 0.8709(9) -0.3895(16) 0.32(3) Uiso 1 1 d DG U . . .
C737 C 0.4878(18) 0.8943(14) -0.4238(17) 0.32(3) Uiso 1 1 d DG U . . .
C738 C 0.520(3) 0.9494(15) -0.415(2) 0.32(3) Uiso 1 1 d DG U . . .
H738 H 0.5015 0.9650 -0.4376 0.382 Uiso 1 1 calc R . . . .
C739 C 0.579(2) 0.9810(10) -0.371(2) 0.31(3) Uiso 1 1 d G U . . .
H739 H 0.6007 1.0178 -0.3651 0.372 Uiso 1 1 calc R . . . .
C740 C 0.6067(19) 0.9576(12) -0.337(2) 0.31(3) Uiso 1 1 d G U . . .
H740 H 0.6465 0.9787 -0.3078 0.373 Uiso 1 1 calc R . . . .
N333 N 0.7063(16) 0.5078(15) 0.3487(10) 0.157(9) Uani 1 1 d D U . . .
C332 C 0.6475(18) 0.4689(13) 0.3080(13) 0.19(3) Uiso 1 1 d DG U . . .
H332 H 0.6285 0.4349 0.3102 0.230 Uiso 1 1 calc R . . . .
C331 C 0.6172(16) 0.4809(13) 0.2640(12) 0.27(5) Uiso 1 1 d DG U . . .
C336 C 0.6457(15) 0.5317(12) 0.2607(10) 0.13(2) Uiso 1 1 d DG U . . .
H336 H 0.6254 0.5397 0.2313 0.152 Uiso 1 1 calc R . . . .
C335 C 0.7045(16) 0.5706(12) 0.3014(10) 0.21(3) Uiso 1 1 d G U . . .
H335 H 0.7235 0.6046 0.2992 0.247 Uiso 1 1 calc DR . . . .
C334 C 0.7347(14) 0.5586(14) 0.3454(9) 0.11(2) Uiso 1 1 d DG U . . .
C530 C 0.088(3) 0.635(3) -0.339(2) 0.19(3) Uiso 1 1 d D U . . .
H53A H 0.0787 0.6271 -0.3089 0.232 Uiso 1 1 calc DR . . . .
H53B H 0.0554 0.6059 -0.3718 0.232 Uiso 1 1 calc R . . . .
N422 N 0.333(2) 0.2724(12) -0.2957(15) 0.169(9) Uani 1 1 d D U . . .
C421 C 0.3083(16) 0.312(2) -0.3008(14) 0.177(10) Uiso 1 1 d G U . . .
C426 C 0.326(2) 0.3573(16) -0.256(2) 0.170(13) Uiso 1 1 d G U . . .
H426 H 0.3095 0.3836 -0.2590 0.204 Uiso 1 1 calc R . . . .
C425 C 0.368(2) 0.3637(13) -0.2054(16) 0.170(14) Uiso 1 1 d G U . . .
H425 H 0.3803 0.3943 -0.1751 0.204 Uiso 1 1 calc R . . . .
C424 C 0.3931(18) 0.324(2) -0.2003(12) 0.170(13) Uiso 1 1 d DG U . . .
C423 C 0.375(2) 0.2788(16) -0.246(2) 0.175(10) Uiso 1 1 d G U . . .
H423 H 0.3919 0.2525 -0.2421 0.209 Uiso 1 1 calc DR . . . .
C711 C 0.4403(13) 0.7632(14) -0.1540(14) 0.16(3) Uiso 1 1 d D U . . .
H71E H 0.4286 0.7397 -0.1909 0.190 Uiso 1 1 calc DR . . . .
H71F H 0.4828 0.7655 -0.1333 0.190 Uiso 1 1 calc R . . . .
C603 C 0.1942(16) 0.4720(14) -0.4748(15) 0.274(16) Uiso 1 1 d D U . . .
C604 C 0.204(2) 0.4829(18) -0.4204(16) 0.261(17) Uiso 1 1 d G U . . .
H604 H 0.1764 0.4949 -0.4069 0.313 Uiso 1 1 calc R . . . .
C605 C 0.255(2) 0.4759(18) -0.3864(14) 0.241(16) Uiso 1 1 d G U . . .
H605 H 0.2614 0.4831 -0.3500 0.290 Uiso 1 1 calc R . . . .
C606 C 0.2960(15) 0.4579(13) -0.407(2) 0.236(13) Uiso 1 1 d DG U . . .
N601 N 0.2862(19) 0.4470(15) -0.461(2) 0.214(9) Uani 1 1 d DG U . . .
C602 C 0.235(2) 0.4541(17) -0.4950(16) 0.282(13) Uiso 1 1 d DG U . . .
H602 H 0.2288 0.4468 -0.5314 0.338 Uiso 1 1 calc R . . . .
C292 C 0.8596(17) 0.4849(15) -0.0086(16) 0.15(3) Uiso 1 1 d . U . . .
H292 H 0.8780 0.4947 -0.0326 0.185 Uiso 1 1 calc R . . . .
C287 C 0.8857(14) 0.5197(12) 0.0452(17) 0.17(3) Uiso 1 1 d G U . . .
C288 C 0.8583(17) 0.5050(12) 0.0810(13) 0.16(3) Uiso 1 1 d G U . . .
H288 H 0.8757 0.5283 0.1170 0.188 Uiso 1 1 calc R . . . .
N289 N 0.8048(16) 0.4556(13) 0.0629(12) 0.175(12) Uani 1 1 d G U . . .
C290 C 0.7788(13) 0.4209(11) 0.0091(12) 0.15(3) Uiso 1 1 d DG U . . .
C291 C 0.8062(16) 0.4355(13) -0.0267(12) 0.15(3) Uiso 1 1 d G U . . .
H291 H 0.7887 0.4122 -0.0627 0.179 Uiso 1 1 calc DR . . . .
C462 C 0.2150(17) 0.2591(17) 0.0077(13) 0.16(3) Uiso 1 1 d D U . . .
C463 C 0.227(2) 0.258(2) 0.0598(13) 0.37(7) Uiso 1 1 d DG U . . .
H463 H 0.2032 0.2682 0.0789 0.445 Uiso 1 1 calc R . . . .
C464 C 0.276(2) 0.243(2) 0.0835(12) 0.25(4) Uiso 1 1 d G U . . .
H464 H 0.2847 0.2420 0.1183 0.298 Uiso 1 1 calc R . . . .
C459 C 0.313(2) 0.228(2) 0.0550(15) 0.32(6) Uiso 1 1 d DG U . . .
C460 C 0.300(2) 0.228(2) 0.0029(14) 0.27(5) Uiso 1 1 d G U . . .
H460 H 0.3245 0.2185 -0.0161 0.322 Uiso 1 1 calc R . . . .
N461 N 0.2514(18) 0.2442(17) -0.0207(11) 0.210(11) Uani 1 1 d DG U . . .
C100 C 0.5125(13) 1.0090(16) 0.452(2) 0.52(5) Uiso 1 1 d D U . . .
H100 H 0.5082 0.9744 0.4524 0.629 Uiso 1 1 calc R . . . .
C99 C 0.5739(12) 1.0518(14) 0.4752(19) 0.52(5) Uiso 1 1 d DG U . . .
C104 C 0.5803(18) 1.1036(15) 0.475(2) 0.52(5) Uiso 1 1 d DG U . . .
C103 C 0.525(2) 1.112(2) 0.451(3) 0.52(5) Uiso 1 1 d DG U . . .
H103 H 0.5296 1.1470 0.4506 0.629 Uiso 1 1 calc R . . . .
C102 C 0.464(2) 1.070(3) 0.428(3) 0.52(5) Uiso 1 1 d G U . . .
H102 H 0.4270 1.0755 0.4119 0.630 Uiso 1 1 calc R . . . .
C101 C 0.4575(13) 1.018(2) 0.428(3) 0.53(5) Uiso 1 1 d G U . . .
H101 H 0.4164 0.9892 0.4128 0.632 Uiso 1 1 calc R . . . .
C329 C 0.541(2) 0.3821(18) 0.177(2) 0.17(3) Uiso 1 1 d D U . . .
H32A H 0.5148 0.3549 0.1877 0.203 Uiso 1 1 calc R . . . .
H32B H 0.5151 0.3788 0.1408 0.203 Uiso 1 1 calc R . . . .
C227 C 0.9413(17) 0.9855(15) 0.3230(19) 0.21(4) Uiso 1 1 d D U . . .
H22C H 0.9404 0.9597 0.2914 0.249 Uiso 1 1 calc DR . . . .
H22D H 0.9816 0.9949 0.3529 0.249 Uiso 1 1 calc R . . . .
C546 C 0.4514(19) 0.5484(11) -0.4206(8) 0.28(5) Uiso 1 1 d D U . . .
H546 H 0.4525 0.5366 -0.3916 0.338 Uiso 1 1 calc R . . . .
N547 N 0.4124(19) 0.5120(12) -0.4733(7) 0.188(13) Uani 1 1 d DG U . . .
C548 C 0.4109(17) 0.5296(14) -0.5166(10) 0.18(3) Uiso 1 1 d DG U . . .
C549 C 0.448(2) 0.5837(14) -0.5072(14) 0.17(3) Uiso 1 1 d G U . . .
H549 H 0.4472 0.5955 -0.5362 0.207 Uiso 1 1 calc R . . . .
C550 C 0.4872(19) 0.6201(13) -0.4545(15) 0.26(4) Uiso 1 1 d DG U . . .
H550 H 0.5123 0.6563 -0.4482 0.314 Uiso 1 1 calc DR . . . .
C545 C 0.4888(16) 0.6025(11) -0.4112(12) 0.24(5) Uiso 1 1 d DG U . . .
C129 C 0.5538(13) 0.9193(14) 0.2174(17) 0.26(5) Uiso 1 1 d D U . . .
H12A H 0.5263 0.9101 0.2373 0.314 Uiso 1 1 calc R . . . .
H12B H 0.5342 0.9349 0.1929 0.314 Uiso 1 1 calc R . . . .
C633 C 0.194(2) -0.015(2) -0.4532(17) 0.266(19) Uiso 1 1 d D U . . .
H63A H 0.1754 -0.0142 -0.4258 0.319 Uiso 1 1 calc R . . . .
H63B H 0.2260 0.0211 -0.4444 0.319 Uiso 1 1 calc R . . . .
C534 C 0.2686(16) 0.6298(17) -0.3082(17) 0.153(15) Uiso 1 1 d D U . . .
N533 N 0.2515(19) 0.6600(15) -0.3391(16) 0.147(14) Uiso 1 1 d G U . . .
C532 C 0.190(2) 0.6608(15) -0.3523(15) 0.130(14) Uiso 1 1 d DG U . . .
H532 H 0.1783 0.6809 -0.3730 0.156 Uiso 1 1 calc R . . . .
C531 C 0.1452(15) 0.6314(18) -0.3346(17) 0.149(15) Uiso 1 1 d G U . . .
C536 C 0.1623(19) 0.6012(16) -0.3037(17) 0.159(15) Uiso 1 1 d G U . . .
H536 H 0.1324 0.5816 -0.2919 0.191 Uiso 1 1 calc R . . . .
C535 C 0.224(2) 0.6004(16) -0.2905(16) 0.158(15) Uiso 1 1 d G U . . .
H535 H 0.2354 0.5803 -0.2698 0.190 Uiso 1 1 calc R . . . .
C638 C 0.4212(17) 0.0779(19) -0.4248(12) 0.31(3) Uiso 1 1 d D U . . .
H63C H 0.4342 0.0964 -0.4482 0.368 Uiso 1 1 calc R . . . .
H63D H 0.3894 0.0893 -0.4148 0.368 Uiso 1 1 calc R . . . .
C148 C 0.7843(16) 0.7341(14) -0.0638(13) 0.176(16) Uiso 1 1 d D U . . .
C149 C 0.8157(19) 0.7880(14) -0.0588(12) 0.185(16) Uiso 1 1 d G U . . .
H149 H 0.7998 0.8001 -0.0863 0.222 Uiso 1 1 calc R . . . .
C150 C 0.8708(19) 0.8237(12) -0.0127(12) 0.193(17) Uiso 1 1 d DG U . . .
H150 H 0.8918 0.8598 -0.0094 0.231 Uiso 1 1 calc R . . . .
C145 C 0.8946(17) 0.8056(12) 0.0284(12) 0.197(17) Uiso 1 1 d DG U . . .
C146 C 0.8633(19) 0.7517(12) 0.0234(13) 0.192(16) Uiso 1 1 d DG U . . .
H146 H 0.8792 0.7396 0.0508 0.231 Uiso 1 1 calc DR . . . .
N147 N 0.8081(18) 0.7160(11) -0.0227(14) 0.179(15) Uiso 1 1 d DG U . . .
C120 C 0.7750(10) 1.0911(8) 0.3889(10) 0.19(3) Uiso 1 1 d D U . . .
C121 C 0.7963(14) 1.1440(10) 0.3886(10) 0.12(2) Uiso 1 1 d G U . . .
H121 H 0.7757 1.1510 0.3586 0.146 Uiso 1 1 calc R . . . .
C122 C 0.8484(14) 1.1863(7) 0.4330(11) 0.15(3) Uiso 1 1 d DG U . . .
H122 H 0.8626 1.2216 0.4327 0.180 Uiso 1 1 calc R . . . .
C117 C 0.8792(11) 1.1757(7) 0.4778(10) 0.22(4) Uiso 1 1 d DG U . . .
C118 C 0.8579(15) 1.1229(9) 0.4782(11) 0.28(5) Uiso 1 1 d DG U . . .
H118 H 0.8785 1.1158 0.5082 0.341 Uiso 1 1 calc R . . . .
N119 N 0.8058(15) 1.0805(6) 0.4338(12) 0.168(10) Uani 1 1 d DG U . . .
C85 C 0.962(2) 0.9318(13) 0.5228(18) 0.18(3) Uiso 1 1 d D U . . .
H85A H 1.0009 0.9247 0.5348 0.212 Uiso 1 1 calc R . . . .
H85B H 0.9608 0.9413 0.4909 0.212 Uiso 1 1 calc R . . . .
C71 C 0.5830(14) 0.5725(17) 0.4592(19) 0.26(4) Uiso 1 1 d D U . . .
H71A H 0.5808 0.5955 0.4908 0.310 Uiso 1 1 calc DR U . . .
H71B H 0.5450 0.5383 0.4450 0.310 Uiso 1 1 calc R U . . .
C454 C 0.4342(19) 0.1646(19) 0.073(2) 0.45(2) Uiso 1 1 d D U . . .
H454 H 0.4384 0.1333 0.0556 0.539 Uiso 1 1 calc R . . . .
C453 C 0.3775(16) 0.1722(15) 0.0518(16) 0.45(2) Uiso 1 1 d DG U . . .
C458 C 0.3712(17) 0.2191(16) 0.0780(15) 0.45(2) Uiso 1 1 d DG U . . .
C457 C 0.422(2) 0.2584(18) 0.1255(17) 0.45(2) Uiso 1 1 d DG U . . .
H457 H 0.4173 0.2897 0.1431 0.539 Uiso 1 1 calc R . . . .
C456 C 0.4783(19) 0.251(2) 0.147(2) 0.44(2) Uiso 1 1 d G U . . .
H456 H 0.5120 0.2770 0.1787 0.533 Uiso 1 1 calc R . . . .
C455 C 0.4846(17) 0.204(2) 0.121(2) 0.45(2) Uiso 1 1 d G U . . .
H455 H 0.5226 0.1988 0.1349 0.536 Uiso 1 1 calc R . . . .
N622 N 0.267(2) 0.1438(16) -0.4395(8) 0.172(9) Uani 1 1 d D U . . .
C623 C 0.213(2) 0.094(2) -0.4608(18) 0.175(10) Uiso 1 1 d G U . . .
H623 H 0.1883 0.0848 -0.4406 0.210 Uiso 1 1 calc R . . . .
C624 C 0.1967(17) 0.0573(11) -0.5123(19) 0.185(14) Uiso 1 1 d DG U . . .
C625 C 0.234(3) 0.0708(17) -0.5424(9) 0.189(15) Uiso 1 1 d G U . . .
H625 H 0.2228 0.0464 -0.5768 0.227 Uiso 1 1 calc R . . . .
C626 C 0.287(2) 0.121(2) -0.5211(19) 0.189(14) Uiso 1 1 d G U . . .
H626 H 0.3120 0.1298 -0.5413 0.227 Uiso 1 1 calc R . . . .
C621 C 0.3036(15) 0.1572(11) -0.470(2) 0.182(10) Uiso 1 1 d DG U . . .
N236 N 0.7105(14) 0.9783(13) 0.1011(16) 0.158(8) Uani 1 1 d D U . . .
C237 C 0.6668(14) 0.9702(11) 0.0506(13) 0.198(11) Uiso 1 1 d G U . . .
H237 H 0.6537 0.9384 0.0213 0.238 Uiso 1 1 calc R . . . .
C238 C 0.6427(10) 1.0095(15) 0.0441(11) 0.223(15) Uiso 1 1 d DG U . . .
C239 C 0.6623(15) 1.0569(13) 0.0881(16) 0.230(16) Uiso 1 1 d G U . . .
H239 H 0.6461 1.0832 0.0837 0.276 Uiso 1 1 calc R . . . .
C240 C 0.7060(16) 1.0650(12) 0.1385(13) 0.217(15) Uiso 1 1 d G U . . .
H240 H 0.7191 1.0968 0.1678 0.261 Uiso 1 1 calc R . . . .
C235 C 0.7301(12) 1.0257(16) 0.1450(11) 0.199(11) Uiso 1 1 d DG U . . .
C251 C 0.883(2) 1.089(3) -0.0331(16) 0.53(5) Uiso 1 1 d D U . . .
H25A H 0.9053 1.0662 -0.0435 0.637 Uiso 1 1 calc DR . . . .
H25B H 0.8964 1.1207 -0.0433 0.637 Uiso 1 1 calc R . . . .
C709 C 0.3756(14) 0.6755(11) -0.1558(13) 0.161(14) Uiso 1 1 d D U . . .
H709 H 0.4036 0.6607 -0.1651 0.193 Uiso 1 1 calc R . . . .
C708 C 0.3959(12) 0.7320(10) -0.1347(10) 0.154(13) Uiso 1 1 d DG U . . .
C707 C 0.3541(17) 0.7542(11) -0.1209(12) 0.142(11) Uiso 1 1 d DG U . . .
H707 H 0.3677 0.7919 -0.1067 0.171 Uiso 1 1 calc R . . . .
N706 N 0.2919(16) 0.7199(17) -0.1282(15) 0.145(7) Uani 1 1 d G U . . .
C705 C 0.2716(13) 0.6635(16) -0.1493(15) 0.177(11) Uiso 1 1 d DG U . . .
C710 C 0.3135(16) 0.6413(10) -0.1631(15) 0.160(14) Uiso 1 1 d G U . . .
H710 H 0.2999 0.6035 -0.1773 0.191 Uiso 1 1 calc R . . . .
C260 C 0.8534(11) 0.9924(10) 0.0761(9) 0.223(11) Uiso 1 1 d D U . . .
H260 H 0.8704 1.0155 0.1121 0.268 Uiso 1 1 calc R . . . .
C259 C 0.8830(11) 1.0063(11) 0.0413(9) 0.238(15) Uiso 1 1 d DG U . . .
C264 C 0.8576(14) 0.9718(14) -0.0126(9) 0.240(16) Uiso 1 1 d DG U . . .
H264 H 0.8774 0.9811 -0.0359 0.288 Uiso 1 1 calc DR . . . .
C263 C 0.8026(15) 0.9233(13) -0.0317(9) 0.227(15) Uiso 1 1 d G U . . .
H263 H 0.7856 0.9002 -0.0677 0.272 Uiso 1 1 calc DR . . . .
C262 C 0.7730(13) 0.9094(10) 0.0031(10) 0.211(10) Uiso 1 1 d DG U . . .
N261 N 0.7984(12) 0.9439(10) 0.0570(9) 0.170(8) Uani 1 1 d DG U . . .
C9 C 0.6532(17) 0.5382(17) -0.0518(14) 0.193(6) Uiso 1 1 d . U . . .
H9 H 0.6400 0.5619 -0.0319 0.232 Uiso 1 1 calc R . . . .
C10 C 0.6185(13) 0.4820(19) -0.0694(15) 0.193(6) Uiso 1 1 d DG U . . .
C11 C 0.6382(18) 0.4466(11) -0.0991(16) 0.193(6) Uiso 1 1 d G U . . .
H11 H 0.6150 0.4089 -0.1109 0.232 Uiso 1 1 calc R . . . .
C12 C 0.693(2) 0.4674(4) -0.1113(15) 0.193(6) Uiso 1 1 d G U . . .
H12 H 0.7057 0.4437 -0.1312 0.232 Uiso 1 1 calc R . . . .
C7 C 0.7271(15) 0.5236(4) -0.0938(11) 0.193(6) Uiso 1 1 d DG U . . .
N8 N 0.7075(15) 0.5590(8) -0.0640(10) 0.111(6) Uani 1 1 d G U . . .
C508 C 0.183(3) 0.946(2) 0.045(3) 0.45(2) Uiso 1 1 d D U . . .
H508 H 0.1967 0.9728 0.0785 0.535 Uiso 1 1 calc R . . . .
C447 C 0.0936(19) 0.0120(15) -0.0774(17) 0.452(16) Uiso 1 1 d D U . . .
H44A H 0.1227 0.0163 -0.0967 0.543 Uiso 1 1 calc DR . . . .
H44B H 0.0824 -0.0241 -0.0749 0.543 Uiso 1 1 calc DR . . . .
C265 C 0.7189(16) 0.8647(11) -0.0036(14) 0.175(9) Uiso 1 1 d . U . . .
C270 C 0.6925(18) 0.8263(14) -0.0558(13) 0.179(13) Uiso 1 1 d G U . . .
H270 H 0.7109 0.8329 -0.0807 0.215 Uiso 1 1 calc DR . . . .
C269 C 0.6387(17) 0.7779(12) -0.0709(11) 0.179(14) Uiso 1 1 d G U . . .
H269 H 0.6211 0.7522 -0.1058 0.214 Uiso 1 1 calc R . . . .
C268 C 0.6112(16) 0.7680(13) -0.0337(15) 0.170(13) Uiso 1 1 d G U . . .
C267 C 0.6375(19) 0.8064(16) 0.0185(13) 0.168(10) Uiso 1 1 d G U . . .
H267 H 0.6191 0.7998 0.0434 0.201 Uiso 1 1 calc R . . . .
N266 N 0.6914(18) 0.8548(13) 0.0336(10) 0.132(8) Uani 1 1 d DG U . . .
C293 C 0.7218(15) 0.3707(12) -0.0078(13) 0.18(3) Uiso 1 1 d D U . . .
N294 N 0.6970(17) 0.3571(14) 0.0297(14) 0.23(3) Uiso 1 1 d DG U . . .
C295 C 0.6448(18) 0.3074(15) 0.0138(18) 0.26(3) Uiso 1 1 d G U . . .
H295 H 0.6283 0.2983 0.0389 0.313 Uiso 1 1 calc R . . . .
C296 C 0.6175(17) 0.2712(13) -0.0396(19) 0.26(3) Uiso 1 1 d DG U . . .
C297 C 0.6422(18) 0.2848(13) -0.0771(16) 0.26(3) Uiso 1 1 d DG U . . .
H297 H 0.6239 0.2606 -0.1128 0.314 Uiso 1 1 calc DR . . . .
C298 C 0.6944(17) 0.3345(13) -0.0612(13) 0.24(3) Uiso 1 1 d DG U . . .
H298 H 0.7110 0.3436 -0.0863 0.287 Uiso 1 1 calc DR . . . .
C678 C 0.2823(13) 0.4166(15) 0.1104(15) 0.22(4) Uiso 1 1 d D U . . .
H678 H 0.3034 0.3986 0.1283 0.261 Uiso 1 1 calc R . . . .
C673 C 0.3130(12) 0.4494(16) 0.0863(17) 0.24(5) Uiso 1 1 d DG U . . .
C674 C 0.2815(12) 0.4763(14) 0.0596(15) 0.19(3) Uiso 1 1 d DG U . . .
H674 H 0.3020 0.4982 0.0434 0.232 Uiso 1 1 calc R . . . .
N675 N 0.2192(11) 0.4706(12) 0.0570(13) 0.193(13) Uani 1 1 d DG U . . .
C676 C 0.1885(11) 0.4378(11) 0.0812(12) 0.11(2) Uiso 1 1 d DG U . . .
C677 C 0.2201(12) 0.4109(12) 0.1079(13) 0.14(2) Uiso 1 1 d DG U . . .
H677 H 0.1996 0.3890 0.1240 0.164 Uiso 1 1 calc R . . . .
C613 C 0.511(3) 0.414(3) -0.312(2) 0.16(3) Uiso 1 1 d D U . . .
H61A H 0.5063 0.4093 -0.2790 0.194 Uiso 1 1 calc R . . . .
H61B H 0.5524 0.4442 -0.3005 0.194 Uiso 1 1 calc R . . . .
C337 C 0.7914(13) 0.5976(8) 0.3893(11) 0.11(2) Uiso 1 1 d . U . . .
C342 C 0.8188(14) 0.6511(8) 0.3917(11) 0.12(2) Uiso 1 1 d DG U . . .
H342 H 0.7994 0.6614 0.3638 0.148 Uiso 1 1 calc DR . . . .
C341 C 0.8752(14) 0.6890(7) 0.4356(11) 0.106(19) Uiso 1 1 d DG U . . .
H341 H 0.8935 0.7248 0.4372 0.128 Uiso 1 1 calc R . . . .
C340 C 0.9042(13) 0.6736(9) 0.4772(10) 0.16(3) Uiso 1 1 d DG U . . .
C339 C 0.8768(15) 0.6201(9) 0.4749(12) 0.21(4) Uiso 1 1 d DG U . . .
H339 H 0.8962 0.6098 0.5027 0.251 Uiso 1 1 calc R . . . .
N338 N 0.8204(14) 0.5821(7) 0.4309(12) 0.155(10) Uani 1 1 d DG U . . .
C684 C 0.0801(13) 0.4052(12) 0.0931(13) 0.191(17) Uiso 1 1 d D U . . .
H684 H 0.0911 0.3828 0.1110 0.229 Uiso 1 1 calc R . . . .
C679 C 0.1241(9) 0.4358(8) 0.0758(9) 0.185(17) Uiso 1 1 d DG U . . .
C680 C 0.1077(8) 0.4693(11) 0.0489(11) 0.186(17) Uiso 1 1 d DG U . . .
C681 C 0.0472(9) 0.4720(14) 0.0393(14) 0.183(17) Uiso 1 1 d DG U . . .
H681 H 0.0362 0.4944 0.0214 0.219 Uiso 1 1 calc R . . . .
C682 C 0.0032(9) 0.4414(14) 0.0566(14) 0.188(17) Uiso 1 1 d G U . . .
H682 H -0.0373 0.4433 0.0502 0.226 Uiso 1 1 calc R . . . .
C683 C 0.0196(12) 0.4080(14) 0.0835(15) 0.191(17) Uiso 1 1 d G U . . .
H683 H -0.0099 0.3875 0.0950 0.229 Uiso 1 1 calc R . . . .
C281 C 0.8570(17) 0.6286(16) 0.0437(13) 0.17(3) Uiso 1 1 d D U . . .
H281 H 0.8738 0.6201 0.0174 0.207 Uiso 1 1 calc R . . . .
N280 N 0.7992(17) 0.6363(16) 0.0302(12) 0.177(10) Uani 1 1 d G U . . .
C279 C 0.7742(15) 0.6490(15) 0.0695(17) 0.11(2) Uiso 1 1 d DG U . . .
C284 C 0.8069(19) 0.6539(15) 0.1223(14) 0.13(2) Uiso 1 1 d G U . . .
H284 H 0.7901 0.6624 0.1486 0.157 Uiso 1 1 calc R . . . .
C283 C 0.8646(18) 0.6462(15) 0.1357(11) 0.11(2) Uiso 1 1 d G U . . .
H283 H 0.8865 0.6495 0.1710 0.137 Uiso 1 1 calc R . . . .
C282 C 0.8897(14) 0.6335(15) 0.0965(15) 0.13(2) Uiso 1 1 d DG U . . .
C74 C 0.6652(13) 0.6821(11) 0.4846(11) 0.159(10) Uiso 1 1 d . U . . .
H74 H 0.6499 0.6758 0.5112 0.191 Uiso 1 1 calc DR . . . .
C73 C 0.6320(13) 0.6454(10) 0.4314(12) 0.159(13) Uiso 1 1 d DG U . . .
C78 C 0.6549(15) 0.6547(11) 0.3916(9) 0.152(14) Uiso 1 1 d G U . . .
H78 H 0.6327 0.6302 0.3560 0.182 Uiso 1 1 calc R . . . .
C77 C 0.7111(16) 0.7006(12) 0.4051(9) 0.145(13) Uiso 1 1 d G U . . .
H77 H 0.7264 0.7069 0.3786 0.174 Uiso 1 1 calc DR . . . .
C76 C 0.7443(13) 0.7373(10) 0.4584(10) 0.153(10) Uiso 1 1 d DG U . . .
N75 N 0.7214(13) 0.7280(9) 0.4981(9) 0.125(8) Uani 1 1 d DG U . . .
C411 C 0.2474(14) 0.2202(5) -0.5688(14) 0.218(16) Uiso 1 1 d D U . . .
H411 H 0.2347 0.1825 -0.5807 0.262 Uiso 1 1 calc R . . . .
C412 C 0.3062(13) 0.2538(5) -0.5680(14) 0.207(15) Uiso 1 1 d DG U . . .
H412 H 0.3329 0.2386 -0.5794 0.248 Uiso 1 1 calc R U . . .
C407 C 0.3253(10) 0.3102(5) -0.5504(11) 0.207(11) Uiso 1 1 d DG U . . .
N408 N 0.2855(9) 0.3330(5) -0.5334(14) 0.183(10) Uani 1 1 d DG U . . .
C409 C 0.2266(10) 0.2994(6) -0.5342(14) 0.246(12) Uiso 1 1 d DG U . . .
H409 H 0.2000 0.3147 -0.5229 0.295 Uiso 1 1 calc DR . . . .
C410 C 0.2076(11) 0.2431(6) -0.5519(11) 0.232(15) Uiso 1 1 d DG U . . .
C2 C 0.865(2) 0.6437(16) -0.0776(17) 0.15(2) Uiso 1 1 d . U . . .
H2 H 0.8806 0.6816 -0.0619 0.175 Uiso 1 1 calc R . . . .
C1 C 0.806(2) 0.6108(14) -0.0772(14) 0.14(2) Uiso 1 1 d G U . . .
C6 C 0.7829(19) 0.5542(14) -0.1007(15) 0.16(3) Uiso 1 1 d DG U . . .
C5 C 0.818(3) 0.5306(17) -0.1245(18) 0.34(6) Uiso 1 1 d G U . . .
H5 H 0.8021 0.4927 -0.1402 0.407 Uiso 1 1 calc R . . . .
C4 C 0.876(2) 0.564(3) -0.125(2) 0.26(5) Uiso 1 1 d G U . . .
H4 H 0.8996 0.5477 -0.1407 0.311 Uiso 1 1 calc R . . . .
C3 C 0.8998(19) 0.620(3) -0.101(2) 0.23(4) Uiso 1 1 d G U . . .
H3 H 0.9389 0.6422 -0.1015 0.280 Uiso 1 1 calc R . . . .
N231 N 0.8172(14) 0.9894(10) 0.1831(9) 0.142(9) Uani 1 1 d D U . . .
C232 C 0.7885(10) 1.0268(14) 0.1838(12) 0.15(3) Uiso 1 1 d DG U . . .
C233 C 0.8105(19) 1.0720(14) 0.2306(16) 0.23(4) Uiso 1 1 d G U . . .
H233 H 0.7912 1.0970 0.2310 0.280 Uiso 1 1 calc R . . . .
C234 C 0.861(2) 1.0799(13) 0.2768(12) 0.19(3) Uiso 1 1 d G U . . .
H234 H 0.8759 1.1101 0.3081 0.228 Uiso 1 1 calc R . . . .
C229 C 0.8900(13) 1.0425(15) 0.2762(9) 0.26(5) Uiso 1 1 d DG U . . .
C230 C 0.8680(14) 0.9973(13) 0.2293(13) 0.25(4) Uiso 1 1 d G U . . .
H230 H 0.8872 0.9723 0.2289 0.297 Uiso 1 1 calc DR . . . .
C139 C 0.8598(17) 0.8727(14) 0.1269(14) 0.138(14) Uiso 1 1 d D U . . .
H139 H 0.8776 0.8943 0.1093 0.166 Uiso 1 1 calc R . . . .
N138 N 0.8045(17) 0.8740(13) 0.1361(14) 0.130(13) Uiso 1 1 d DG U . . .
C137 C 0.7778(14) 0.8418(16) 0.1624(15) 0.127(13) Uiso 1 1 d DG U . . .
C142 C 0.8063(19) 0.8082(14) 0.1795(14) 0.131(14) Uiso 1 1 d G U . . .
H142 H 0.7884 0.7866 0.1971 0.157 Uiso 1 1 calc R . . . .
C141 C 0.8615(19) 0.8069(14) 0.1703(15) 0.130(14) Uiso 1 1 d G U . . .
H141 H 0.8806 0.7844 0.1818 0.156 Uiso 1 1 calc R . . . .
C140 C 0.8882(13) 0.8392(17) 0.1440(16) 0.139(14) Uiso 1 1 d DG U . . .
C650 C 0.3705(13) 0.0697(10) -0.3118(14) 0.25(2) Uiso 1 1 d D U . . .
H650 H 0.3786 0.0399 -0.3067 0.296 Uiso 1 1 calc R . . . .
C645 C 0.4156(13) 0.1094(11) -0.3207(14) 0.25(2) Uiso 1 1 d DG U . . .
C646 C 0.4034(11) 0.1539(12) -0.3282(16) 0.24(2) Uiso 1 1 d DG U . . .
H646 H 0.4336 0.1805 -0.3342 0.283 Uiso 1 1 calc R . . . .
N647 N 0.3462(9) 0.1587(11) -0.3269(17) 0.223(19) Uiso 1 1 d DG U . . .
C648 C 0.3011(11) 0.1190(11) -0.3181(18) 0.221(19) Uiso 1 1 d DG U . . .
C649 C 0.3133(13) 0.0744(11) -0.3105(18) 0.24(2) Uiso 1 1 d DG U . . .
H649 H 0.2831 0.0478 -0.3045 0.284 Uiso 1 1 calc R . . . .
C116 C 0.9307(15) 1.2191(13) 0.5238(12) 0.31(3) Uiso 1 1 d D U . . .
C111 C 0.9304(19) 1.2212(18) 0.5746(12) 0.31(3) Uiso 1 1 d DG U . . .
C112 C 0.983(2) 1.260(2) 0.6211(12) 0.31(3) Uiso 1 1 d DG U . . .
H112 H 0.9824 1.2617 0.6551 0.370 Uiso 1 1 calc R . . . .
C113 C 1.0353(19) 1.2973(19) 0.6167(18) 0.31(3) Uiso 1 1 d G U . . .
H113 H 1.0703 1.3235 0.6478 0.369 Uiso 1 1 calc R . . . .
C114 C 1.0356(19) 1.2952(18) 0.566(2) 0.31(3) Uiso 1 1 d G U . . .
H114 H 1.0708 1.3200 0.5630 0.374 Uiso 1 1 calc R . . . .
C115 C 0.9833(19) 1.2561(17) 0.5194(17) 0.31(3) Uiso 1 1 d DG U . . .
H115 H 0.9835 1.2547 0.4854 0.376 Uiso 1 1 calc R . . . .
C749 C 0.3215(12) 0.6609(9) -0.4771(15) 0.19(3) Uiso 1 1 d D U . . .
N750 N 0.277(2) 0.6460(15) -0.4534(12) 0.184(13) Uani 1 1 d G U . . .
C751 C 0.2235(16) 0.5958(18) -0.4792(18) 0.21(4) Uiso 1 1 d G U . . .
H751 H 0.1936 0.5858 -0.4634 0.248 Uiso 1 1 calc R . . . .
C752 C 0.2150(13) 0.5604(10) -0.5287(18) 0.12(2) Uiso 1 1 d DG U . . .
C753 C 0.260(2) 0.5753(14) -0.5524(12) 0.15(3) Uiso 1 1 d G U . . .
H753 H 0.2540 0.5516 -0.5856 0.175 Uiso 1 1 calc R . . . .
C754 C 0.3130(16) 0.6255(16) -0.5266(16) 0.19(3) Uiso 1 1 d G U . . .
H754 H 0.3429 0.6355 -0.5424 0.222 Uiso 1 1 calc R . . . .
C27 C 0.9395(17) 0.5647(14) 0.3116(17) 0.18(3) Uiso 1 1 d D U . . .
H27E H 0.9371 0.5858 0.3442 0.216 Uiso 1 1 calc R . . . .
H27F H 0.9770 0.5877 0.3071 0.216 Uiso 1 1 calc R . . . .
C18 C 0.7141(11) 0.5219(13) 0.1368(10) 0.12(2) Uiso 1 1 d D U . . .
N17 N 0.6944(17) 0.4733(12) 0.0942(16) 0.171(10) Uani 1 1 d G U . . .
C16 C 0.6456(19) 0.4610(13) 0.0448(12) 0.13(2) Uiso 1 1 d G U . . .
H16 H 0.6324 0.4285 0.0164 0.162 Uiso 1 1 calc R . . . .
C15 C 0.6165(13) 0.497(2) 0.0380(12) 0.15(3) Uiso 1 1 d G U . . .
C20 C 0.6362(17) 0.5459(18) 0.0805(18) 0.15(3) Uiso 1 1 d G U . . .
H20 H 0.6167 0.5701 0.0759 0.184 Uiso 1 1 calc R . . . .
C19 C 0.6850(17) 0.5582(11) 0.1299(14) 0.15(2) Uiso 1 1 d G U . . .
H19 H 0.6982 0.5907 0.1583 0.178 Uiso 1 1 calc R . . . .
C127 C 0.6393(16) 1.0120(15) 0.2529(9) 0.19(3) Uiso 1 1 d . U . . .
H127 H 0.6200 1.0175 0.2215 0.226 Uiso 1 1 calc R . . . .
C128 C 0.6894(17) 1.0556(12) 0.2974(12) 0.25(4) Uiso 1 1 d DG U . . .
H128 H 0.7038 1.0904 0.2958 0.297 Uiso 1 1 calc R . . . .
C123 C 0.7182(14) 1.0473(9) 0.3445(9) 0.23(4) Uiso 1 1 d DG U . . .
N124 N 0.6967(13) 0.9954(9) 0.3470(9) 0.172(10) Uani 1 1 d DG U . . .
C125 C 0.6465(15) 0.9517(9) 0.3024(11) 0.29(5) Uiso 1 1 d DG U . . .
H125 H 0.6321 0.9169 0.3041 0.345 Uiso 1 1 calc R . . . .
C126 C 0.6178(15) 0.9600(13) 0.2554(9) 0.20(3) Uiso 1 1 d DG U . . .
C156 C 0.702(2) 0.6378(17) -0.1165(17) 0.17(3) Uiso 1 1 d . U . . .
C155 C 0.647(2) 0.6013(15) -0.162(2) 0.26(3) Uiso 1 1 d G U . . .
H155 H 0.6275 0.5651 -0.1654 0.307 Uiso 1 1 calc R . . . .
C154 C 0.6214(19) 0.619(2) -0.2032(17) 0.25(3) Uiso 1 1 d G U . . .
H154 H 0.5844 0.5943 -0.2338 0.302 Uiso 1 1 calc DR . . . .
C153 C 0.651(2) 0.673(2) -0.1985(15) 0.27(3) Uiso 1 1 d G U . . .
H153 H 0.6335 0.6845 -0.2260 0.320 Uiso 1 1 calc R . . . .
C152 C 0.706(2) 0.7093(17) -0.1529(17) 0.24(3) Uiso 1 1 d DG U . . .
H152 H 0.7257 0.7455 -0.1497 0.289 Uiso 1 1 calc R . . . .
C151 C 0.7318(19) 0.6919(16) -0.1119(13) 0.18(3) Uiso 1 1 d DG U . . .
C703 C 0.1841(18) 0.5699(15) -0.1687(18) 0.16(3) Uiso 1 1 d . U . . .
H703 H 0.2092 0.5517 -0.1782 0.198 Uiso 1 1 calc R . . . .
C702 C 0.2081(14) 0.6266(15) -0.1525(17) 0.21(4) Uiso 1 1 d DG U . . .
N701 N 0.1706(17) 0.6539(12) -0.1383(15) 0.145(9) Uani 1 1 d DG U . . .
C700 C 0.1092(16) 0.6245(16) -0.1403(15) 0.14(2) Uiso 1 1 d G U . . .
H700 H 0.0841 0.6427 -0.1308 0.163 Uiso 1 1 calc R . . . .
C699 C 0.0852(15) 0.5678(16) -0.1564(18) 0.18(3) Uiso 1 1 d G U . . .
C704 C 0.1227(19) 0.5405(12) -0.1706(17) 0.20(3) Uiso 1 1 d DG U . . .
H704 H 0.1067 0.5026 -0.1814 0.238 Uiso 1 1 calc R . . . .
N319 N 0.7818(15) 0.3680(13) 0.1268(14) 0.187(12) Uani 1 1 d D U . . .
C320 C 0.7582(14) 0.3414(13) 0.1584(12) 0.25(4) Uiso 1 1 d DG U . . .
C321 C 0.785(2) 0.3071(16) 0.1761(15) 0.22(4) Uiso 1 1 d G U . . .
H321 H 0.7691 0.2893 0.1973 0.263 Uiso 1 1 calc R . . . .
C322 C 0.835(2) 0.2995(15) 0.1622(16) 0.17(3) Uiso 1 1 d G U . . .
H322 H 0.8530 0.2766 0.1741 0.210 Uiso 1 1 calc R . . . .
C317 C 0.8588(15) 0.3261(13) 0.1306(14) 0.22(4) Uiso 1 1 d DG U . . .
C318 C 0.8321(17) 0.3604(14) 0.1129(15) 0.20(3) Uiso 1 1 d DG U . . .
H318 H 0.8479 0.3782 0.0918 0.245 Uiso 1 1 calc DR . . . .
C716 C 0.3150(15) 0.8120(15) -0.2987(12) 0.176(11) Uiso 1 1 d D U . . .
C717 C 0.3315(18) 0.8507(14) -0.2485(14) 0.172(14) Uiso 1 1 d G U . . .
H717 H 0.3116 0.8752 -0.2456 0.207 Uiso 1 1 calc R . . . .
C718 C 0.378(2) 0.8527(12) -0.2025(12) 0.170(14) Uiso 1 1 d G U . . .
H718 H 0.3889 0.8786 -0.1689 0.203 Uiso 1 1 calc R . . . .
C713 C 0.4076(17) 0.8161(15) -0.2069(12) 0.171(14) Uiso 1 1 d DG U . . .
C714 C 0.3911(18) 0.7774(14) -0.2571(13) 0.176(11) Uiso 1 1 d G U . . .
H714 H 0.4110 0.7529 -0.2600 0.212 Uiso 1 1 calc DR . . . .
N715 N 0.3448(18) 0.7754(13) -0.3031(11) 0.141(9) Uani 1 1 d G U . . .
C529 C 0.078(3) 0.690(3) -0.339(3) 0.16(3) Uiso 1 1 d . U . . .
H52C H 0.0324 0.6836 -0.3496 0.190 Uiso 1 1 calc R . . . .
H52D H 0.0948 0.7042 -0.3636 0.190 Uiso 1 1 calc R . . . .
C540 C 0.4464(16) 0.6301(17) -0.3143(17) 0.160(15) Uiso 1 1 d D U . . .
C539 C 0.4185(18) 0.6608(15) -0.3379(15) 0.154(15) Uiso 1 1 d DG U . . .
H539 H 0.4394 0.6814 -0.3548 0.184 Uiso 1 1 calc R . . . .
N538 N 0.3594(17) 0.6606(14) -0.3363(14) 0.141(13) Uiso 1 1 d DG U . . .
C537 C 0.3282(16) 0.6297(15) -0.3110(15) 0.145(14) Uiso 1 1 d DG U . . .
C542 C 0.3561(17) 0.5990(15) -0.2874(15) 0.149(15) Uiso 1 1 d DG U . . .
H542 H 0.3352 0.5783 -0.2705 0.179 Uiso 1 1 calc R . . . .
C541 C 0.4152(17) 0.5992(15) -0.2890(16) 0.161(15) Uiso 1 1 d DG U . . .
H541 H 0.4339 0.5787 -0.2731 0.193 Uiso 1 1 calc R . . . .
C37 C 0.6711(13) 0.3897(10) 0.4049(13) 0.196(11) Uiso 1 1 d D U . . .
H37 H 0.6533 0.4104 0.4226 0.235 Uiso 1 1 calc R . . . .
C38 C 0.6474(15) 0.3335(11) 0.3931(15) 0.205(15) Uiso 1 1 d DG U . . .
C39 C 0.6741(19) 0.3025(7) 0.3666(16) 0.207(15) Uiso 1 1 d G U . . .
H39 H 0.6582 0.2649 0.3587 0.248 Uiso 1 1 calc R . . . .
C40 C 0.7246(18) 0.3276(8) 0.3519(15) 0.208(15) Uiso 1 1 d G U . . .
H40 H 0.7425 0.3068 0.3341 0.249 Uiso 1 1 calc R . . . .
C35 C 0.7484(14) 0.3837(8) 0.3637(13) 0.195(11) Uiso 1 1 d DG U . . .
N36 N 0.7216(12) 0.4148(7) 0.3902(12) 0.155(8) Uani 1 1 d DG U . . .
C286 C 0.944(3) 0.5687(19) 0.074(3) 0.22(4) Uiso 1 1 d D U . . .
H28E H 0.9630 0.5745 0.0477 0.261 Uiso 1 1 calc R . . . .
H28F H 0.9735 0.5602 0.0997 0.261 Uiso 1 1 calc R . . . .
N133 N 0.7053(16) 0.8841(14) 0.1564(13) 0.164(11) Uani 1 1 d D U . . .
C132 C 0.6489(17) 0.8904(14) 0.1584(14) 0.13(2) Uiso 1 1 d DG U . . .
H132 H 0.6362 0.9147 0.1448 0.157 Uiso 1 1 calc R . . . .
C131 C 0.6118(14) 0.8602(17) 0.1808(18) 0.22(4) Uiso 1 1 d DG U . . .
C136 C 0.6309(16) 0.8238(15) 0.2013(17) 0.19(3) Uiso 1 1 d DG U . . .
H136 H 0.6060 0.8036 0.2163 0.229 Uiso 1 1 calc R . . . .
C135 C 0.6872(18) 0.8175(14) 0.1993(15) 0.12(2) Uiso 1 1 d G U . . .
H135 H 0.7000 0.7931 0.2129 0.142 Uiso 1 1 calc R . . . .
C134 C 0.7244(14) 0.8476(16) 0.1768(15) 0.18(3) Uiso 1 1 d DG U . . .
C627 C 0.147(2) 0.0018(12) -0.535(3) 0.25(2) Uiso 1 1 d D U . . .
C632 C 0.143(2) -0.033(3) -0.5061(15) 0.252(19) Uiso 1 1 d DG U . . .
C631 C 0.091(3) -0.084(2) -0.528(3) 0.25(2) Uiso 1 1 d G U . . .
H631 H 0.0882 -0.1071 -0.5086 0.297 Uiso 1 1 calc R . . . .
C630 C 0.043(2) -0.0999(14) -0.579(3) 0.25(2) Uiso 1 1 d G U . . .
H630 H 0.0083 -0.1340 -0.5939 0.298 Uiso 1 1 calc R . . . .
C629 C 0.047(2) -0.065(3) -0.6083(17) 0.22(4) Uiso 1 1 d G U . . .
H629 H 0.0154 -0.0759 -0.6425 0.266 Uiso 1 1 calc R . . . .
C628 C 0.099(3) -0.014(2) -0.586(2) 0.25(2) Uiso 1 1 d G U . . .
H628 H 0.1023 0.0090 -0.6058 0.306 Uiso 1 1 calc R . . . .
C448 C 0.126(4) 0.056(4) -0.021(2) 0.452(15) Uiso 1 1 d D U . . .
H44C H 0.1096 0.0841 -0.0228 0.543 Uiso 1 1 calc DR . . . .
H44D H 0.1111 0.0398 0.0029 0.543 Uiso 1 1 calc DR . . . .
C543 C 0.510(3) 0.634(4) -0.312(3) 0.25(5) Uiso 1 1 d D U . . .
H54A H 0.5139 0.6008 -0.3074 0.295 Uiso 1 1 calc DR . . . .
H54B H 0.5420 0.6642 -0.2792 0.295 Uiso 1 1 calc R . . . .
C607 C 0.3459(18) 0.4427(18) -0.382(2) 0.237(12) Uiso 1 1 d D U . . .
C612 C 0.372(3) 0.4525(19) -0.327(2) 0.232(15) Uiso 1 1 d G U . . .
H612 H 0.3517 0.4638 -0.3043 0.278 Uiso 1 1 calc R . . . .
C611 C 0.429(3) 0.445(2) -0.3047(16) 0.237(16) Uiso 1 1 d G U . . .
H611 H 0.4467 0.4519 -0.2678 0.284 Uiso 1 1 calc R . . . .
C610 C 0.4597(18) 0.428(2) -0.338(3) 0.242(15) Uiso 1 1 d DG U . . .
C609 C 0.433(3) 0.4185(19) -0.393(3) 0.242(12) Uiso 1 1 d G U . . .
H609 H 0.4539 0.4072 -0.4154 0.291 Uiso 1 1 calc R . . . .
N608 N 0.377(3) 0.4257(18) -0.4150(15) 0.189(9) Uani 1 1 d DG U . . .
C634 C 0.226(2) -0.055(2) -0.454(2) 0.27(2) Uiso 1 1 d D U . . .
H63E H 0.2444 -0.0552 -0.4180 0.322 Uiso 1 1 calc R . . . .
H63F H 0.1950 -0.0915 -0.4781 0.322 Uiso 1 1 calc DR . . . .
O213 O 0.5706(14) 0.8383(14) 0.4664(12) 0.181(13) Uani 1 1 d D U . . .
C554 C 0.2552(19) 0.408(2) -0.6561(18) 0.26(2) Uiso 1 1 d . U . . .
H554 H 0.2205 0.3811 -0.6870 0.307 Uiso 1 1 calc R . . . .
C555 C 0.284(2) 0.461(2) -0.6558(14) 0.24(2) Uiso 1 1 d G U . . .
H555 H 0.2684 0.4687 -0.6864 0.291 Uiso 1 1 calc R . . . .
C556 C 0.336(2) 0.5008(19) -0.6097(15) 0.24(2) Uiso 1 1 d DG U . . .
H556 H 0.3548 0.5359 -0.6094 0.293 Uiso 1 1 calc R . . . .
C551 C 0.3587(16) 0.4886(15) -0.5639(12) 0.24(2) Uiso 1 1 d G U . . .
C552 C 0.330(2) 0.4361(16) -0.5642(18) 0.25(2) Uiso 1 1 d DG U . . .
C553 C 0.278(2) 0.3959(16) -0.610(2) 0.25(2) Uiso 1 1 d G U . . .
H553 H 0.2590 0.3607 -0.6106 0.295 Uiso 1 1 calc R . . . .
O344 O 0.9599(17) 0.7036(17) 0.5762(13) 0.22(3) Uani 1 1 d D U . . .
C201 C 0.8305(11) 0.8549(8) 0.6416(9) 0.215(19) Uiso 1 1 d D U . . .
C206 C 0.8008(11) 0.8916(9) 0.6428(7) 0.214(19) Uiso 1 1 d DG U . . .
C205 C 0.8278(17) 0.9402(9) 0.6871(9) 0.229(19) Uiso 1 1 d DG U . . .
H205 H 0.8079 0.9647 0.6879 0.275 Uiso 1 1 calc R . . . .
C204 C 0.8846(18) 0.9521(11) 0.7302(8) 0.23(2) Uiso 1 1 d DG U . . .
H204 H 0.9027 0.9846 0.7598 0.275 Uiso 1 1 calc DR . . . .
C203 C 0.9144(13) 0.9153(15) 0.7290(10) 0.23(2) Uiso 1 1 d DG U . . .
H203 H 0.9523 0.9233 0.7578 0.277 Uiso 1 1 calc R . . . .
C202 C 0.8873(12) 0.8668(13) 0.6847(12) 0.221(19) Uiso 1 1 d DG U . . .
H202 H 0.9072 0.8422 0.6839 0.265 Uiso 1 1 calc R . . . .
C755 C 0.1550(13) 0.5129(15) -0.5453(14) 0.14(2) Uiso 1 1 d D U . . .
H75A H 0.1202 0.5258 -0.5509 0.170 Uiso 1 1 calc R . . . .
H75B H 0.1481 0.4892 -0.5807 0.170 Uiso 1 1 calc R . . . .
C60 C 0.8651(17) 0.4793(17) 0.5020(11) 0.210(18) Uiso 1 1 d D U . . .
H60 H 0.8816 0.4699 0.4758 0.252 Uiso 1 1 calc DR . . . .
N61 N 0.8136(14) 0.4956(13) 0.4904(9) 0.216(18) Uiso 1 1 d DG U . . .
C62 C 0.7889(16) 0.5097(17) 0.5296(12) 0.214(18) Uiso 1 1 d G U . . .
C63 C 0.8158(19) 0.5075(19) 0.5805(11) 0.207(18) Uiso 1 1 d DG U . . .
H63 H 0.7993 0.5170 0.6067 0.249 Uiso 1 1 calc R . . . .
C64 C 0.8673(17) 0.4912(17) 0.5921(10) 0.208(18) Uiso 1 1 d DG U . . .
H64 H 0.8853 0.4898 0.6261 0.250 Uiso 1 1 calc R . . . .
C59 C 0.8920(17) 0.4771(18) 0.5529(12) 0.212(18) Uiso 1 1 d DG U . . .
C418 C 0.2706(14) 0.298(2) -0.3535(13) 0.18(3) Uiso 1 1 d . U . . .
N417 N 0.2445(19) 0.2443(18) -0.389(2) 0.172(9) Uani 1 1 d DG U . . .
C416 C 0.200(2) 0.2288(13) -0.4414(18) 0.27(5) Uiso 1 1 d G U . . .
H416 H 0.1825 0.1928 -0.4650 0.324 Uiso 1 1 calc R . . . .
C415 C 0.182(2) 0.267(2) -0.4584(12) 0.24(4) Uiso 1 1 d DG U . . .
C420 C 0.208(3) 0.3212(18) -0.423(2) 0.32(6) Uiso 1 1 d G U . . .
H420 H 0.1954 0.3469 -0.4343 0.386 Uiso 1 1 calc R . . . .
C419 C 0.252(2) 0.3366(12) -0.3705(18) 0.18(3) Uiso 1 1 d G U . . .
H419 H 0.2696 0.3727 -0.3468 0.212 Uiso 1 1 calc R . . . .
C723 C 0.1960(18) 0.8141(14) -0.4137(15) 0.34(6) Uiso 1 1 d D U . . .
H723 H 0.1725 0.8351 -0.4209 0.404 Uiso 1 1 calc R . . . .
C724 C 0.2396(19) 0.8278(14) -0.3614(13) 0.32(6) Uiso 1 1 d G U . . .
H724 H 0.2453 0.8581 -0.3335 0.381 Uiso 1 1 calc R . . . .
C719 C 0.2747(13) 0.7964(14) -0.3507(11) 0.13(2) Uiso 1 1 d G U . . .
N720 N 0.2663(14) 0.7512(14) -0.3924(13) 0.183(11) Uani 1 1 d DG U . . .
C721 C 0.2226(16) 0.7374(13) -0.4447(12) 0.27(5) Uiso 1 1 d DG U . . .
H721 H 0.2170 0.7072 -0.4726 0.325 Uiso 1 1 calc R . . . .
C722 C 0.1875(14) 0.7689(14) -0.4554(11) 0.27(5) Uiso 1 1 d DG U . . .
C506 C 0.088(2) 0.8687(16) -0.033(2) 0.45(2) Uiso 1 1 d D U . . .
H50A H 0.0632 0.8361 -0.0282 0.535 Uiso 1 1 calc DR . . . .
H50B H 0.1215 0.8625 -0.0443 0.535 Uiso 1 1 calc DR . . . .
C450 C 0.231(3) 0.055(4) -0.012(6) 0.452(15) Uiso 1 1 d D U . . .
H450 H 0.2069 0.0195 -0.0378 0.543 Uiso 1 1 calc DR . . . .
C658 C 0.0679(14) 0.1881(12) -0.3196(14) 0.29(5) Uiso 1 1 d D U . . .
H65C H 0.0737 0.1986 -0.3496 0.353 Uiso 1 1 calc DR . . . .
H65D H 0.0270 0.1893 -0.3188 0.353 Uiso 1 1 calc R . . . .
C449 C 0.199(4) 0.084(4) 0.005(4) 0.452(15) Uiso 1 1 d D U . . .
H449 H 0.2205 0.1192 0.0317 0.543 Uiso 1 1 calc DR . . . .
C406 C 0.3909(9) 0.3456(7) -0.5410(9) 0.217(19) Uiso 1 1 d D U . . .
C405 C 0.4305(13) 0.3237(10) -0.5595(15) 0.222(19) Uiso 1 1 d DG U . . .
H405 H 0.4160 0.2860 -0.5757 0.266 Uiso 1 1 calc R . . . .
C404 C 0.4916(13) 0.3581(13) -0.5540(17) 0.226(19) Uiso 1 1 d G U . . .
H404 H 0.5181 0.3435 -0.5664 0.271 Uiso 1 1 calc R . . . .
C403 C 0.5132(11) 0.4145(13) -0.5299(15) 0.221(19) Uiso 1 1 d G U . . .
H403 H 0.5541 0.4375 -0.5262 0.265 Uiso 1 1 calc R . . . .
C402 C 0.4736(11) 0.4364(9) -0.5113(17) 0.217(19) Uiso 1 1 d DG U . . .
H402 H 0.4881 0.4740 -0.4952 0.260 Uiso 1 1 calc R . . . .
C401 C 0.4125(10) 0.4019(7) -0.5168(15) 0.217(19) Uiso 1 1 d DG U . . .
C505 C 0.043(3) 0.8787(13) -0.076(2) 0.44(2) Uiso 1 1 d D U . . .
H50C H 0.0249 0.9024 -0.0600 0.534 Uiso 1 1 calc R . . . .
H50D H 0.0678 0.8974 -0.0943 0.534 Uiso 1 1 calc DR . . . .
C214 C 0.570(2) 0.806(2) 0.4159(18) 0.238(15) Uiso 1 1 d D U . . .
H21A H 0.5650 0.7700 0.4174 0.285 Uiso 1 1 calc R . . . .
H21B H 0.5307 0.8005 0.3869 0.285 Uiso 1 1 calc R . . . .
C343 C 0.9567(14) 0.7145(13) 0.5268(9) 0.20(4) Uiso 1 1 d D U . . .
H34A H 0.9525 0.7492 0.5311 0.237 Uiso 1 1 calc DR . . . .
H34B H 0.9977 0.7189 0.5228 0.237 Uiso 1 1 calc DR . . . .
C72 C 0.5722(15) 0.5988(18) 0.4177(18) 0.20(3) Uiso 1 1 d D U . . .
H72A H 0.5602 0.5726 0.3820 0.235 Uiso 1 1 calc R . . . .
H72B H 0.5370 0.6106 0.4171 0.235 Uiso 1 1 calc R . . . .
O413 O 0.1488(18) 0.2093(13) -0.5518(14) 0.31(4) Uani 1 1 d D U . . .
C640 C 0.5367(15) 0.0951(17) -0.3808(15) 0.28(2) Uiso 1 1 d D U . . .
H640 H 0.5399 0.0881 -0.4145 0.341 Uiso 1 1 calc R . . . .
C639 C 0.4777(13) 0.0919(12) -0.3767(11) 0.28(2) Uiso 1 1 d DG U . . .
C644 C 0.4729(13) 0.1022(13) -0.3263(11) 0.28(2) Uiso 1 1 d DG U . . .
C643 C 0.5271(15) 0.1157(18) -0.2802(12) 0.28(2) Uiso 1 1 d DG U . . .
H643 H 0.5238 0.1226 -0.2465 0.338 Uiso 1 1 calc DR . . . .
C642 C 0.5860(13) 0.1189(19) -0.2843(16) 0.29(2) Uiso 1 1 d G U . . .
H642 H 0.6223 0.1279 -0.2534 0.343 Uiso 1 1 calc R . . . .
C641 C 0.5909(13) 0.109(2) -0.3346(18) 0.29(2) Uiso 1 1 d G U . . .
H641 H 0.6303 0.1107 -0.3374 0.345 Uiso 1 1 calc R . . . .
C756 C 0.1433(13) 0.4779(17) -0.5143(19) 0.26(5) Uiso 1 1 d D U . . .
H75C H 0.1177 0.4895 -0.4954 0.317 Uiso 1 1 calc R . . . .
H75D H 0.1150 0.4414 -0.5406 0.317 Uiso 1 1 calc R . . . .
C614 C 0.516(3) 0.363(2) -0.343(3) 0.22(4) Uiso 1 1 d D U . . .
H61C H 0.5428 0.3758 -0.3622 0.261 Uiso 1 1 calc R . . . .
H61D H 0.5430 0.3546 -0.3151 0.261 Uiso 1 1 calc R . . . .
C636 C 0.339(3) -0.005(3) -0.434(2) 0.29(2) Uiso 1 1 d D U . . .
H636 H 0.3470 0.0013 -0.3979 0.348 Uiso 1 1 calc R . . . .
C247 C 0.6897(14) 1.0201(16) -0.0393(13) 0.50(5) Uiso 1 1 d D U . . .
H24A H 0.7003 0.9887 -0.0492 0.606 Uiso 1 1 calc R . . . .
H24B H 0.7149 1.0413 -0.0011 0.606 Uiso 1 1 calc R . . . .
C414 C 0.1307(17) 0.2404(19) -0.5096(18) 0.19(3) Uiso 1 1 d D U . . .
H41A H 0.1178 0.2673 -0.5214 0.231 Uiso 1 1 calc DR . . . .
H41B H 0.0934 0.2152 -0.5068 0.231 Uiso 1 1 calc R . . . .
C635 C 0.279(2) -0.035(3) -0.474(2) 0.28(2) Uiso 1 1 d D U . . .
H635 H 0.2718 -0.0434 -0.5107 0.335 Uiso 1 1 calc R . . . .
C725 C 0.1383(14) 0.7541(13) -0.5085(12) 0.44(4) Uiso 1 1 d D U . . .
C726 C 0.0742(14) 0.7207(18) -0.5199(16) 0.44(4) Uiso 1 1 d DG U . . .
H726 H 0.0651 0.6998 -0.4989 0.531 Uiso 1 1 calc DR . . . .
C727 C 0.0235(15) 0.719(3) -0.5627(17) 0.44(4) Uiso 1 1 d DG U . . .
H727 H -0.0195 0.6963 -0.5703 0.532 Uiso 1 1 calc R . . . .
C728 C 0.037(2) 0.750(3) -0.5940(13) 0.44(4) Uiso 1 1 d DG U . . .
H728 H 0.0030 0.7484 -0.6226 0.531 Uiso 1 1 calc R . . . .
C729 C 0.101(2) 0.783(2) -0.5826(12) 0.44(4) Uiso 1 1 d DG U . . .
H729 H 0.1102 0.8041 -0.6035 0.531 Uiso 1 1 calc R . . . .
C730 C 0.1518(19) 0.7853(16) -0.5398(12) 0.44(4) Uiso 1 1 d DG U . . .
C330 C 0.566(3) 0.4370(15) 0.2160(17) 0.20(3) Uiso 1 1 d D U . . .
H33A H 0.5613 0.4568 0.1914 0.241 Uiso 1 1 calc R . . . .
H33B H 0.5288 0.4341 0.2268 0.241 Uiso 1 1 calc R . . . .
C499 C -0.0082(13) 0.7770(13) -0.1225(12) 0.40(2) Uiso 1 1 d D U . . .
C504 C -0.010(2) 0.8282(16) -0.1162(16) 0.42(2) Uiso 1 1 d DG U . . .
C503 C -0.064(3) 0.833(3) -0.149(2) 0.41(3) Uiso 1 1 d DG U . . .
H503 H -0.0645 0.8670 -0.1449 0.491 Uiso 1 1 calc DR . . . .
C502 C -0.116(2) 0.786(3) -0.188(2) 0.40(3) Uiso 1 1 d G U . . .
H502 H -0.1522 0.7891 -0.2104 0.480 Uiso 1 1 calc R . . . .
C501 C -0.1147(18) 0.735(3) -0.1946(19) 0.40(3) Uiso 1 1 d G U . . .
H501 H -0.1498 0.7037 -0.2209 0.476 Uiso 1 1 calc R . . . .
C500 C -0.0607(18) 0.7303(17) -0.1617(17) 0.40(3) Uiso 1 1 d DG U . . .
H500 H -0.0598 0.6961 -0.1659 0.477 Uiso 1 1 calc R . . . .
C736 C 0.4207(19) 0.868(2) -0.4623(18) 0.68(7) Uiso 1 1 d D U . . .
H73A H 0.4062 0.8956 -0.4705 0.811 Uiso 1 1 calc DR . . . .
H73B H 0.3932 0.8492 -0.4462 0.811 Uiso 1 1 calc R . . . .
C733 C 0.3102(19) 0.829(3) -0.551(2) 0.68(7) Uiso 1 1 d D U . . .
H733 H 0.3331 0.8660 -0.5427 0.818 Uiso 1 1 calc DR . . . .
C734 C 0.341(3) 0.795(2) -0.542(3) 0.68(7) Uiso 1 1 d D U . . .
H734 H 0.3196 0.7578 -0.5515 0.814 Uiso 1 1 calc R . . . .
C735 C 0.413(2) 0.828(3) -0.5136(18) 0.68(7) Uiso 1 1 d D U . . .
H73C H 0.4358 0.8045 -0.5060 0.813 Uiso 1 1 calc DR . . . .
H73D H 0.4306 0.8465 -0.5353 0.813 Uiso 1 1 calc R . . . .
C107 C 0.744(4) 1.178(3) 0.570(5) 0.49(4) Uiso 1 1 d D U . . .
H107 H 0.7530 1.1470 0.5679 0.593 Uiso 1 1 calc DR . . . .
C637 C 0.392(2) 0.017(2) -0.454(2) 0.30(2) Uiso 1 1 d D U . . .
H63G H 0.3738 0.0078 -0.4929 0.360 Uiso 1 1 calc R . . . .
H63H H 0.4246 0.0021 -0.4453 0.360 Uiso 1 1 calc R . . . .
C732 C 0.2371(19) 0.802(5) -0.5749(17) 0.69(7) Uiso 1 1 d D U . . .
H73E H 0.2218 0.7625 -0.5894 0.824 Uiso 1 1 calc R . . . .
H73F H 0.2192 0.8142 -0.6036 0.824 Uiso 1 1 calc R . . . .
C509 C 0.233(2) 0.938(4) 0.025(3) 0.45(2) Uiso 1 1 d D U . . .
H50E H 0.2594 0.9724 0.0230 0.535 Uiso 1 1 calc R . . . .
H50F H 0.2129 0.9105 -0.0112 0.535 Uiso 1 1 calc DR . . . .
C106 C 0.675(3) 1.174(4) 0.552(3) 0.49(5) Uiso 1 1 d D U . . .
H10A H 0.6508 1.1527 0.5690 0.592 Uiso 1 1 calc R . . . .
H10B H 0.6747 1.2100 0.5626 0.592 Uiso 1 1 calc R . . . .
C731 C 0.219(2) 0.8202(18) -0.5278(15) 0.69(7) Uiso 1 1 d D U . . .
H73G H 0.2477 0.8185 -0.4958 0.827 Uiso 1 1 calc R . . . .
H73H H 0.2234 0.8578 -0.5203 0.827 Uiso 1 1 calc DR . . . .
C510 C 0.276(3) 0.922(2) 0.064(3) 0.45(2) Uiso 1 1 d D U . . .
H51C H 0.2654 0.9252 0.0957 0.535 Uiso 1 1 calc R . . . .
H51D H 0.2679 0.8837 0.0466 0.535 Uiso 1 1 calc R . . . .
C108 C 0.791(3) 1.229(3) 0.590(6) 0.49(4) Uiso 1 1 d D U . . .
H108 H 0.7832 1.2584 0.5848 0.587 Uiso 1 1 calc R . . . .
C109 C 0.858(3) 1.233(4) 0.620(3) 0.49(5) Uiso 1 1 d D U . . .
H10C H 0.8905 1.2696 0.6302 0.582 Uiso 1 1 calc R . . . .
H10D H 0.8600 1.2244 0.6521 0.582 Uiso 1 1 calc R . . . .
C105 C 0.645(2) 1.1461(16) 0.492(3) 0.49(5) Uiso 1 1 d D U . . .
H10E H 0.6415 1.1730 0.4755 0.590 Uiso 1 1 calc R . . . .
H10F H 0.6725 1.1303 0.4801 0.590 Uiso 1 1 calc R . . . .
C248 C 0.703(2) 1.054(4) -0.073(4) 0.51(5) Uiso 1 1 d D U . . .
H24C H 0.6894 1.0312 -0.1104 0.610 Uiso 1 1 calc DR . . . .
H24D H 0.6805 1.0784 -0.0716 0.610 Uiso 1 1 calc DR . . . .
C249 C 0.776(3) 1.087(3) -0.049(4) 0.52(5) Uiso 1 1 d D U . . .
H249 H 0.7948 1.1247 -0.0296 0.619 Uiso 1 1 calc DR . . . .
C252 C 0.8983(19) 1.1061(18) 0.0266(18) 0.53(5) Uiso 1 1 d D U . . .
H25C H 0.9067 1.1446 0.0412 0.642 Uiso 1 1 calc R . . . .
H25D H 0.8609 1.0853 0.0327 0.642 Uiso 1 1 calc R . . . .
C250 C 0.810(3) 1.057(3) -0.059(3) 0.52(5) Uiso 1 1 d D U . . .
H250 H 0.7906 1.0205 -0.0810 0.628 Uiso 1 1 calc R . . . .
O697 O 0.003(2) 0.5671(17) -0.1143(14) 0.173(19) Uani 1 1 d D U . . .
N480 N 0.244(2) 0.5544(19) -0.0036(19) 0.190(10) Uani 1 1 d . U . . .
C481 C 0.295(2) 0.6055(18) 0.0230(13) 0.16(3) Uiso 1 1 d G U . . .
H481 H 0.3006 0.6279 0.0566 0.198 Uiso 1 1 calc R . . . .
C482 C 0.3392(18) 0.6231(13) -0.0007(18) 0.17(3) Uiso 1 1 d DG U . . .
C483 C 0.3313(18) 0.5896(19) -0.0509(19) 0.102(19) Uiso 1 1 d G U . . .
H483 H 0.3607 0.6014 -0.0667 0.123 Uiso 1 1 calc R . . . .
C484 C 0.280(2) 0.5385(17) -0.0775(13) 0.15(2) Uiso 1 1 d G U . . .
H484 H 0.2743 0.5161 -0.1111 0.175 Uiso 1 1 calc R . . . .
C479 C 0.2356(17) 0.5209(13) -0.0539(18) 0.12(2) Uiso 1 1 d G U . . .
C471 C 0.001(2) 0.296(2) -0.1086(19) 0.25(4) Uiso 1 1 d D U . . .
H47C H -0.0297 0.2586 -0.1305 0.302 Uiso 1 1 calc R . . . .
H47D H -0.0210 0.3114 -0.0875 0.302 Uiso 1 1 calc R . . . .
C472 C 0.004(2) 0.3242(19) -0.147(2) 0.19(3) Uiso 1 1 d D U . . .
H47E H -0.0027 0.2980 -0.1804 0.227 Uiso 1 1 calc R . . . .
H47F H -0.0335 0.3344 -0.1539 0.227 Uiso 1 1 calc R . . . .
N692 N 0.1197(19) 0.5525(16) -0.0026(15) 0.181(11) Uani 1 1 d . U . . .
C693 C 0.0819(18) 0.5453(14) -0.0549(13) 0.15(3) Uiso 1 1 d DG U . . .
H693 H 0.0790 0.5182 -0.0844 0.183 Uiso 1 1 calc DR . . . .
C694 C 0.0485(19) 0.5785(15) -0.0630(14) 0.14(3) Uiso 1 1 d DG U . . .
C695 C 0.053(2) 0.6189(16) -0.0188(17) 0.30(5) Uiso 1 1 d DG U . . .
H695 H 0.0305 0.6411 -0.0242 0.360 Uiso 1 1 calc R . . . .
C696 C 0.091(2) 0.6262(16) 0.0335(15) 0.18(3) Uiso 1 1 d G U . . .
H696 H 0.0937 0.6532 0.0630 0.218 Uiso 1 1 calc R . . . .
C691 C 0.124(2) 0.5930(18) 0.0416(13) 0.16(3) Uiso 1 1 d G U . . .
C474 C 0.077(2) 0.407(2) -0.080(2) 0.31(6) Uiso 1 1 d . U . . .
H474 H 0.0487 0.3985 -0.0626 0.373 Uiso 1 1 calc R . . . .
N475 N 0.135(3) 0.4535(18) -0.0541(14) 0.189(11) Uani 1 1 d G U . . .
C476 C 0.1775(19) 0.4659(14) -0.080(2) 0.19(3) Uiso 1 1 d G U . . .
C477 C 0.162(2) 0.432(2) -0.133(2) 0.12(2) Uiso 1 1 d G U . . .
H477 H 0.1903 0.4401 -0.1501 0.145 Uiso 1 1 calc R . . . .
C478 C 0.104(3) 0.3851(17) -0.1587(14) 0.15(3) Uiso 1 1 d G U . . .
H478 H 0.0935 0.3623 -0.1937 0.180 Uiso 1 1 calc R . . . .
C473 C 0.0615(19) 0.3727(17) -0.132(2) 0.20(3) Uiso 1 1 d DG U . . .
C433 C 0.3028(19) 0.1501(14) -0.1762(17) 0.20(3) Uiso 1 1 d D U . . .
H433 H 0.2889 0.1131 -0.1958 0.238 Uiso 1 1 calc R . . . .
C434 C 0.3617(17) 0.1876(19) -0.1714(18) 0.23(4) Uiso 1 1 d G U . . .
H434 H 0.3872 0.1758 -0.1879 0.271 Uiso 1 1 calc R . . . .
C429 C 0.3824(15) 0.2429(17) -0.1421(19) 0.17(3) Uiso 1 1 d DG U . . .
C430 C 0.3443(18) 0.2606(12) -0.1176(18) 0.24(4) Uiso 1 1 d G U . . .
H430 H 0.3581 0.2976 -0.0980 0.286 Uiso 1 1 calc R . . . .
N431 N 0.2854(17) 0.2231(15) -0.1223(17) 0.212(10) Uani 1 1 d DG U . . .
C432 C 0.2646(14) 0.1678(14) -0.1516(18) 0.23(4) Uiso 1 1 d DG U . . .
C427 C 0.448(4) 0.327(4) -0.157(4) 0.36(7) Uiso 1 1 d D U . . .
H42A H 0.4549 0.3554 -0.1239 0.436 Uiso 1 1 calc R . . . .
H42B H 0.4861 0.3390 -0.1650 0.436 Uiso 1 1 calc R . . . .
C428 C 0.443(2) 0.276(3) -0.143(4) 0.26(5) Uiso 1 1 d D U . . .
H42C H 0.4532 0.2530 -0.1697 0.316 Uiso 1 1 calc DR . . . .
H42D H 0.4776 0.2872 -0.1082 0.316 Uiso 1 1 calc R . . . .
C685 C 0.214(4) 0.5807(19) 0.096(2) 0.16(3) Uiso 1 1 d . U . . .
C690 C 0.174(2) 0.609(3) 0.093(2) 0.19(3) Uiso 1 1 d G U . . .
C689 C 0.186(3) 0.653(2) 0.138(3) 0.18(3) Uiso 1 1 d G U . . .
H689 H 0.1593 0.6721 0.1358 0.211 Uiso 1 1 calc R . . . .
C688 C 0.238(4) 0.668(2) 0.186(2) 0.33(6) Uiso 1 1 d G U . . .
H688 H 0.2458 0.6967 0.2165 0.395 Uiso 1 1 calc R . . . .
C687 C 0.278(3) 0.639(3) 0.190(2) 0.29(5) Uiso 1 1 d G U . . .
H687 H 0.3122 0.6489 0.2219 0.345 Uiso 1 1 calc R . . . .
C686 C 0.266(3) 0.596(3) 0.144(4) 0.24(4) Uiso 1 1 d G U . . .
H686 H 0.2922 0.5763 0.1466 0.283 Uiso 1 1 calc R . . . .
C486 C 0.382(3) 0.723(3) 0.065(2) 0.22(4) Uiso 1 1 d D U . . .
H48E H 0.3858 0.7214 0.1000 0.268 Uiso 1 1 calc R . . . .
H48F H 0.4171 0.7570 0.0706 0.268 Uiso 1 1 calc R . . . .
C46 C 0.6276(19) 0.3182(16) 0.4725(14) 0.258(18) Uiso 1 1 d D U . . .
C45 C 0.589(3) 0.289(2) 0.4944(18) 0.253(19) Uiso 1 1 d DG U . . .
H45 H 0.6036 0.2969 0.5317 0.303 Uiso 1 1 calc DR . . . .
C44 C 0.528(3) 0.247(2) 0.461(2) 0.24(2) Uiso 1 1 d G U . . .
H44 H 0.5024 0.2271 0.4752 0.292 Uiso 1 1 calc R . . . .
C43 C 0.5063(18) 0.2345(17) 0.405(2) 0.24(2) Uiso 1 1 d G U . . .
H43 H 0.4657 0.2065 0.3823 0.289 Uiso 1 1 calc R . . . .
C42 C 0.5450(17) 0.2640(19) 0.3830(16) 0.24(2) Uiso 1 1 d DG U . . .
H42 H 0.5303 0.2558 0.3457 0.291 Uiso 1 1 calc R . . . .
C41 C 0.6057(17) 0.3058(18) 0.4168(14) 0.252(19) Uiso 1 1 d DG U . . .
C54 C 0.994(3) 0.398(2) 0.540(3) 0.31(2) Uiso 1 1 d D U . . .
H54 H 0.9913 0.3659 0.5165 0.368 Uiso 1 1 calc R . . . .
C53 C 0.942(2) 0.4135(16) 0.5286(17) 0.30(2) Uiso 1 1 d DG U . . .
C58 C 0.9454(16) 0.4608(16) 0.5642(15) 0.31(2) Uiso 1 1 d DG U . . .
C57 C 1.0008(18) 0.4923(19) 0.6113(17) 0.31(2) Uiso 1 1 d DG U . . .
H57 H 1.0032 0.5240 0.6351 0.371 Uiso 1 1 calc R . . . .
C56 C 1.0527(17) 0.476(3) 0.623(2) 0.31(2) Uiso 1 1 d G U . . .
H56 H 1.0898 0.4975 0.6546 0.374 Uiso 1 1 calc R . . . .
C55 C 1.049(2) 0.429(3) 0.587(3) 0.31(2) Uiso 1 1 d G U . . .
H55 H 1.0838 0.4185 0.5952 0.371 Uiso 1 1 calc R . . . .
C315 C 0.952(2) 0.305(3) 0.137(3) 0.62(6) Uiso 1 1 d D U . . .
H315 H 0.9603 0.3103 0.1729 0.747 Uiso 1 1 calc R . . . .
C314 C 0.995(3) 0.293(3) 0.114(3) 0.62(6) Uiso 1 1 d G U . . .
H314 H 1.0318 0.2905 0.1356 0.750 Uiso 1 1 calc R . . . .
C313 C 0.983(3) 0.285(3) 0.060(4) 0.62(6) Uiso 1 1 d G U . . .
H313 H 1.0114 0.2771 0.0450 0.749 Uiso 1 1 calc R . . . .
C312 C 0.928(4) 0.289(3) 0.028(3) 0.62(6) Uiso 1 1 d DG U . . .
H312 H 0.9194 0.2835 -0.0085 0.747 Uiso 1 1 calc DR . . . .
C311 C 0.885(3) 0.301(2) 0.050(2) 0.62(6) Uiso 1 1 d DG U . . .
C316 C 0.897(2) 0.3088(19) 0.1045(19) 0.62(6) Uiso 1 1 d DG U . . .
C304 C 0.538(3) 0.1659(17) -0.103(3) 0.72(5) Uiso 1 1 d D U . . .
C299 C 0.558(2) 0.2170(18) -0.064(2) 0.71(5) Uiso 1 1 d DG U . . .
C300 C 0.519(3) 0.226(3) -0.036(3) 0.71(5) Uiso 1 1 d DG U . . .
H300 H 0.5318 0.2604 -0.0098 0.855 Uiso 1 1 calc R . . . .
C301 C 0.460(3) 0.184(4) -0.047(4) 0.71(5) Uiso 1 1 d G U . . .
H301 H 0.4337 0.1903 -0.0280 0.857 Uiso 1 1 calc R . . . .
C302 C 0.440(3) 0.133(3) -0.085(5) 0.71(5) Uiso 1 1 d G U . . .
H302 H 0.4010 0.1049 -0.0928 0.856 Uiso 1 1 calc DR . . . .
C303 C 0.479(3) 0.124(2) -0.113(4) 0.72(5) Uiso 1 1 d DG U . . .
H303 H 0.4664 0.0897 -0.1394 0.859 Uiso 1 1 calc R . . . .
C47 C 0.691(3) 0.361(2) 0.519(2) 0.265(19) Uiso 1 1 d D U . . .
H47A H 0.7130 0.3888 0.5064 0.318 Uiso 1 1 calc R . . . .
H47B H 0.6814 0.3790 0.5487 0.318 Uiso 1 1 calc DR . . . .
C48 C 0.731(2) 0.331(3) 0.535(2) 0.280(19) Uiso 1 1 d D U . . .
H48A H 0.7761 0.3558 0.5558 0.336 Uiso 1 1 calc DR . . . .
H48B H 0.7155 0.3121 0.5576 0.336 Uiso 1 1 calc DR . . . .
C49 C 0.726(2) 0.291(2) 0.488(3) 0.29(2) Uiso 1 1 d D U . . .
H49 H 0.6882 0.2595 0.4703 0.348 Uiso 1 1 calc R . . . .
C50 C 0.772(3) 0.297(2) 0.467(3) 0.30(2) Uiso 1 1 d D U . . .
H50 H 0.7650 0.2691 0.4363 0.362 Uiso 1 1 calc DR . . . .
C52 C 0.887(3) 0.3736(17) 0.476(2) 0.31(2) Uiso 1 1 d D U . . .
H52A H 0.9009 0.3478 0.4571 0.371 Uiso 1 1 calc DR . . . .
H52B H 0.8727 0.3926 0.4532 0.371 Uiso 1 1 calc DR . . . .
C51 C 0.833(3) 0.344(3) 0.492(3) 0.31(2) Uiso 1 1 d D U . . .
H51A H 0.8567 0.3386 0.5235 0.371 Uiso 1 1 calc R . . . .
H51B H 0.8202 0.3734 0.5062 0.371 Uiso 1 1 calc DR . . . .
C308 C 0.735(6) 0.217(4) -0.042(3) 0.73(6) Uiso 1 1 d D U . . .
H308 H 0.7246 0.2155 -0.0122 0.876 Uiso 1 1 calc R . . . .
C310 C 0.828(4) 0.303(3) 0.015(2) 0.36(7) Uiso 1 1 d D U . . .
H31A H 0.8401 0.3369 0.0079 0.428 Uiso 1 1 calc R . . . .
H31B H 0.7971 0.3031 0.0330 0.428 Uiso 1 1 calc DR . . . .
C307 C 0.692(3) 0.182(6) -0.094(3) 0.73(5) Uiso 1 1 d D U . . .
H307 H 0.7025 0.1844 -0.1234 0.875 Uiso 1 1 calc R . . . .
C306 C 0.630(4) 0.143(4) -0.100(4) 0.73(5) Uiso 1 1 d D U . . .
H30A H 0.6285 0.1456 -0.0650 0.874 Uiso 1 1 calc R . . . .
H30B H 0.6266 0.1062 -0.1179 0.874 Uiso 1 1 calc DR . . . .
C309 C 0.796(4) 0.255(4) -0.037(2) 0.73(6) Uiso 1 1 d D U . . .
H30C H 0.7896 0.2676 -0.0670 0.878 Uiso 1 1 calc DR . . . .
H30D H 0.8255 0.2365 -0.0383 0.878 Uiso 1 1 calc DR . . . .
C305 C 0.575(3) 0.152(2) -0.134(3) 0.72(5) Uiso 1 1 d D U . . .
H30E H 0.5920 0.1815 -0.1460 0.869 Uiso 1 1 calc DR . . . .
H30F H 0.5467 0.1193 -0.1654 0.869 Uiso 1 1 calc DR . . . .
P1_1 P 1.0556(11) 0.7562(9) 0.1169(9) 0.172(9) Uiso 1 1 d D U . . .
F1_1 F 1.028(2) 0.7871(17) 0.0790(16) 0.27(2) Uiso 1 1 d D U . . .
F2_1 F 1.0876(18) 0.8073(14) 0.1716(13) 0.24(2) Uiso 1 1 d D U . . .
F3_1 F 0.9882(14) 0.7417(13) 0.1208(13) 0.154(13) Uiso 1 1 d D U . . .
F4_1 F 1.025(2) 0.7049(15) 0.0633(14) 0.29(3) Uiso 1 1 d D U . . .
F5_1 F 1.1292(13) 0.7776(13) 0.1176(13) 0.151(13) Uiso 1 1 d D U . . .
F6_1 F 1.075(2) 0.7218(17) 0.1502(18) 0.30(3) Uiso 1 1 d D U . . .
P1_2 P 0.4865(10) 0.8404(9) 0.0255(9) 0.165(9) Uiso 1 1 d D U . . .
F1_2 F 0.5221(15) 0.8141(13) 0.0647(12) 0.173(15) Uiso 1 1 d D U . . .
F2_2 F 0.5361(15) 0.8480(13) -0.0040(13) 0.180(16) Uiso 1 1 d D U . . .
F3_2 F 0.4483(15) 0.7809(11) -0.0157(11) 0.156(14) Uiso 1 1 d D U . . .
F4_2 F 0.4373(13) 0.8338(11) 0.0540(11) 0.123(11) Uiso 1 1 d D U . . .
F5_2 F 0.5338(14) 0.9037(10) 0.0655(12) 0.155(13) Uiso 1 1 d D U . . .
F6_2 F 0.4478(16) 0.8615(14) -0.0133(13) 0.189(16) Uiso 1 1 d D U . . .
P1_3 P 0.5597(14) 0.2890(12) -0.2318(12) 0.244(13) Uiso 1 1 d D U . . .
F1_3 F 0.591(3) 0.318(2) -0.1668(14) 0.36(4) Uiso 1 1 d D U . . .
F2_3 F 0.512(2) 0.319(2) -0.241(2) 0.40(4) Uiso 1 1 d D U . . .
F3_3 F 0.614(2) 0.3405(16) -0.230(2) 0.28(3) Uiso 1 1 d D U . . .
F4_3 F 0.609(2) 0.261(2) -0.226(2) 0.36(4) Uiso 1 1 d D U . . .
F5_3 F 0.4974(18) 0.2390(15) -0.2366(17) 0.223(19) Uiso 1 1 d D U . . .
F6_3 F 0.534(3) 0.263(2) -0.2951(14) 0.36(3) Uiso 1 1 d D U . . .
P1_4 P -0.0421(16) 0.6196(13) -0.2601(13) 0.319(19) Uiso 1 1 d D U . . .
F1_4 F 0.009(2) 0.6803(14) -0.2483(17) 0.26(2) Uiso 1 1 d D U . . .
F2_4 F -0.059(2) 0.6031(17) -0.3237(13) 0.23(2) Uiso 1 1 d D U . . .
F3_4 F 0.019(2) 0.6054(18) -0.2519(17) 0.26(2) Uiso 1 1 d D U . . .
F4_4 F -0.025(2) 0.6370(19) -0.1980(14) 0.27(2) Uiso 1 1 d D U . . .
F5_4 F -0.108(2) 0.631(2) -0.274(2) 0.31(3) Uiso 1 1 d D U . . .
F6_4 F -0.085(3) 0.5601(16) -0.270(2) 0.45(5) Uiso 1 1 d D U . . .
P1_5 P 0.4844(12) 0.3523(10) 0.0280(10) 0.207(11) Uiso 1 1 d D U . . .
F1_5 F 0.5397(14) 0.3563(13) 0.0038(13) 0.157(14) Uiso 1 1 d D U . . .
F2_5 F 0.4390(17) 0.2901(12) -0.0102(14) 0.214(19) Uiso 1 1 d D U . . .
F3_5 F 0.524(2) 0.3313(18) 0.0672(16) 0.29(3) Uiso 1 1 d D U . . .
F4_5 F 0.5275(15) 0.4124(11) 0.0688(12) 0.157(14) Uiso 1 1 d D U . . .
F5_5 F 0.4418(15) 0.3711(13) -0.0150(12) 0.163(14) Uiso 1 1 d D U . . .
F6_5 F 0.4340(18) 0.3473(17) 0.0559(16) 0.25(2) Uiso 1 1 d D U . . .
P1_6 P 1.0330(12) 1.1063(10) 0.5009(9) 0.182(10) Uiso 1 1 d D U . . .
F1_6 F 1.0865(17) 1.1124(16) 0.4743(15) 0.218(19) Uiso 1 1 d D U . . .
F2_6 F 0.989(2) 1.0442(13) 0.4629(17) 0.27(3) Uiso 1 1 d D U . . .
F3_6 F 1.075(2) 1.0867(18) 0.5397(16) 0.29(3) Uiso 1 1 d D U . . .
F4_6 F 1.0733(18) 1.1668(12) 0.5402(15) 0.23(2) Uiso 1 1 d D U . . .
F5_6 F 0.9846(18) 1.1198(18) 0.4564(15) 0.26(2) Uiso 1 1 d D U . . .
F6_6 F 0.9856(16) 1.1040(15) 0.5309(14) 0.191(17) Uiso 1 1 d D U . . .
P1_7 P 1.0428(10) 0.5947(9) 0.4950(8) 0.152(8) Uiso 1 1 d D U . . .
F1_7 F 1.0855(17) 0.5708(16) 0.5325(14) 0.22(2) Uiso 1 1 d D U . . .
F2_7 F 1.0772(17) 0.6553(11) 0.5370(13) 0.197(17) Uiso 1 1 d D U . . .
F3_7 F 1.0962(14) 0.6055(13) 0.4720(13) 0.164(14) Uiso 1 1 d D U . . .
F4_7 F 1.0083(16) 0.5344(11) 0.4536(13) 0.185(16) Uiso 1 1 d D U . . .
F5_7 F 0.9903(14) 0.5903(13) 0.5243(12) 0.147(13) Uiso 1 1 d D U . . .
F6_7 F 0.9996(17) 0.6104(16) 0.4530(14) 0.23(2) Uiso 1 1 d D U . . .
P1_8 P 0.6373(19) 0.6752(15) 0.2270(16) 0.33(2) Uiso 1 1 d D U . . .
F1_8 F 0.659(4) 0.625(2) 0.230(3) 0.56(6) Uiso 1 1 d D U . . .
F2_8 F 0.577(3) 0.652(3) 0.243(3) 0.42(4) Uiso 1 1 d D U . . .
F3_8 F 0.684(3) 0.702(3) 0.2874(18) 0.37(4) Uiso 1 1 d D U . . .
F4_8 F 0.696(3) 0.697(3) 0.210(3) 0.40(4) Uiso 1 1 d D U . . .
F5_8 F 0.582(3) 0.643(3) 0.1658(19) 0.44(5) Uiso 1 1 d D U . . .
F6_8 F 0.623(4) 0.726(2) 0.228(3) 0.60(7) Uiso 1 1 d D U . . .
P1_9 P 0.8360(16) 1.2428(14) 0.2835(13) 0.322(19) Uiso 1 1 d D U . . .
F1_9 F 0.777(2) 1.2631(18) 0.2679(19) 0.24(2) Uiso 1 1 d D U . . .
F2_9 F 0.892(2) 1.2967(19) 0.290(3) 0.40(4) Uiso 1 1 d D U . . .
F3_9 F 0.842(3) 1.269(2) 0.3420(15) 0.38(4) Uiso 1 1 d D U . . .
F4_9 F 0.781(2) 1.1881(16) 0.276(2) 0.31(3) Uiso 1 1 d D U . . .
F5_9 F 0.835(3) 1.221(2) 0.2231(16) 0.33(3) Uiso 1 1 d D U . . .
F6_9 F 0.887(2) 1.220(2) 0.303(2) 0.36(4) Uiso 1 1 d D U . . .
P1_10 P 0.8832(15) 0.4053(13) -0.1478(13) 0.292(17) Uiso 1 1 d D U . . .
F1_10 F 0.9577(17) 0.415(2) -0.1409(19) 0.27(2) Uiso 1 1 d D U . . .
F2_10 F 0.850(2) 0.3529(17) -0.2013(17) 0.28(3) Uiso 1 1 d D U . . .
F3_10 F 0.890(3) 0.368(2) -0.114(2) 0.47(5) Uiso 1 1 d D U . . .
F4_10 F 0.915(2) 0.4580(19) -0.0950(18) 0.39(4) Uiso 1 1 d D U . . .
F5_10 F 0.871(3) 0.437(2) -0.189(2) 0.41(4) Uiso 1 1 d D U . . .
F6_10 F 0.8152(16) 0.3974(15) -0.1456(14) 0.166(15) Uiso 1 1 d D U . . .
P1_11 P 0.443(2) 0.6601(19) 0.3658(18) 0.56(4) Uiso 1 1 d D U . . .
F1_11 F 0.387(2) 0.650(2) 0.3098(19) 0.27(2) Uiso 1 1 d D U . . .
F2_11 F 0.500(3) 0.670(4) 0.344(4) 0.63(7) Uiso 1 1 d D U . . .
F3_11 F 0.455(4) 0.7213(19) 0.377(3) 0.65(8) Uiso 1 1 d D U . . .
F4_11 F 0.389(4) 0.652(4) 0.389(3) 0.48(5) Uiso 1 1 d D U . . .
F5_11 F 0.438(4) 0.598(2) 0.351(3) 0.41(4) Uiso 1 1 d D U . . .
F6_11 F 0.494(4) 0.674(4) 0.423(2) 0.62(7) Uiso 1 1 d D U . . .
P1_12 P -0.151(3) 0.103(2) -0.288(2) 0.84(5) Uiso 1 1 d D U . . .
F1_12 F -0.228(3) 0.065(4) -0.322(4) 0.48(5) Uiso 1 1 d D U . . .
F2_12 F -0.159(5) 0.159(3) -0.273(8) 0.80(9) Uiso 1 1 d D U . . .
F3_12 F -0.166(5) 0.094(7) -0.239(3) 0.98(11) Uiso 1 1 d D U . . .
F4_12 F -0.141(5) 0.049(3) -0.302(7) 0.95(11) Uiso 1 1 d D U . . .
F5_12 F -0.136(5) 0.119(8) -0.337(4) 0.97(11) Uiso 1 1 d D U . . .
F6_12 F -0.076(3) 0.134(3) -0.253(3) 0.39(4) Uiso 1 1 d D U . . .
P1_13 P 0.8774(13) 0.7490(11) 0.3018(11) 0.240(13) Uiso 1 1 d D U . . .
F1_13 F 0.8379(19) 0.7871(15) 0.3149(17) 0.23(2) Uiso 1 1 d D U . . .
F2_13 F 0.8308(19) 0.6987(15) 0.3103(18) 0.25(2) Uiso 1 1 d D U . . .
F3_13 F 0.8261(19) 0.7273(17) 0.2431(13) 0.26(2) Uiso 1 1 d D U . . .
F4_13 F 0.9223(19) 0.7973(15) 0.2913(18) 0.26(2) Uiso 1 1 d D U . . .
F5_13 F 0.924(2) 0.7652(19) 0.3646(13) 0.28(3) Uiso 1 1 d D U . . .
F6_13 F 0.9168(19) 0.7169(17) 0.2847(17) 0.24(2) Uiso 1 1 d D U . . .
P1_14 P 0.3157(15) 0.9934(12) -0.2036(12) 0.250(14) Uiso 1 1 d D U . . .
F1_14 F 0.311(3) 0.965(2) -0.2645(16) 0.39(4) Uiso 1 1 d D U . . .
F2_14 F 0.376(2) 1.0480(18) -0.191(2) 0.33(3) Uiso 1 1 d D U . . .
F3_14 F 0.2685(19) 1.0167(17) -0.2324(16) 0.22(2) Uiso 1 1 d D U . . .
F4_14 F 0.257(2) 0.9391(16) -0.217(2) 0.36(4) Uiso 1 1 d D U . . .
F5_14 F 0.371(3) 0.975(3) -0.172(2) 0.43(4) Uiso 1 1 d D U . . .
F6_14 F 0.311(2) 1.020(2) -0.1491(15) 0.29(3) Uiso 1 1 d D U . . .
P1_15 P 0.2171(16) 0.3255(14) 0.1935(14) 0.295(18) Uiso 1 1 d D U . . .
F1_15 F 0.276(2) 0.340(3) 0.172(2) 0.42(4) Uiso 1 1 d D U . . .
F2_15 F 0.203(3) 0.2621(16) 0.176(3) 0.48(5) Uiso 1 1 d D U . . .
F3_15 F 0.273(2) 0.336(2) 0.2467(19) 0.34(3) Uiso 1 1 d D U . . .
F4_15 F 0.232(3) 0.3879(15) 0.213(3) 0.43(4) Uiso 1 1 d D U . . .
F5_15 F 0.158(2) 0.305(2) 0.1355(16) 0.29(3) Uiso 1 1 d D U . . .
F6_15 F 0.166(2) 0.317(2) 0.219(2) 0.31(3) Uiso 1 1 d D U . . .
P1_16 P 0.2130(14) 0.4552(12) -0.2635(12) 0.251(14) Uiso 1 1 d D U . . .
F1_16 F 0.2768(18) 0.4482(19) -0.2712(18) 0.25(2) Uiso 1 1 d D U . . .
F2_16 F 0.247(2) 0.479(2) -0.1995(14) 0.32(3) Uiso 1 1 d D U . . .
F3_16 F 0.244(3) 0.5136(15) -0.263(2) 0.47(5) Uiso 1 1 d D U . . .
F4_16 F 0.179(2) 0.4339(19) -0.3269(13) 0.26(2) Uiso 1 1 d D U . . .
F5_16 F 0.186(2) 0.3966(15) -0.257(2) 0.29(3) Uiso 1 1 d D U . . .
F6_16 F 0.1502(18) 0.4609(18) -0.2613(17) 0.23(2) Uiso 1 1 d D U . . .
P1_17 P 0.4443(15) 0.5358(12) -0.1456(12) 0.245(14) Uiso 1 1 d D U . . .
F1_17 F 0.457(3) 0.4815(18) -0.169(2) 0.37(4) Uiso 1 1 d D U . . .
F2_17 F 0.371(2) 0.511(3) -0.189(2) 0.44(5) Uiso 1 1 d D U . . .
F3_17 F 0.418(2) 0.507(2) -0.110(2) 0.31(3) Uiso 1 1 d D U . . .
F4_17 F 0.5150(18) 0.5606(19) -0.1019(17) 0.25(2) Uiso 1 1 d D U . . .
F5_17 F 0.464(3) 0.562(3) -0.188(2) 0.56(6) Uiso 1 1 d D U . . .
F6_17 F 0.435(3) 0.5879(19) -0.120(3) 0.45(5) Uiso 1 1 d D U . . .
P1_18 P 0.5749(13) 0.8017(10) -0.2313(10) 0.198(10) Uiso 1 1 d D U . . .
F1_18 F 0.558(2) 0.7685(17) -0.2941(12) 0.27(2) Uiso 1 1 d D U . . .
F2_18 F 0.5220(16) 0.7527(14) -0.2268(15) 0.184(16) Uiso 1 1 d D U . . .
F3_18 F 0.6263(17) 0.7779(16) -0.2165(16) 0.22(2) Uiso 1 1 d D U . . .
F4_18 F 0.6280(19) 0.8503(15) -0.2342(18) 0.25(2) Uiso 1 1 d D U . . .
F5_18 F 0.519(2) 0.825(2) -0.244(2) 0.39(4) Uiso 1 1 d D U . . .
F6_18 F 0.596(3) 0.834(2) -0.1701(14) 0.41(4) Uiso 1 1 d D U . . .
P1_19 P 0.0724(17) 0.8751(14) -0.3696(13) 0.288(17) Uiso 1 1 d D U . . .
F1_19 F 0.065(3) 0.9323(18) -0.364(3) 0.38(4) Uiso 1 1 d D U . . .
F2_19 F 0.061(3) 0.874(3) -0.3155(18) 0.42(4) Uiso 1 1 d D U . . .
F3_19 F -0.0021(19) 0.850(2) -0.402(2) 0.31(3) Uiso 1 1 d D U . . .
F4_19 F 0.082(3) 0.875(3) -0.4233(18) 0.44(5) Uiso 1 1 d D U . . .
F5_19 F 0.1499(19) 0.9007(19) -0.3332(19) 0.26(2) Uiso 1 1 d D U . . .
F6_19 F 0.074(3) 0.8175(16) -0.378(2) 0.36(3) Uiso 1 1 d D U . . .
P1_20 P 0.272(2) 0.1342(18) 0.3182(18) 0.57(4) Uiso 1 1 d D U . . .
F1_20 F 0.341(2) 0.131(2) 0.3460(19) 0.23(2) Uiso 1 1 d D U . . .
F2_20 F 0.244(3) 0.076(2) 0.271(2) 0.38(4) Uiso 1 1 d D U . . .
F3_20 F 0.251(4) 0.105(4) 0.356(3) 0.84(10) Uiso 1 1 d D U . . .
F4_20 F 0.299(4) 0.191(2) 0.364(3) 0.57(6) Uiso 1 1 d D U . . .
F5_20 F 0.290(4) 0.158(4) 0.274(3) 0.71(8) Uiso 1 1 d D U . . .
F6_20 F 0.203(3) 0.135(3) 0.297(3) 0.41(4) Uiso 1 1 d D U . . .

loop_
_atom_site_aniso_label
_atom_site_aniso_U_11
_atom_site_aniso_U_22
_atom_site_aniso_U_33
_atom_site_aniso_U_23
_atom_site_aniso_U_13
_atom_site_aniso_U_12
Ir1 0.334(5) 0.139(3) 0.151(3) 0.090(2) 0.151(3) 0.156(3)
Ir4 0.349(5) 0.128(3) 0.162(3) 0.076(2) 0.158(4) 0.135(3)
Ir14 0.380(6) 0.149(3) 0.181(3) 0.090(3) 0.164(4) 0.163(4)
Ir11 0.370(6) 0.149(3) 0.203(4) 0.089(3) 0.159(4) 0.156(4)
Zn6 0.293(10) 0.102(6) 0.148(6) 0.071(5) 0.101(7) 0.130(6)
Zn15 0.264(9) 0.138(7) 0.161(7) 0.087(6) 0.105(7) 0.129(7)
Zn3 0.310(11) 0.127(7) 0.192(8) 0.097(6) 0.173(8) 0.141(7)
Zn5 0.294(12) 0.087(6) 0.178(8) 0.053(6) 0.102(8) 0.125(7)
Zn13 0.336(13) 0.138(7) 0.237(10) 0.106(7) 0.148(10) 0.141(8)
Zn16 0.297(11) 0.175(8) 0.174(8) 0.101(6) 0.138(8) 0.164(8)
Zn2 0.311(13) 0.102(7) 0.150(8) 0.045(6) 0.103(8) 0.124(8)
Zn12 0.242(9) 0.121(6) 0.179(7) 0.067(5) 0.078(7) 0.094(6)
O13 0.31(7) 0.32(7) 0.22(5) 0.17(5) 0.18(5) 0.22(6)
N22 0.29(2) 0.110(14) 0.160(14) 0.037(10) 0.101(13) 0.124(13)
O672 0.50(10) 0.16(5) 0.30(7) 0.18(5) 0.29(7) 0.20(6)
N222 0.28(2) 0.073(17) 0.171(16) 0.039(13) 0.095(16) 0.105(16)
N617 0.203(10) 0.175(12) 0.183(11) 0.071(9) 0.065(8) 0.084(8)
N80 0.281(18) 0.134(17) 0.161(18) 0.082(15) 0.135(15) 0.117(13)
N745 0.296(18) 0.202(19) 0.208(18) 0.130(14) 0.162(15) 0.182(15)
N666 0.34(2) 0.158(12) 0.238(19) 0.118(11) 0.153(17) 0.150(12)
N324 0.29(2) 0.108(18) 0.14(2) 0.039(17) 0.088(19) 0.115(16)
N89 0.28(2) 0.093(18) 0.175(13) 0.049(11) 0.104(12) 0.127(15)
N275 0.164(11) 0.136(12) 0.133(11) 0.042(8) 0.071(9) 0.076(9)
N208 0.32(2) 0.15(2) 0.17(2) 0.102(17) 0.173(18) 0.144(19)
N436 0.259(13) 0.187(10) 0.235(12) 0.132(8) 0.139(10) 0.148(9)
N489 0.219(19) 0.127(17) 0.158(11) 0.082(10) 0.099(11) 0.114(15)
N498 0.233(14) 0.149(18) 0.157(17) 0.089(14) 0.098(13) 0.122(13)
O544 0.36(9) 0.06(4) 0.33(9) 0.03(5) -0.02(8) 0.09(5)
N347 0.25(2) 0.10(2) 0.172(19) 0.074(16) 0.112(15) 0.076(18)
N31 0.274(18) 0.146(16) 0.17(2) 0.101(14) 0.155(17) 0.138(14)
N94 0.28(2) 0.091(18) 0.176(15) 0.056(13) 0.099(15) 0.124(16)
N661 0.32(3) 0.17(2) 0.241(14) 0.122(14) 0.154(15) 0.152(19)
N519 0.210(11) 0.161(9) 0.183(11) 0.104(7) 0.106(9) 0.126(8)
N217 0.28(2) 0.092(11) 0.179(18) 0.054(10) 0.101(15) 0.121(11)
N66 0.31(3) 0.160(19) 0.206(18) 0.120(15) 0.19(2) 0.156(18)
N524 0.229(19) 0.152(18) 0.170(11) 0.099(11) 0.101(10) 0.119(15)
N652 0.219(19) 0.161(17) 0.172(19) 0.072(14) 0.065(16) 0.081(13)
N466 0.34(2) 0.20(2) 0.25(2) 0.135(17) 0.158(17) 0.167(17)
N333 0.276(19) 0.137(18) 0.187(13) 0.102(12) 0.171(13) 0.139(15)
N422 0.185(12) 0.156(10) 0.177(10) 0.065(7) 0.065(8) 0.083(9)
N601 0.299(11) 0.236(13) 0.251(13) 0.160(9) 0.162(9) 0.184(9)
N289 0.30(3) 0.11(2) 0.15(2) 0.043(18) 0.10(2) 0.12(2)
N461 0.31(2) 0.16(2) 0.246(13) 0.123(12) 0.147(12) 0.140(17)
N547 0.32(2) 0.174(12) 0.15(3) 0.089(14) 0.13(2) 0.139(12)
N119 0.29(2) 0.090(11) 0.170(17) 0.050(11) 0.105(15) 0.123(12)
N622 0.186(12) 0.161(10) 0.176(9) 0.067(7) 0.064(8) 0.082(9)
N236 0.206(12) 0.148(10) 0.185(11) 0.091(8) 0.093(9) 0.116(9)
N706 0.204(11) 0.150(11) 0.155(11) 0.096(8) 0.092(8) 0.111(9)
N261 0.254(11) 0.216(11) 0.226(10) 0.178(8) 0.154(9) 0.198(9)
N8 0.194(6) 0.193(6) 0.193(6) 0.192(2) 0.192(2) 0.192(3)
N266 0.208(11) 0.165(9) 0.166(9) 0.120(7) 0.136(8) 0.153(8)
N675 0.35(3) 0.13(2) 0.18(2) 0.082(18) 0.144(19) 0.14(2)
N338 0.29(2) 0.138(11) 0.170(19) 0.104(11) 0.165(15) 0.142(11)
N280 0.241(16) 0.26(2) 0.191(10) 0.160(10) 0.172(9) 0.162(15)
N75 0.206(11) 0.147(10) 0.161(9) 0.106(7) 0.150(8) 0.136(8)
N408 0.245(13) 0.207(10) 0.232(12) 0.141(8) 0.147(10) 0.164(8)
N231 0.235(17) 0.119(14) 0.172(10) 0.088(9) 0.112(10) 0.142(12)
N750 0.30(3) 0.191(17) 0.184(14) 0.114(12) 0.146(15) 0.170(16)
N17 0.29(2) 0.098(19) 0.16(2) 0.044(16) 0.101(16) 0.114(18)
N124 0.29(2) 0.099(18) 0.178(13) 0.057(12) 0.103(12) 0.126(16)
N701 0.215(17) 0.139(10) 0.159(16) 0.086(9) 0.102(13) 0.118(10)
N319 0.31(3) 0.120(19) 0.18(3) 0.064(18) 0.12(2) 0.13(2)
N715 0.207(12) 0.182(11) 0.188(10) 0.130(8) 0.151(9) 0.155(9)
N36 0.239(12) 0.176(9) 0.215(12) 0.143(8) 0.170(10) 0.162(8)
N133 0.28(2) 0.132(17) 0.165(15) 0.087(13) 0.120(15) 0.137(15)
N608 0.269(12) 0.257(12) 0.252(9) 0.186(8) 0.201(8) 0.210(9)
O213 0.224(16) 0.217(16) 0.224(16) 0.139(11) 0.140(12) 0.150(12)
O344 0.28(7) 0.15(4) 0.20(5) 0.08(4) 0.01(5) 0.11(5)
N417 0.206(16) 0.145(16) 0.181(15) 0.074(12) 0.070(12) 0.083(14)
N720 0.282(19) 0.19(2) 0.189(15) 0.114(13) 0.137(13) 0.167(17)
O413 0.26(7) 0.52(13) 0.31(8) 0.29(9) 0.18(7) 0.19(8)
O697 0.24(6) 0.16(4) 0.18(5) 0.06(4) 0.12(5) 0.12(4)
N480 0.366(18) 0.130(19) 0.17(2) 0.083(17) 0.157(17) 0.157(14)
N692 0.36(2) 0.14(2) 0.14(2) 0.070(18) 0.148(17) 0.15(2)
N475 0.36(2) 0.138(16) 0.172(12) 0.082(11) 0.156(13) 0.155(15)
N431 0.313(17) 0.164(19) 0.25(2) 0.115(16) 0.148(16) 0.142(15)

loop_
_atom_type_symbol
_atom_type_description
_atom_type_scat_dispersion_real
_atom_type_scat_dispersion_imag
_atom_type_scat_source
C C 0.0032 0.0015 'International Tables Vol C Tables 4.2.6.8 and 6.1.1.4'
H H 0.0000 0.0000 'International Tables Vol C Tables 4.2.6.8 and 6.1.1.4'
F F 0.0167 0.0096 'International Tables Vol C Tables 4.2.6.8 and 6.1.1.4'
Ir Ir -1.1094 7.5963 'International Tables Vol C Tables 4.2.6.8 and 6.1.1.4'
N N 0.0060 0.0030 'International Tables Vol C Tables 4.2.6.8 and 6.1.1.4'
O O 0.0106 0.0060 'International Tables Vol C Tables 4.2.6.8 and 6.1.1.4'
P P 0.0990 0.0908 'International Tables Vol C Tables 4.2.6.8 and 6.1.1.4'
Zn Zn 0.3262 1.3876 'International Tables Vol C Tables 4.2.6.8 and 6.1.1.4'

loop_
_geom_angle_atom_site_label_1
_geom_angle_atom_site_label_2
_geom_angle_atom_site_label_3
_geom_angle
_geom_angle_site_symmetry_1
_geom_angle_site_symmetry_3
_geom_angle_publ_flag
N275 Ir1 C156 105.7(19) . . ?
N147 Ir1 N275 95.6(15) . . ?
N147 Ir1 N8 164.8(13) . . ?
N147 Ir1 C1 92.1(17) . . ?
N147 Ir1 C156 83.7(16) . . ?
N8 Ir1 N275 98.0(12) . . ?
N8 Ir1 C1 74.9(13) . . ?
N8 Ir1 C156 86.0(13) . . ?
N280 Ir1 N275 77.0(18) . . ?
N280 Ir1 N147 100.6(17) . . ?
N280 Ir1 N8 89.1(15) . . ?
N280 Ir1 C1 97.2(16) . . ?
N280 Ir1 C156 174.7(17) . . ?
C1 Ir1 N275 171.2(15) . . ?
C1 Ir1 C156 79.5(16) . . ?
C352 Ir4 N80 175.1(11) . . ?
C352 Ir4 N208 93.1(8) . . ?
C352 Ir4 N347 77.1(10) . . ?
C352 Ir4 N75 95.0(9) . . ?
C352 Ir4 C201 87.7(8) . . ?
N208 Ir4 N80 90.0(10) . . ?
N208 Ir4 N347 170.2(11) . . ?
N208 Ir4 N75 92.4(11) . . ?
N208 Ir4 C201 85.8(10) . . ?
N347 Ir4 N80 99.8(13) . . ?
N75 Ir4 N80 81.1(11) . . ?
N75 Ir4 N347 88.9(11) . . ?
C201 Ir4 N80 96.3(11) . . ?
C201 Ir4 N347 93.3(10) . . ?
C201 Ir4 N75 176.8(9) . . ?
N675 Ir14 N480 98.3(11) . . ?
N675 Ir14 N475 88.7(14) . . ?
C680 Ir14 N675 76.0(5) . . ?
C680 Ir14 N480 171.6(14) . . ?
C680 Ir14 N475 92.1(17) . . ?
N480 Ir14 N475 82(2) . . ?
N692 Ir14 N675 171.5(13) . . ?
N692 Ir14 C680 95.6(13) . . ?
N692 Ir14 N480 89.9(16) . . ?
N692 Ir14 N475 90.4(16) . . ?
N692 Ir14 C685 86(2) . . ?
C685 Ir14 N675 95(2) . . ?
C685 Ir14 C680 93.9(16) . . ?
C685 Ir14 N480 93(2) . . ?
C685 Ir14 N475 173(2) . . ?
N601 Ir11 N408 90.5(12) . . ?
N547 Ir11 N601 97.1(15) . . ?
N547 Ir11 N408 162.4(9) . . ?
N547 Ir11 C552 77.4(10) . . ?
N608 Ir11 N601 74(2) . . ?
N608 Ir11 N547 106.1(13) . . ?
N608 Ir11 N408 91.2(15) . . ?
N608 Ir11 C552 175(2) . . ?
C552 Ir11 N601 103(2) . . ?
C552 Ir11 N408 85.4(14) . . ?
C401 Ir11 N601 167.3(11) . . ?
C401 Ir11 N547 95.5(12) . . ?
C401 Ir11 N408 77.0(5) . . ?
C401 Ir11 N608 104(2) . . ?
C401 Ir11 C552 78.5(18) . . ?
N236 Zn6 N261 86.0(12) . . ?
N236 Zn6 N266 99.5(14) . . ?
N266 Zn6 N261 76.9(13) . . ?
N231 Zn6 N236 79.4(13) . . ?
N231 Zn6 N261 98.0(11) . . ?
N231 Zn6 N266 174.8(15) . . ?
N138 Zn6 N236 168.9(15) . . ?
N138 Zn6 N261 98.1(14) . . ?
N138 Zn6 N266 91.5(13) . . ?
N138 Zn6 N231 89.8(13) . . ?
N133 Zn6 N236 101.7(14) . . ?
N133 Zn6 N261 170.2(13) . . ?
N133 Zn6 N266 95.7(15) . . ?
N133 Zn6 N231 89.5(13) . . ?
N133 Zn6 N138 75.5(15) . . ?
N489 Zn15 N519 96.9(18) . . ?
N489 Zn15 N524 175.2(17) . . ?
N489 Zn15 N706 89.8(17) . . ?
N489 Zn15 N701 83.4(14) . . ?
N498 Zn15 N489 81.4(17) . . ?
N498 Zn15 N519 85.4(13) . . ?
N498 Zn15 N524 94.8(14) . . ?
N498 Zn15 N706 168.4(14) . . ?
N498 Zn15 N701 95.4(13) . . ?
N519 Zn15 N524 79.9(17) . . ?
N519 Zn15 N706 103.2(14) . . ?
N519 Zn15 N701 179.2(14) . . ?
N524 Zn15 N706 94.4(13) . . ?
N524 Zn15 N701 99.9(16) . . ?
N706 Zn15 N701 76.0(14) . . ?
N66 Zn3 N31 173.5(11) . . ?
N333 Zn3 N31 92.5(10) . . ?
N333 Zn3 N66 93.9(13) . . ?
N333 Zn3 N338 81.2(16) . . ?
N333 Zn3 N36 96.6(14) . . ?
N338 Zn3 N31 90.4(12) . . ?
N338 Zn3 N66 91.9(13) . . ?
N36 Zn3 N31 76.8(9) . . ?
N36 Zn3 N66 101.0(11) . . ?
N36 Zn3 N338 167.0(11) . . ?
N61 Zn3 N31 97.7(10) . . ?
N61 Zn3 N66 76.0(14) . . ?
N61 Zn3 N333 169.8(13) . . ?
N61 Zn3 N338 99.7(12) . . ?
N61 Zn3 N36 84.7(12) . . ?
N222 Zn5 N89 99.9(17) . . ?
N222 Zn5 N94 175.6(15) . . ?
N222 Zn5 N217 85.4(14) . . ?
N222 Zn5 N119 96.0(14) . . ?
N222 Zn5 N124 81.3(14) . . ?
N89 Zn5 N217 88.9(15) . . ?
N89 Zn5 N119 95.6(13) . . ?
N89 Zn5 N124 175.7(11) . . ?
N94 Zn5 N89 75.9(16) . . ?
N94 Zn5 N217 92.8(11) . . ?
N94 Zn5 N119 86.1(13) . . ?
N94 Zn5 N124 102.9(16) . . ?
N217 Zn5 N124 95.4(13) . . ?
N119 Zn5 N217 175.0(14) . . ?
N119 Zn5 N124 80.2(10) . . ?
N666 Zn13 N431 97.4(16) . . ?
N436 Zn13 N666 169.5(14) . . ?
N436 Zn13 N431 72.8(12) . . ?
N661 Zn13 N666 76.8(17) . . ?
N661 Zn13 N436 105.7(15) . . ?
N661 Zn13 N461 169.7(17) . . ?
N661 Zn13 N431 86.9(16) . . ?
N466 Zn13 N666 88.1(17) . . ?
N466 Zn13 N436 101.3(14) . . ?
N466 Zn13 N661 99.7(16) . . ?
N466 Zn13 N461 83.6(16) . . ?
N466 Zn13 N431 172.2(16) . . ?
N461 Zn13 N666 93.7(18) . . ?
N461 Zn13 N436 83.0(15) . . ?
N461 Zn13 N431 90.6(15) . . ?
N533 Zn16 N745 171.1(14) . . ?
N533 Zn16 N750 97.1(16) . . ?
N750 Zn16 N745 78.8(16) . . ?
N715 Zn16 N745 97.0(13) . . ?
N715 Zn16 N533 88.6(13) . . ?
N715 Zn16 N750 168.0(13) . . ?
N715 Zn16 N538 100.8(14) . . ?
N538 Zn16 N745 102.0(13) . . ?
N538 Zn16 N533 70.0(17) . . ?
N538 Zn16 N750 91.1(13) . . ?
N720 Zn16 N745 88.9(12) . . ?
N720 Zn16 N533 99.4(15) . . ?
N720 Zn16 N750 95.0(13) . . ?
N720 Zn16 N715 73.5(15) . . ?
N720 Zn16 N538 168.4(13) . . ?
N22 Zn2 N289 91.6(11) . . ?
N324 Zn2 N22 88.5(12) . . ?
N324 Zn2 N289 178.8(18) . . ?
N324 Zn2 N294 99.8(14) . . ?
N324 Zn2 N17 89.3(17) . . ?
N294 Zn2 N22 171.2(12) . . ?
N294 Zn2 N289 80.0(11) . . ?
N294 Zn2 N17 101.0(15) . . ?
N17 Zn2 N22 76.0(14) . . ?
N17 Zn2 N289 89.6(11) . . ?
N319 Zn2 N22 103.0(12) . . ?
N319 Zn2 N324 79(2) . . ?
N319 Zn2 N289 102.2(13) . . ?
N319 Zn2 N294 81.6(14) . . ?
N319 Zn2 N17 168.2(13) . . ?
N617 Zn12 N652 176.8(12) . . ?
N617 Zn12 N422 88.5(19) . . ?
N617 Zn12 N622 80(2) . . ?
N617 Zn12 N647 92.7(12) . . ?
N617 Zn12 N417 93.2(15) . . ?
N652 Zn12 N422 93.1(15) . . ?
N652 Zn12 N622 99(2) . . ?
N652 Zn12 N647 84.3(10) . . ?
N652 Zn12 N417 89.8(12) . . ?
N422 Zn12 N622 165(2) . . ?
N422 Zn12 N647 99(2) . . ?
N422 Zn12 N417 76(2) . . ?
N647 Zn12 N622 91.8(16) . . ?
N417 Zn12 N622 94.1(18) . . ?
N417 Zn12 N647 172.3(17) . . ?
C450 C451 C452 105(3) . . ?
C10 O13 C14 115(4) . . ?
C21 N22 Zn2 113.3(12) . . ?
C21 N22 C23 120.0 . . ?
C23 N22 Zn2 126.6(12) . . ?
N22 C21 C26 120.0 . . ?
N22 C21 C18 119.6(2) . . ?
C26 C21 C18 119.6(2) . . ?
C25 C26 C21 120.0 . . ?
C24 C25 C26 120.0 . . ?
C25 C24 C23 120.0 . . ?
C25 C24 C27 119(2) . . ?
C23 C24 C27 121(2) . . ?
C24 C23 N22 120.0 . . ?
C699 C698 O697 123(5) . . ?
C673 O672 C671 122(4) . . ?
C221 N222 Zn5 105.5(18) . . ?
C221 N222 C223 120.0 . . ?
C223 N222 Zn5 132.7(19) . . ?
N222 C221 C226 120.0 . . ?
N222 C221 C218 122.3(17) . . ?
C226 C221 C218 117.1(18) . . ?
C225 C226 C221 120.0 . . ?
C226 C225 C224 120.0 . . ?
C223 C224 C225 120.0 . . ?
C227 C224 C225 120.7(12) . . ?
C227 C224 C223 119.2(12) . . ?
C224 C223 N222 120.0 . . ?
C618 N617 Zn12 110(4) . . ?
C618 N617 C616 120.0 . . ?
C616 N617 Zn12 129(4) . . ?
N617 C618 C621 122(5) . . ?
C619 C618 N617 120.0 . . ?
C619 C618 C621 118(5) . . ?
C618 C619 C620 120.0 . . ?
C619 C620 C615 120.0 . . ?
C620 C615 C614 132(5) . . ?
C616 C615 C620 120.0 . . ?
C616 C615 C614 108(5) . . ?
C615 C616 N617 120.0 . . ?
C79 N80 Ir4 111.5(16) . . ?
C79 N80 C81 120.0 . . ?
C81 N80 Ir4 128.5(16) . . ?
C84 C79 N80 120.0 . . ?
C76 C79 N80 118(2) . . ?
C76 C79 C84 122(2) . . ?
C83 C84 C79 120.0 . . ?
C84 C83 C82 120.0 . . ?
C83 C82 C85 118.1(19) . . ?
C81 C82 C83 120.0 . . ?
C81 C82 C85 121.8(19) . . ?
C82 C81 N80 120.0 . . ?
O13 C14 C15 112(4) . . ?
C747 C746 N745 120.0 . . ?
C747 C746 C749 125.3(19) . . ?
N745 C746 C749 114.7(19) . . ?
C746 C747 C748 120.0 . . ?
C743 C748 C747 120.0 . . ?
C748 C743 C744 120.0 . . ?
C748 C743 C742 116.3(3) . . ?
C744 C743 C742 116.4(3) . . ?
N745 C744 C743 120.0 . . ?
C746 N745 Zn16 113.0(15) . . ?
C744 N745 Zn16 126.5(15) . . ?
C744 N745 C746 120.0 . . ?
C668 C671 O672 118(3) . . ?
C667 C668 C671 119.97(16) . . ?
C667 C668 C669 120.0 . . ?
C669 C668 C671 119.97(15) . . ?
C668 C667 N666 120.0 . . ?
C667 N666 Zn13 126(2) . . ?
C667 N666 C665 120.0 . . ?
C665 N666 Zn13 111(2) . . ?
N666 C665 C662 122(3) . . ?
C670 C665 N666 120.0 . . ?
C670 C665 C662 117(3) . . ?
C665 C670 C669 120.0 . . ?
C670 C669 C668 120.0 . . ?
C271 C272 C273 118(6) . . ?
C326 C325 N324 120.0 . . ?
C325 C326 C327 120.0 . . ?
C325 C326 C329 119(5) . . ?
C327 C326 C329 120(5) . . ?
C328 C327 C326 120.0 . . ?
C327 C328 C323 120.0 . . ?
C328 C323 C320 123(3) . . ?
N324 C323 C328 120.0 . . ?
N324 C323 C320 117(3) . . ?
C325 N324 Zn2 126(3) . . ?
C323 N324 Zn2 113(3) . . ?
C323 N324 C325 120.0 . . ?
N89 C88 C87 120.0 . . ?
C88 N89 Zn5 128(3) . . ?
C90 N89 Zn5 112(3) . . ?
C90 N89 C88 120.0 . . ?
N89 C90 C91 120.0 . . ?
N89 C90 C93 124(4) . . ?
C91 C90 C93 116(4) . . ?
C92 C91 C90 120.0 . . ?
C91 C92 C87 120.0 . . ?
C88 C87 C86 112(4) . . ?
C92 C87 C88 120.0 . . ?
C92 C87 C86 128(4) . . ?
C143 O144 C145 128(4) . . ?
C355 C354 C353 120.0 . . ?
C354 C355 C356 120.0 . . ?
C351 C356 C355 120.0 . . ?
C356 C351 C352 120.0 . . ?
C356 C351 C348 120.5(18) . . ?
C352 C351 C348 119.2(18) . . ?
C351 C352 Ir4 119.8(9) . . ?
C353 C352 Ir4 120.2(9) . . ?
C353 C352 C351 120.0 . . ?
C352 C353 C354 120.0 . . ?
C274 N275 Ir1 121(3) . . ?
C274 N275 C276 120.0 . . ?
C276 N275 Ir1 119(3) . . ?
N275 C274 C273 120.0 . . ?
C274 C273 C272 115(4) . . ?
C278 C273 C272 125(4) . . ?
C278 C273 C274 120.0 . . ?
C273 C278 C277 120.0 . . ?
C276 C277 C278 120.0 . . ?
C277 C276 N275 120.0 . . ?
C279 C276 N275 98(4) . . ?
C279 C276 C277 140(4) . . ?
C209 N208 Ir4 131.2(12) . . ?
C209 N208 C207 120.0 . . ?
C207 N208 Ir4 108.8(12) . . ?
C210 C209 N208 120.0 . . ?
C209 C210 O213 119.97(12) . . ?
C211 C210 C209 120.0 . . ?
C211 C210 O213 120.01(12) . . ?
C210 C211 C212 120.0 . . ?
C207 C212 C211 120.0 . . ?
N208 C207 C206 117.6(12) . . ?
C212 C207 N208 120.0 . . ?
C212 C207 C206 122.4(12) . . ?
C27 C28 C29 112(2) . . ?
C439 C438 C437 120.0 . . ?
C439 C438 C441 122.7(3) . . ?
C437 C438 C441 117.3(3) . . ?
C440 C439 C438 120.0 . . ?
C439 C440 C435 120.0 . . ?
N436 C435 C440 120.0 . . ?
C432 C435 C440 124.1(14) . . ?
C432 C435 N436 115.6(14) . . ?
C435 N436 Zn13 117.0(9) . . ?
C435 N436 C437 120.0 . . ?
C437 N436 Zn13 121.6(9) . . ?
N436 C437 C438 120.0 . . ?
C490 N489 Zn15 113(3) . . ?
C490 N489 C488 120.0 . . ?
C488 N489 Zn15 127(3) . . ?
N489 C490 C491 120.0 . . ?
N489 C490 C493 115(4) . . ?
C491 C490 C493 125(4) . . ?
C492 C491 C490 120.0 . . ?
C491 C492 C487 120.0 . . ?
C492 C487 C486 122(3) . . ?
C488 C487 C492 120.0 . . ?
C488 C487 C486 118(3) . . ?
C487 C488 N489 120.0 . . ?
C497 N498 Zn15 127(2) . . ?
C497 N498 C493 120.0 . . ?
C493 N498 Zn15 113(2) . . ?
N498 C497 C496 120.0 . . ?
C497 C496 C499 116(2) . . ?
C495 C496 C497 120.0 . . ?
C495 C496 C499 123(2) . . ?
C496 C495 C494 120.0 . . ?
C493 C494 C495 120.0 . . ?
N498 C493 C490 117(3) . . ?
C494 C493 C490 123(3) . . ?
C494 C493 N498 120.0 . . ?
C515 C514 C513 120.0 . . ?
C514 C515 C516 120.0 . . ?
C515 C516 C517 122(2) . . ?
C511 C516 C515 120.0 . . ?
C511 C516 C517 117(2) . . ?
C516 C511 C510 120.1(16) . . ?
C512 C511 C516 120.0 . . ?
C512 C511 C510 119.9(16) . . ?
C513 C512 C511 120.0 . . ?
C512 C513 C514 120.0 . . ?
C545 O544 C543 120(4) . . ?
C345 C350 C349 120.0 . . ?
C350 C345 O344 111.7(13) . . ?
C346 C345 C350 120.0 . . ?
C346 C345 O344 126.9(12) . . ?
C345 C346 N347 120.0 . . ?
C346 N347 Ir4 118.1(16) . . ?
C348 N347 Ir4 121.8(15) . . ?
C348 N347 C346 120.0 . . ?
N347 C348 C351 102(2) . . ?
N347 C348 C349 120.0 . . ?
C349 C348 C351 138(2) . . ?
C348 C349 C350 120.0 . . ?
C227 C228 C229 129(4) . . ?
C32 N31 Zn3 113.8(11) . . ?
C32 N31 C30 120.0 . . ?
C30 N31 Zn3 126.2(11) . . ?
N31 C32 C35 120.0(11) . . ?
C33 C32 N31 120.0 . . ?
C33 C32 C35 120.0(11) . . ?
C34 C33 C32 120.0 . . ?
C33 C34 C29 120.0 . . ?
C34 C29 C28 115(2) . . ?
C30 C29 C28 124.1(19) . . ?
C30 C29 C34 120.0 . . ?
C29 C30 N31 120.0 . . ?
C286 C285 C282 123(5) . . ?
C129 C130 C131 128(3) . . ?
C95 N94 Zn5 119(2) . . ?
C95 N94 C93 120.0 . . ?
C93 N94 Zn5 121(2) . . ?
N94 C95 C96 120.0 . . ?
C95 C96 C97 120.0 . . ?
C99 C96 C95 118.7(16) . . ?
C99 C96 C97 121.0(16) . . ?
C98 C97 C96 120.0 . . ?
C93 C98 C97 120.0 . . ?
N94 C93 C90 107(3) . . ?
C98 C93 C90 133(3) . . ?
C98 C93 N94 120.0 . . ?
C254 C255 C256 120.0 . . ?
C255 C254 C253 120.0 . . ?
C254 C253 C252 120.4(16) . . ?
C258 C253 C254 120.0 . . ?
C258 C253 C252 119.4(16) . . ?
C253 C258 C259 120.00(17) . . ?
C257 C258 C253 120.0 . . ?
C257 C258 C259 120.00(18) . . ?
C256 C257 C258 120.0 . . ?
C257 C256 C255 120.0 . . ?
C660 N661 Zn13 121(2) . . ?
C660 N661 C662 120.0 . . ?
C662 N661 Zn13 119(2) . . ?
N661 C660 C659 120.0 . . ?
C660 C659 C658 120.00(12) . . ?
C664 C659 C660 120.0 . . ?
C664 C659 C658 120.00(12) . . ?
C663 C664 C659 120.0 . . ?
C664 C663 C662 120.0 . . ?
N661 C662 C665 109(3) . . ?
C663 C662 C665 130(3) . . ?
C663 C662 N661 120.0 . . ?
C268 C271 C272 124(5) . . ?
C245 C246 C241 120.0 . . ?
C245 C246 C247 119.98(12) . . ?
C241 C246 C247 120.01(12) . . ?
C244 C245 C246 120.0 . . ?
C245 C244 C243 120.0 . . ?
C242 C243 C244 120.0 . . ?
C243 C242 C241 120.0 . . ?
C246 C241 C238 119.95(14) . . ?
C242 C241 C246 120.0 . . ?
C242 C241 C238 119.93(15) . . ?
C517 C522 C521 120.0 . . ?
C522 C517 C516 121(3) . . ?
C518 C517 C516 119(3) . . ?
C518 C517 C522 120.0 . . ?
C517 C518 N519 120.0 . . ?
C518 N519 Zn15 128(3) . . ?
C520 N519 Zn15 112(3) . . ?
C520 N519 C518 120.0 . . ?
N519 C520 C521 120.0 . . ?
N519 C520 C523 120(4) . . ?
C521 C520 C523 120(4) . . ?
C520 C521 C522 120.0 . . ?
O144 C143 C140 112(5) . . ?
N217 C218 C221 120.0(6) . . ?
N217 C218 C219 120.0 . . ?
C219 C218 C221 120.0(6) . . ?
C218 N217 Zn5 106.4(12) . . ?
C216 N217 Zn5 133.4(12) . . ?
C216 N217 C218 120.0 . . ?
C215 C216 N217 120.0 . . ?
C216 C215 C220 120.0 . . ?
C216 C215 C214 111(3) . . ?
C220 C215 C214 128(3) . . ?
C215 C220 C219 120.0 . . ?
C220 C219 C218 120.0 . . ?
C68 C67 N66 120.0 . . ?
C67 C68 C69 120.0 . . ?
C67 C68 C71 120.9(16) . . ?
C69 C68 C71 119.1(16) . . ?
C68 C69 C70 120.0 . . ?
C65 C70 C69 120.0 . . ?
C70 C65 N66 120.0 . . ?
C70 C65 C62 129.6(19) . . ?
N66 C65 C62 110(2) . . ?
C67 N66 Zn3 121.1(18) . . ?
C65 N66 Zn3 117.9(18) . . ?
C65 N66 C67 120.0 . . ?
C525 N524 Zn15 125(3) . . ?
C525 N524 C523 120.0 . . ?
C523 N524 Zn15 115(3) . . ?
C526 C525 N524 120.0 . . ?
C525 C526 C527 120.0 . . ?
C525 C526 C529 129(4) . . ?
C527 C526 C529 111(4) . . ?
C526 C527 C528 120.0 . . ?
C523 C528 C527 120.0 . . ?
N524 C523 C520 113(4) . . ?
C528 C523 C520 127(4) . . ?
C528 C523 N524 120.0 . . ?
C654 C653 N652 120.0 . . ?
C653 C654 C655 120.0 . . ?
C653 C654 C657 119.7(3) . . ?
C655 C654 C657 119.7(3) . . ?
C656 C655 C654 120.0 . . ?
C655 C656 C651 120.0 . . ?
C656 C651 C648 119.7(3) . . ?
N652 C651 C656 120.0 . . ?
N652 C651 C648 119.7(3) . . ?
C653 N652 Zn12 132.9(5) . . ?
C651 N652 Zn12 107.0(6) . . ?
C651 N652 C653 120.0 . . ?
C713 C712 C711 111(2) . . ?
C453 C452 C451 108(2) . . ?
C85 C86 C87 119(5) . . ?
C443 C444 C445 120.0 . . ?
C444 C443 C442 120.0 . . ?
C443 C442 C441 120.0 . . ?
C442 C441 C438 118.15(19) . . ?
C446 C441 C438 118.15(19) . . ?
C446 C441 C442 120.0 . . ?
C441 C446 C445 120.0 . . ?
C441 C446 C447 120.00(12) . . ?
C445 C446 C447 120.00(12) . . ?
C446 C445 C444 120.0 . . ?
C654 C657 C658 106.9(19) . . ?
C467 N466 Zn13 130.3(17) . . ?
C467 N466 C465 120.0 . . ?
C465 N466 Zn13 107.6(16) . . ?
N466 C467 C468 120.0 . . ?
C467 C468 C471 105.6(18) . . ?
C469 C468 C467 120.0 . . ?
C469 C468 C471 134.4(18) . . ?
C470 C469 C468 120.0 . . ?
C465 C470 C469 120.0 . . ?
N466 C465 C462 119.1(11) . . ?
C470 C465 N466 120.0 . . ?
C470 C465 C462 120.9(11) . . ?
C486 C485 C482 121(6) . . ?
C508 C507 C506 124(2) . . ?
C111 C110 C109 110(2) . . ?
C742 C741 C740 120.0 . . ?
C741 C742 C743 119.7(13) . . ?
C741 C742 C737 120.0 . . ?
C737 C742 C743 120.1(13) . . ?
C742 C737 C736 123.1(6) . . ?
C738 C737 C742 120.0 . . ?
C738 C737 C736 115.6(3) . . ?
C739 C738 C737 120.0 . . ?
C738 C739 C740 120.0 . . ?
C739 C740 C741 120.0 . . ?
C332 N333 Zn3 128.7(17) . . ?
C332 N333 C334 120.0 . . ?
C334 N333 Zn3 111.2(17) . . ?
N333 C332 C331 120.0 . . ?
C332 C331 C330 119.6(13) . . ?
C336 C331 C332 120.0 . . ?
C336 C331 C330 118.7(13) . . ?
C331 C336 C335 120.0 . . ?
C334 C335 C336 120.0 . . ?
N333 C334 C337 117.6(15) . . ?
C335 C334 N333 120.0 . . ?
C335 C334 C337 122.2(15) . . ?
C531 C530 C529 122(5) . . ?
C421 N422 Zn12 119(4) . . ?
C421 N422 C423 120.0 . . ?
C423 N422 Zn12 121(4) . . ?
N422 C421 C426 120.0 . . ?
C418 C421 N422 110(5) . . ?
C418 C421 C426 130(5) . . ?
C425 C426 C421 120.0 . . ?
C426 C425 C424 120.0 . . ?
C425 C424 C423 120.0 . . ?
C425 C424 C427 130(6) . . ?
C423 C424 C427 108(6) . . ?
C424 C423 N422 120.0 . . ?
C708 C711 C712 129(4) . . ?
C604 C603 C602 120.0 . . ?
C604 C603 C756 125(2) . . ?
C602 C603 C756 115(2) . . ?
C605 C604 C603 120.0 . . ?
C604 C605 C606 120.0 . . ?
C605 C606 C607 130(5) . . ?
N601 C606 C605 120.0 . . ?
N601 C606 C607 110(5) . . ?
C606 N601 Ir11 119(3) . . ?
C606 N601 C602 120.0 . . ?
C602 N601 Ir11 120(3) . . ?
N601 C602 C603 120.0 . . ?
C287 C292 C291 120.0 . . ?
C292 C287 C288 120.0 . . ?
C292 C287 C286 130(4) . . ?
C288 C287 C286 110(4) . . ?
N289 C288 C287 120.0 . . ?
C288 N289 Zn2 129.7(14) . . ?
C290 N289 Zn2 110.2(14) . . ?
C290 N289 C288 120.0 . . ?
N289 C290 C291 120.0 . . ?
N289 C290 C293 117.5(14) . . ?
C291 C290 C293 122.4(14) . . ?
C290 C291 C292 120.0 . . ?
C463 C462 C465 119.2(11) . . ?
C463 C462 N461 120.0 . . ?
N461 C462 C465 120.5(11) . . ?
C462 C463 C464 120.0 . . ?
C463 C464 C459 120.0 . . ?
C464 C459 C458 125(2) . . ?
C460 C459 C464 120.0 . . ?
C460 C459 C458 114(2) . . ?
C459 C460 N461 120.0 . . ?
C462 N461 Zn13 107.2(15) . . ?
C460 N461 Zn13 132.6(16) . . ?
C460 N461 C462 120.0 . . ?
C99 C100 C101 120.0 . . ?
C96 C99 C100 119.9(2) . . ?
C96 C99 C104 119.9(2) . . ?
C104 C99 C100 120.0 . . ?
C99 C104 C103 120.00(6) . . ?
C99 C104 C105 119.7(2) . . ?
C103 C104 C105 119.7(2) . . ?
C102 C103 C104 120.0 . . ?
C103 C102 C101 120.0 . . ?
C102 C101 C100 120.0 . . ?
C326 C329 C330 98(5) . . ?
C224 C227 C228 115(3) . . ?
N547 C546 C545 120.0 . . ?
C546 N547 Ir11 120.01(11) . . ?
C546 N547 C548 120.0 . . ?
C548 N547 Ir11 119.99(11) . . ?
N547 C548 C551 108.4(14) . . ?
C549 C548 N547 120.0 . . ?
C549 C548 C551 130.3(14) . . ?
C548 C549 C550 120.0 . . ?
C549 C550 C545 120.0 . . ?
C546 C545 O544 120.01(12) . . ?
C550 C545 O544 119.99(12) . . ?
C550 C545 C546 120.0 . . ?
C130 C129 C126 113(2) . . ?
C632 C633 C634 109(2) . . ?
N533 C534 C535 120.0 . . ?
N533 C534 C537 105(2) . . ?
C535 C534 C537 134(2) . . ?
C534 N533 Zn16 125(2) . . ?
C534 N533 C532 120.0 . . ?
C532 N533 Zn16 115(2) . . ?
N533 C532 C531 120.0 . . ?
C530 C531 C532 125(4) . . ?
C530 C531 C536 115(4) . . ?
C536 C531 C532 120.0 . . ?
C531 C536 C535 120.0 . . ?
C536 C535 C534 120.0 . . ?
C639 C638 C637 108.3(19) . . ?
C149 C148 N147 120.0 . . ?
C149 C148 C151 125.0(18) . . ?
N147 C148 C151 114.6(18) . . ?
C148 C149 C150 120.0 . . ?
C145 C150 C149 120.0 . . ?
C150 C145 O144 119.2(5) . . ?
C150 C145 C146 120.0 . . ?
C146 C145 O144 119.1(5) . . ?
C145 C146 N147 120.0 . . ?
C148 N147 Ir1 115.1(17) . . ?
C146 N147 Ir1 124.8(17) . . ?
C146 N147 C148 120.0 . . ?
C121 C120 N119 120.0 . . ?
C121 C120 C123 120.6(18) . . ?
N119 C120 C123 119.3(18) . . ?
C122 C121 C120 120.0 . . ?
C117 C122 C121 120.0 . . ?
C122 C117 C118 120.0 . . ?
C122 C117 C116 119.99(13) . . ?
C118 C117 C116 119.98(12) . . ?
C117 C118 N119 120.0 . . ?
C120 N119 Zn5 110.8(15) . . ?
C118 N119 Zn5 129.2(15) . . ?
C118 N119 C120 120.0 . . ?
C86 C85 C82 117(4) . . ?
C68 C71 C72 126(3) . . ?
C453 C454 C455 120.0 . . ?
C454 C453 C452 119.99(12) . . ?
C458 C453 C452 120.01(12) . . ?
C458 C453 C454 120.0 . . ?
C453 C458 C459 120.00(13) . . ?
C457 C458 C459 119.99(13) . . ?
C457 C458 C453 120.0 . . ?
C458 C457 C456 120.0 . . ?
C457 C456 C455 120.0 . . ?
C456 C455 C454 120.0 . . ?
C623 N622 Zn12 124(4) . . ?
C623 N622 C621 120.0 . . ?
C621 N622 Zn12 116(4) . . ?
N622 C623 C624 120.0 . . ?
C623 C624 C625 120.0 . . ?
C623 C624 C627 124(5) . . ?
C625 C624 C627 115(5) . . ?
C624 C625 C626 120.0 . . ?
C621 C626 C625 120.0 . . ?
N622 C621 C618 111(5) . . ?
C626 C621 C618 129(5) . . ?
C626 C621 N622 120.0 . . ?
C237 N236 Zn6 120(2) . . ?
C237 N236 C235 120.0 . . ?
C235 N236 Zn6 119(2) . . ?
C238 C237 N236 120.0 . . ?
C237 C238 C241 115(3) . . ?
C237 C238 C239 120.0 . . ?
C239 C238 C241 125(3) . . ?
C238 C239 C240 120.0 . . ?
C235 C240 C239 120.0 . . ?
N236 C235 C232 103(3) . . ?
C240 C235 N236 120.0 . . ?
C240 C235 C232 134(3) . . ?
C252 C251 C250 104.8(19) . . ?
C708 C709 C710 120.0 . . ?
C709 C708 C711 116.0(3) . . ?
C709 C708 C707 120.0 . . ?
C707 C708 C711 116.0(3) . . ?
C708 C707 N706 120.0 . . ?
C707 N706 Zn15 126.7(19) . . ?
C707 N706 C705 120.0 . . ?
C705 N706 Zn15 113.3(19) . . ?
N706 C705 C702 121(2) . . ?
C710 C705 N706 120.0 . . ?
C710 C705 C702 119(2) . . ?
C705 C710 C709 120.0 . . ?
C259 C260 N261 120.0 . . ?
C260 C259 C258 119.3(2) . . ?
C260 C259 C264 120.0 . . ?
C264 C259 C258 119.2(2) . . ?
C259 C264 C263 120.0 . . ?
C264 C263 C262 120.0 . . ?
C263 C262 C265 133(2) . . ?
N261 C262 C263 120.0 . . ?
N261 C262 C265 107(2) . . ?
C260 N261 Zn6 120.7(8) . . ?
C262 N261 Zn6 119.3(8) . . ?
C262 N261 C260 120.0 . . ?
C10 C9 N8 120.0 . . ?
C9 C10 O13 130(4) . . ?
C9 C10 C11 120.0 . . ?
C11 C10 O13 110(4) . . ?
C12 C11 C10 120.0 . . ?
C11 C12 C7 120.0 . . ?
C12 C7 N8 120.0 . . ?
C12 C7 C6 130.6(16) . . ?
N8 C7 C6 109.4(16) . . ?
C9 N8 Ir1 117.0(14) . . ?
C7 N8 Ir1 123.0(14) . . ?
C7 N8 C9 120.0 . . ?
C507 C508 C509 125(2) . . ?
C446 C447 C448 107(2) . . ?
C270 C265 C262 110(3) . . ?
C270 C265 N266 120.0 . . ?
N266 C265 C262 129(3) . . ?
C265 C270 C269 120.0 . . ?
C268 C269 C270 120.0 . . ?
C269 C268 C271 126(3) . . ?
C267 C268 C271 114(3) . . ?
C267 C268 C269 120.0 . . ?
N266 C267 C268 120.0 . . ?
C265 N266 Zn6 108(2) . . ?
C267 N266 Zn6 132(2) . . ?
C267 N266 C265 120.0 . . ?
N294 C293 C290 120.4(12) . . ?
N294 C293 C298 120.0 . . ?
C298 C293 C290 119.5(12) . . ?
C293 N294 Zn2 111.5(12) . . ?
C293 N294 C295 120.0 . . ?
C295 N294 Zn2 128.5(12) . . ?
N294 C295 C296 120.0 . . ?
C295 C296 C297 120.0 . . ?
C295 C296 C299 126(2) . . ?
C297 C296 C299 114(2) . . ?
C298 C297 C296 120.0 . . ?
C297 C298 C293 120.0 . . ?
C673 C678 C677 120.0 . . ?
C678 C673 O672 119.4(11) . . ?
C674 C673 O672 120.3(11) . . ?
C674 C673 C678 120.0 . . ?
C673 C674 N675 120.0 . . ?
C674 N675 Ir14 121.9(7) . . ?
C676 N675 Ir14 117.7(7) . . ?
C676 N675 C674 120.0 . . ?
N675 C676 C679 114.1(8) . . ?
C677 C676 N675 120.0 . . ?
C677 C676 C679 125.9(8) . . ?
C676 C677 C678 120.0 . . ?
C610 C613 C614 119(6) . . ?
C342 C337 C334 121.0(12) . . ?
C342 C337 N338 120.0 . . ?
N338 C337 C334 119.0(12) . . ?
C337 C342 C341 120.0 . . ?
C340 C341 C342 120.0 . . ?
C341 C340 C339 120.0 . . ?
C341 C340 C343 120.3(11) . . ?
C339 C340 C343 119.1(11) . . ?
N338 C339 C340 120.0 . . ?
C337 N338 Zn3 110.5(12) . . ?
C339 N338 Zn3 129.5(12) . . ?
C339 N338 C337 120.0 . . ?
C679 C684 C683 120.0 . . ?
C684 C679 C676 128.2(6) . . ?
C680 C679 C676 111.8(6) . . ?
C680 C679 C684 120.0 . . ?
C679 C680 Ir14 119.94(11) . . ?
C679 C680 C681 120.0 . . ?
C681 C680 Ir14 120.03(11) . . ?
C682 C681 C680 120.0 . . ?
C683 C682 C681 120.0 . . ?
C682 C683 C684 120.0 . . ?
N280 C281 C282 120.0 . . ?
C281 N280 Ir1 125(2) . . ?
C281 N280 C279 120.0 . . ?
C279 N280 Ir1 114(2) . . ?
C276 C279 N280 130(3) . . ?
C276 C279 C284 109(3) . . ?
C284 C279 N280 120.0 . . ?
C279 C284 C283 120.0 . . ?
C282 C283 C284 120.0 . . ?
C281 C282 C285 114(2) . . ?
C283 C282 C285 126(2) . . ?
C283 C282 C281 120.0 . . ?
C73 C74 N75 120.0 . . ?
C74 C73 C78 120.0 . . ?
C74 C73 C72 119(3) . . ?
C78 C73 C72 121(3) . . ?
C77 C78 C73 120.0 . . ?
C76 C77 C78 120.0 . . ?
C79 C76 C77 122.0(18) . . ?
C79 C76 N75 117.7(18) . . ?
C77 C76 N75 120.0 . . ?
C74 N75 Ir4 128.1(11) . . ?
C76 N75 Ir4 111.8(11) . . ?
C76 N75 C74 120.0 . . ?
C412 C411 C410 120.0 . . ?
C411 C412 C407 120.0 . . ?
C412 C407 C406 119.78(19) . . ?
N408 C407 C412 120.0 . . ?
N408 C407 C406 119.42(19) . . ?
C407 N408 Ir11 103.6(5) . . ?
C407 N408 C409 120.0 . . ?
C409 N408 Ir11 134.6(7) . . ?
C410 C409 N408 120.0 . . ?
C411 C410 O413 120.04(13) . . ?
C409 C410 C411 120.0 . . ?
C409 C410 O413 119.95(12) . . ?
C1 C2 C3 120.0 . . ?
C2 C1 Ir1 123(2) . . ?
C2 C1 C6 120.0 . . ?
C6 C1 Ir1 116(2) . . ?
C1 C6 C7 116(2) . . ?
C5 C6 C7 123(2) . . ?
C5 C6 C1 120.0 . . ?
C4 C5 C6 120.0 . . ?
C5 C4 C3 120.0 . . ?
C4 C3 C2 120.0 . . ?
C232 N231 Zn6 105(2) . . ?
C232 N231 C230 120.0 . . ?
C230 N231 Zn6 133.8(19) . . ?
N231 C232 C235 132(3) . . ?
N231 C232 C233 120.0 . . ?
C233 C232 C235 107(3) . . ?
C234 C233 C232 120.0 . . ?
C233 C234 C229 120.0 . . ?
C234 C229 C228 139(4) . . ?
C230 C229 C228 101(4) . . ?
C230 C229 C234 120.0 . . ?
C229 C230 N231 120.0 . . ?
N138 C139 C140 120.0 . . ?
C139 N138 Zn6 125(3) . . ?
C139 N138 C137 120.0 . . ?
C137 N138 Zn6 115(3) . . ?
N138 C137 C134 119(4) . . ?
C142 C137 N138 120.0 . . ?
C142 C137 C134 120(3) . . ?
C141 C142 C137 120.0 . . ?
C142 C141 C140 120.0 . . ?
C139 C140 C143 115(4) . . ?
C141 C140 C143 125(4) . . ?
C141 C140 C139 120.0 . . ?
C645 C650 C649 120.0 . . ?
C650 C645 C644 119.91(15) . . ?
C646 C645 C650 120.0 . . ?
C646 C645 C644 119.90(15) . . ?
C645 C646 N647 120.0 . . ?
C646 N647 Zn12 129.2(13) . . ?
C648 N647 Zn12 107.2(8) . . ?
C648 N647 C646 120.0 . . ?
N647 C648 C651 119.6(3) . . ?
N647 C648 C649 120.0 . . ?
C649 C648 C651 119.6(3) . . ?
C648 C649 C650 120.0 . . ?
C111 C116 C117 117.9(13) . . ?
C111 C116 C115 120.0 . . ?
C115 C116 C117 121.9(13) . . ?
C116 C111 C110 123(3) . . ?
C116 C111 C112 120.00(7) . . ?
C112 C111 C110 116(2) . . ?
C113 C112 C111 120.0 . . ?
C112 C113 C114 120.0 . . ?
C113 C114 C115 120.00(6) . . ?
C114 C115 C116 120.0 . . ?
N750 C749 C746 124(3) . . ?
N750 C749 C754 120.0 . . ?
C754 C749 C746 116(3) . . ?
C749 N750 Zn16 108(3) . . ?
C751 N750 Zn16 131(3) . . ?
C751 N750 C749 120.0 . . ?
N750 C751 C752 120.0 . . ?
C751 C752 C755 106(4) . . ?
C753 C752 C751 120.0 . . ?
C753 C752 C755 133(4) . . ?
C752 C753 C754 120.0 . . ?
C753 C754 C749 120.0 . . ?
C24 C27 C28 116(3) . . ?
N17 C18 C21 111.9(19) . . ?
N17 C18 C19 120.0 . . ?
C19 C18 C21 125.8(19) . . ?
C18 N17 Zn2 118(2) . . ?
C18 N17 C16 120.0 . . ?
C16 N17 Zn2 122(2) . . ?
C15 C16 N17 120.0 . . ?
C16 C15 C14 118(4) . . ?
C20 C15 C14 121(4) . . ?
C20 C15 C16 120.0 . . ?
C15 C20 C19 120.0 . . ?
C20 C19 C18 120.0 . . ?
C128 C127 C126 120.0 . . ?
C127 C128 C123 120.0 . . ?
C128 C123 C120 120.5(14) . . ?
N124 C123 C120 119.2(14) . . ?
N124 C123 C128 120.0 . . ?
C123 N124 Zn5 110.5(11) . . ?
C123 N124 C125 120.0 . . ?
C125 N124 Zn5 129.1(11) . . ?
N124 C125 C126 120.0 . . ?
C127 C126 C129 119(2) . . ?
C125 C126 C129 118(2) . . ?
C125 C126 C127 120.0 . . ?
C155 C156 Ir1 138(2) . . ?
C155 C156 C151 120.0 . . ?
C151 C156 Ir1 102(2) . . ?
C154 C155 C156 120.0 . . ?
C155 C154 C153 120.0 . . ?
C152 C153 C154 120.0 . . ?
C153 C152 C151 120.0 . . ?
C156 C151 C148 124(2) . . ?
C152 C151 C148 116(2) . . ?
C152 C151 C156 120.0 . . ?
C702 C703 C704 120.0 . . ?
C703 C702 C705 126(2) . . ?
C703 C702 N701 120.0 . . ?
N701 C702 C705 113(2) . . ?
C702 N701 Zn15 116.4(18) . . ?
C700 N701 Zn15 123.5(18) . . ?
C700 N701 C702 120.0 . . ?
N701 C700 C699 120.0 . . ?
C698 C699 C700 115(4) . . ?
C698 C699 C704 125(4) . . ?
C700 C699 C704 120.0 . . ?
C699 C704 C703 120.0 . . ?
C320 N319 Zn2 118.1(18) . . ?
C320 N319 C318 120.0 . . ?
C318 N319 Zn2 121.7(18) . . ?
N319 C320 C323 112(2) . . ?
N319 C320 C321 120.0 . . ?
C321 C320 C323 128(2) . . ?
C322 C321 C320 120.0 . . ?
C317 C322 C321 120.0 . . ?
C322 C317 C318 120.0 . . ?
C322 C317 C316 121(3) . . ?
C318 C317 C316 117(2) . . ?
C317 C318 N319 120.0 . . ?
C717 C716 N715 120.0 . . ?
C719 C716 C717 139(2) . . ?
C719 C716 N715 101(2) . . ?
C716 C717 C718 120.0 . . ?
C717 C718 C713 120.0 . . ?
C718 C713 C712 116(3) . . ?
C714 C713 C712 124(3) . . ?
C714 C713 C718 120.0 . . ?
C713 C714 N715 120.0 . . ?
C716 N715 Zn16 124.9(18) . . ?
C714 N715 Zn16 114.4(18) . . ?
C714 N715 C716 120.0 . . ?
C530 C529 C526 102(5) . . ?
C539 C540 C541 120.0 . . ?
C539 C540 C543 120.2(12) . . ?
C541 C540 C543 119.6(12) . . ?
N538 C539 C540 120.0 . . ?
C539 N538 Zn16 121.2(16) . . ?
C537 N538 Zn16 118.8(16) . . ?
C537 N538 C539 120.0 . . ?
N538 C537 C534 120.7(12) . . ?
C542 C537 C534 119.3(12) . . ?
C542 C537 N538 120.0 . . ?
C537 C542 C541 120.0 . . ?
C542 C541 C540 120.0 . . ?
C38 C37 N36 120.0 . . ?
C37 C38 C39 120.0 . . ?
C37 C38 C41 124(3) . . ?
C39 C38 C41 115(3) . . ?
C38 C39 C40 120.0 . . ?
C39 C40 C35 120.0 . . ?
C40 C35 C32 130.2(12) . . ?
N36 C35 C32 109.7(12) . . ?
N36 C35 C40 120.0 . . ?
C37 N36 Zn3 120.1(10) . . ?
C35 N36 Zn3 119.4(10) . . ?
C35 N36 C37 120.0 . . ?
C287 C286 C285 125(6) . . ?
C132 N133 Zn6 119(2) . . ?
C132 N133 C134 120.0 . . ?
C134 N133 Zn6 120(2) . . ?
N133 C132 C131 120.0 . . ?
C132 C131 C130 119.5(12) . . ?
C132 C131 C136 120.0 . . ?
C136 C131 C130 120.4(12) . . ?
C135 C136 C131 120.0 . . ?
C134 C135 C136 120.0 . . ?
N133 C134 C137 110(3) . . ?
C135 C134 C137 130(3) . . ?
C135 C134 N133 120.0 . . ?
C632 C627 C624 122(6) . . ?
C632 C627 C628 120.0 . . ?
C628 C627 C624 117(6) . . ?
C627 C632 C633 119(6) . . ?
C631 C632 C633 121(6) . . ?
C631 C632 C627 120.0 . . ?
C630 C631 C632 120.0 . . ?
C631 C630 C629 120.0 . . ?
C628 C629 C630 120.0 . . ?
C629 C628 C627 120.0 . . ?
C449 C448 C447 120(4) . . ?
C540 C543 O544 120(4) . . ?
C612 C607 C606 125(5) . . ?
C612 C607 N608 120.0 . . ?
N608 C607 C606 114(5) . . ?
C611 C612 C607 120.0 . . ?
C612 C611 C610 120.0 . . ?
C611 C610 C613 113(6) . . ?
C609 C610 C613 126(6) . . ?
C609 C610 C611 120.0 . . ?
C610 C609 N608 120.0 . . ?
C607 N608 Ir11 121(4) . . ?
C609 N608 Ir11 117(4) . . ?
C609 N608 C607 120.0 . . ?
C635 C634 C633 106(2) . . ?
C210 O213 C214 112(3) . . ?
C555 C554 C553 120.0 . . ?
C556 C555 C554 120.0 . . ?
C551 C556 C555 120.0 . . ?
C556 C551 C548 120.1(17) . . ?
C556 C551 C552 120.0 . . ?
C552 C551 C548 119.9(17) . . ?
C551 C552 Ir11 112(2) . . ?
C553 C552 Ir11 126.0(19) . . ?
C553 C552 C551 120.0 . . ?
C552 C553 C554 120.0 . . ?
C343 O344 C345 112.3(10) . . ?
C206 C201 Ir4 107.4(13) . . ?
C206 C201 C202 120.0 . . ?
C202 C201 Ir4 132.6(13) . . ?
C201 C206 C207 120.5(13) . . ?
C201 C206 C205 120.0 . . ?
C205 C206 C207 119.5(13) . . ?
C204 C205 C206 120.0 . . ?
C205 C204 C203 120.0 . . ?
C202 C203 C204 120.0 . . ?
C203 C202 C201 120.0 . . ?
C756 C755 C752 124.6(13) . . ?
N61 C60 C59 120.0 . . ?
C60 N61 Zn3 125.8(14) . . ?
C62 N61 Zn3 114.1(14) . . ?
C62 N61 C60 120.0 . . ?
N61 C62 C65 118.9(15) . . ?
C63 C62 C65 120.5(15) . . ?
C63 C62 N61 120.0 . . ?
C64 C63 C62 120.0 . . ?
C63 C64 C59 120.0 . . ?
C60 C59 C58 119.1(10) . . ?
C64 C59 C60 120.0 . . ?
C64 C59 C58 120.9(10) . . ?
C421 C418 N417 120(5) . . ?
C421 C418 C419 120(5) . . ?
N417 C418 C419 120.0 . . ?
C418 N417 Zn12 112(3) . . ?
C418 N417 C416 120.0 . . ?
C416 N417 Zn12 126(3) . . ?
C415 C416 N417 120.0 . . ?
C416 C415 C420 120.0 . . ?
C416 C415 C414 109(4) . . ?
C420 C415 C414 131(4) . . ?
C415 C420 C419 120.0 . . ?
C420 C419 C418 120.0 . . ?
C724 C723 C722 120.0 . . ?
C719 C724 C723 120.0 . . ?
C716 C719 C724 116(2) . . ?
C716 C719 N720 124(2) . . ?
C724 C719 N720 120.0 . . ?
C719 N720 Zn16 115.6(18) . . ?
C721 N720 Zn16 124.3(18) . . ?
C721 N720 C719 120.0 . . ?
N720 C721 C722 120.0 . . ?
C723 C722 C725 117.9(15) . . ?
C721 C722 C723 120.0 . . ?
C721 C722 C725 122.0(15) . . ?
C507 C506 C505 111(2) . . ?
C449 C450 C451 120(10) . . ?
C659 C658 C657 121(3) . . ?
C450 C449 C448 114(3) . . ?
C405 C406 C407 120.18(13) . . ?
C405 C406 C401 120.0 . . ?
C401 C406 C407 119.65(13) . . ?
C406 C405 C404 120.0 . . ?
C403 C404 C405 120.0 . . ?
C404 C403 C402 120.0 . . ?
C401 C402 C403 120.0 . . ?
C406 C401 Ir11 119.81(12) . . ?
C402 C401 Ir11 120.12(12) . . ?
C402 C401 C406 120.0 . . ?
C504 C505 C506 111.7(17) . . ?
C215 C214 O213 119(4) . . ?
C340 C343 O344 116(3) . . ?
C73 C72 C71 108.9(18) . . ?
C410 O413 C414 110.4(17) . . ?
C639 C640 C641 120.0 . . ?
C640 C639 C638 120.00(12) . . ?
C640 C639 C644 120.0 . . ?
C644 C639 C638 120.00(12) . . ?
C639 C644 C645 119.5(2) . . ?
C643 C644 C645 119.4(2) . . ?
C643 C644 C639 120.0 . . ?
C644 C643 C642 120.0 . . ?
C643 C642 C641 120.0 . . ?
C642 C641 C640 120.0 . . ?
C603 C756 C755 124.6(13) . . ?
C615 C614 C613 131(6) . . ?
C635 C636 C637 114(2) . . ?
C246 C247 C248 105.3(17) . . ?
C415 C414 O413 113(3) . . ?
C636 C635 C634 114(2) . . ?
C726 C725 C722 118.6(2) . . ?
C726 C725 C730 120.0 . . ?
C730 C725 C722 118.7(3) . . ?
C725 C726 C727 120.0 . . ?
C728 C727 C726 120.0 . . ?
C727 C728 C729 120.0 . . ?
C728 C729 C730 120.0 . . ?
C725 C730 C731 120.00(12) . . ?
C729 C730 C725 120.0 . . ?
C729 C730 C731 120.00(12) . . ?
C331 C330 C329 149(5) . . ?
C504 C499 C496 121.2(11) . . ?
C504 C499 C500 120.0 . . ?
C500 C499 C496 118.8(11) . . ?
C499 C504 C505 123.4(13) . . ?
C499 C504 C503 120.0 . . ?
C503 C504 C505 116.6(13) . . ?
C502 C503 C504 120.0 . . ?
C503 C502 C501 120.0 . . ?
C500 C501 C502 120.0 . . ?
C501 C500 C499 120.0 . . ?
C737 C736 C735 111(2) . . ?
C734 C733 C732 115(2) . . ?
C733 C734 C735 110(2) . . ?
C736 C735 C734 103.3(19) . . ?
C108 C107 C106 116(2) . . ?
C636 C637 C638 105(2) . . ?
C733 C732 C731 103.3(19) . . ?
C508 C509 C510 108(2) . . ?
C105 C106 C107 107(2) . . ?
C730 C731 C732 110.0(19) . . ?
C511 C510 C509 108.4(18) . . ?
C107 C108 C109 115(2) . . ?
C110 C109 C108 107(2) . . ?
C104 C105 C106 111(2) . . ?
C249 C248 C247 106.8(19) . . ?
C250 C249 C248 114(2) . . ?
C253 C252 C251 111(2) . . ?
C249 C250 C251 114(2) . . ?
C694 O697 C698 109(3) . . ?
C481 N480 Ir14 127(3) . . ?
C481 N480 C479 120.0 . . ?
C479 N480 Ir14 113(3) . . ?
C482 C481 N480 120.0 . . ?
C481 C482 C485 113(5) . . ?
C483 C482 C485 127(5) . . ?
C483 C482 C481 120.0 . . ?
C482 C483 C484 120.0 . . ?
C483 C484 C479 120.0 . . ?
N480 C479 C476 117(4) . . ?
C484 C479 N480 120.0 . . ?
C484 C479 C476 123(4) . . ?
C472 C471 C468 128(5) . . ?
C473 C472 C471 119(5) . . ?
C693 N692 Ir14 132.9(19) . . ?
C693 N692 C691 120.0 . . ?
C691 N692 Ir14 107.1(19) . . ?
C694 C693 N692 120.0 . . ?
C693 C694 O697 120.9(16) . . ?
C693 C694 C695 120.0 . . ?
C695 C694 O697 118.5(16) . . ?
C696 C695 C694 120.0 . . ?
C695 C696 C691 120.0 . . ?
N692 C691 C690 120(4) . . ?
C696 C691 N692 120.0 . . ?
C696 C691 C690 118(4) . . ?
N475 C474 C473 120.0 . . ?
C474 N475 Ir14 130(3) . . ?
C474 N475 C476 120.0 . . ?
C476 N475 Ir14 110(3) . . ?
N475 C476 C479 119(4) . . ?
C477 C476 C479 121(4) . . ?
C477 C476 N475 120.0 . . ?
C476 C477 C478 120.0 . . ?
C473 C478 C477 120.0 . . ?
C474 C473 C472 108(5) . . ?
C478 C473 C472 131(5) . . ?
C478 C473 C474 120.0 . . ?
C434 C433 C432 120.0 . . ?
C429 C434 C433 120.0 . . ?
C434 C429 C430 120.0 . . ?
C434 C429 C428 112(5) . . ?
C430 C429 C428 128(5) . . ?
C429 C430 N431 120.0 . . ?
C430 N431 Zn13 124(2) . . ?
C432 N431 Zn13 114(2) . . ?
C432 N431 C430 120.0 . . ?
C435 C432 C433 123(2) . . ?
C435 C432 N431 117(2) . . ?
N431 C432 C433 120.0 . . ?
C424 C427 C428 119(8) . . ?
C429 C428 C427 118(8) . . ?
C690 C685 Ir14 107(5) . . ?
C690 C685 C686 120.0 . . ?
C686 C685 Ir14 132(5) . . ?
C685 C690 C691 116(6) . . ?
C685 C690 C689 120.0 . . ?
C689 C690 C691 124(6) . . ?
C688 C689 C690 120.0 . . ?
C689 C688 C687 120.0 . . ?
C688 C687 C686 120.0 . . ?
C687 C686 C685 120.0 . . ?
C487 C486 C485 119(6) . . ?
C45 C46 C41 120.0 . . ?
C45 C46 C47 109(2) . . ?
C41 C46 C47 131(2) . . ?
C44 C45 C46 120.0 . . ?
C43 C44 C45 120.0 . . ?
C44 C43 C42 120.0 . . ?
C41 C42 C43 120.0 . . ?
C46 C41 C38 120.6(12) . . ?
C42 C41 C38 119.3(12) . . ?
C42 C41 C46 120.0 . . ?
C53 C54 C55 120.0 . . ?
C54 C53 C52 111.1(17) . . ?
C58 C53 C54 120.00(6) . . ?
C58 C53 C52 128.9(17) . . ?
C53 C58 C59 120.4(11) . . ?
C53 C58 C57 120.0 . . ?
C57 C58 C59 119.6(11) . . ?
C58 C57 C56 120.0 . . ?
C55 C56 C57 120.0 . . ?
C56 C55 C54 120.0 . . ?
C314 C315 C316 120.0 . . ?
C315 C314 C313 120.0 . . ?
C312 C313 C314 120.0 . . ?
C313 C312 C311 120.0 . . ?
C312 C311 C316 120.0 . . ?
C312 C311 C310 118.0(16) . . ?
C316 C311 C310 122.0(16) . . ?
C315 C316 C317 117.3(16) . . ?
C311 C316 C317 122.4(16) . . ?
C311 C316 C315 120.0 . . ?
C299 C304 C303 120.0 . . ?
C299 C304 C305 124.5(16) . . ?
C303 C304 C305 115.5(16) . . ?
C304 C299 C296 135.8(18) . . ?
C300 C299 C296 104.2(18) . . ?
C300 C299 C304 120.0 . . ?
C299 C300 C301 120.0 . . ?
C300 C301 C302 120.0 . . ?
C303 C302 C301 120.0 . . ?
C302 C303 C304 120.0 . . ?
C48 C47 C46 105(2) . . ?
C49 C48 C47 110(3) . . ?
C50 C49 C48 125(3) . . ?
C49 C50 C51 122(2) . . ?
C53 C52 C51 105(3) . . ?
C50 C51 C52 139(4) . . ?
C307 C308 C309 117(4) . . ?
C311 C310 C309 109(3) . . ?
C308 C307 C306 118(4) . . ?
C307 C306 C305 111(3) . . ?
C308 C309 C310 112(3) . . ?
C304 C305 C306 111(3) . . ?
F1_1 P1_1 F5_1 96.4(18) . . ?
F2_1 P1_1 F1_1 95.3(19) . . ?
F2_1 P1_1 F5_1 83.1(17) . . ?
F3_1 P1_1 F1_1 82.5(17) . . ?
F3_1 P1_1 F2_1 91.1(18) . . ?
F3_1 P1_1 F4_1 89.7(18) . . ?
F3_1 P1_1 F5_1 174(2) . . ?
F3_1 P1_1 F6_1 93.3(19) . . ?
F4_1 P1_1 F1_1 86.0(18) . . ?
F4_1 P1_1 F2_1 179(2) . . ?
F4_1 P1_1 F5_1 96.1(18) . . ?
F6_1 P1_1 F1_1 174(2) . . ?
F6_1 P1_1 F2_1 88.7(19) . . ?
F6_1 P1_1 F4_1 90(2) . . ?
F6_1 P1_1 F5_1 88.1(18) . . ?
F1_2 P1_2 F5_2 94.6(16) . . ?
F2_2 P1_2 F1_2 95.2(17) . . ?
F2_2 P1_2 F5_2 84.8(16) . . ?
F3_2 P1_2 F1_2 85.3(16) . . ?
F3_2 P1_2 F2_2 88.0(17) . . ?
F3_2 P1_2 F4_2 92.5(16) . . ?
F3_2 P1_2 F5_2 172.7(19) . . ?
F4_2 P1_2 F1_2 86.2(15) . . ?
F4_2 P1_2 F2_2 179(2) . . ?
F4_2 P1_2 F5_2 94.7(16) . . ?
F6_2 P1_2 F1_2 176(2) . . ?
F6_2 P1_2 F2_2 87.3(17) . . ?
F6_2 P1_2 F3_2 91.2(17) . . ?
F6_2 P1_2 F4_2 91.4(17) . . ?
F6_2 P1_2 F5_2 89.2(17) . . ?
F1_3 P1_3 F5_3 98(2) . . ?
F2_3 P1_3 F1_3 95(2) . . ?
F2_3 P1_3 F5_3 85.5(19) . . ?
F3_3 P1_3 F1_3 84.0(19) . . ?
F3_3 P1_3 F2_3 88(2) . . ?
F3_3 P1_3 F5_3 173(2) . . ?
F3_3 P1_3 F6_3 92(2) . . ?
F4_3 P1_3 F1_3 88(2) . . ?
F4_3 P1_3 F2_3 175(3) . . ?
F4_3 P1_3 F3_3 88(2) . . ?
F4_3 P1_3 F5_3 98(2) . . ?
F4_3 P1_3 F6_3 91(2) . . ?
F6_3 P1_3 F1_3 176(3) . . ?
F6_3 P1_3 F2_3 86(2) . . ?
F6_3 P1_3 F5_3 86.5(19) . . ?
F1_4 P1_4 F5_4 98(2) . . ?
F2_4 P1_4 F1_4 91.4(19) . . ?
F2_4 P1_4 F5_4 84.3(19) . . ?
F3_4 P1_4 F1_4 84.4(19) . . ?
F3_4 P1_4 F2_4 91(2) . . ?
F3_4 P1_4 F4_4 90(2) . . ?
F3_4 P1_4 F5_4 175(2) . . ?
F4_4 P1_4 F1_4 87.6(19) . . ?
F4_4 P1_4 F2_4 179(2) . . ?
F4_4 P1_4 F5_4 95(2) . . ?
F6_4 P1_4 F1_4 174(3) . . ?
F6_4 P1_4 F2_4 90(2) . . ?
F6_4 P1_4 F3_4 90(2) . . ?
F6_4 P1_4 F4_4 91(2) . . ?
F6_4 P1_4 F5_4 88(2) . . ?
F1_5 P1_5 F2_5 94.6(18) . . ?
F1_5 P1_5 F5_5 95.5(17) . . ?
F2_5 P1_5 F5_5 88.9(17) . . ?
F3_5 P1_5 F1_5 83.7(18) . . ?
F3_5 P1_5 F2_5 88.4(19) . . ?
F3_5 P1_5 F4_5 89.5(19) . . ?
F3_5 P1_5 F5_5 177(2) . . ?
F3_5 P1_5 F6_5 91.2(19) . . ?
F4_5 P1_5 F1_5 88.7(17) . . ?
F4_5 P1_5 F2_5 176(2) . . ?
F4_5 P1_5 F5_5 93.3(17) . . ?
F4_5 P1_5 F6_5 90.5(18) . . ?
F6_5 P1_5 F1_5 175(2) . . ?
F6_5 P1_5 F2_5 86.0(18) . . ?
F6_5 P1_5 F5_5 89.6(18) . . ?
F1_6 P1_6 F5_6 94.7(18) . . ?
F2_6 P1_6 F1_6 94.4(19) . . ?
F2_6 P1_6 F5_6 84.9(18) . . ?
F3_6 P1_6 F1_6 85.8(18) . . ?
F3_6 P1_6 F2_6 88.9(19) . . ?
F3_6 P1_6 F4_6 91.0(19) . . ?
F3_6 P1_6 F5_6 174(2) . . ?
F3_6 P1_6 F6_6 92.3(19) . . ?
F4_6 P1_6 F1_6 89.0(18) . . ?
F4_6 P1_6 F2_6 177(2) . . ?
F4_6 P1_6 F5_6 95.2(19) . . ?
F6_6 P1_6 F1_6 175(2) . . ?
F6_6 P1_6 F2_6 89.6(18) . . ?
F6_6 P1_6 F4_6 86.9(18) . . ?
F6_6 P1_6 F5_6 87.7(18) . . ?
F1_7 P1_7 F5_7 94.9(17) . . ?
F2_7 P1_7 F1_7 95.4(18) . . ?
F2_7 P1_7 F5_7 82.6(16) . . ?
F3_7 P1_7 F1_7 85.6(17) . . ?
F3_7 P1_7 F2_7 90.9(17) . . ?
F3_7 P1_7 F4_7 89.6(17) . . ?
F3_7 P1_7 F5_7 174(2) . . ?
F3_7 P1_7 F6_7 92.2(17) . . ?
F4_7 P1_7 F1_7 84.5(17) . . ?
F4_7 P1_7 F2_7 180(2) . . ?
F4_7 P1_7 F5_7 96.9(17) . . ?
F6_7 P1_7 F1_7 172(2) . . ?
F6_7 P1_7 F2_7 91.8(18) . . ?
F6_7 P1_7 F4_7 88.3(18) . . ?
F6_7 P1_7 F5_7 88.1(17) . . ?
F1_8 P1_8 F5_8 96(2) . . ?
F2_8 P1_8 F1_8 94(2) . . ?
F2_8 P1_8 F5_8 82(2) . . ?
F3_8 P1_8 F1_8 83(2) . . ?
F3_8 P1_8 F2_8 91(2) . . ?
F3_8 P1_8 F4_8 90(2) . . ?
F3_8 P1_8 F5_8 173(3) . . ?
F4_8 P1_8 F1_8 86(2) . . ?
F4_8 P1_8 F2_8 179(2) . . ?
F4_8 P1_8 F5_8 97(2) . . ?
F6_8 P1_8 F1_8 174(3) . . ?
F6_8 P1_8 F2_8 89(2) . . ?
F6_8 P1_8 F3_8 92(2) . . ?
F6_8 P1_8 F4_8 91(2) . . ?
F6_8 P1_8 F5_8 89(2) . . ?
F2_9 P1_9 F1_9 97(2) . . ?
F2_9 P1_9 F5_9 84(2) . . ?
F3_9 P1_9 F1_9 83.0(19) . . ?
F3_9 P1_9 F2_9 90(2) . . ?
F3_9 P1_9 F4_9 90(2) . . ?
F3_9 P1_9 F5_9 175(3) . . ?
F4_9 P1_9 F1_9 84.7(19) . . ?
F4_9 P1_9 F2_9 179(3) . . ?
F4_9 P1_9 F5_9 95(2) . . ?
F5_9 P1_9 F1_9 97(2) . . ?
F6_9 P1_9 F1_9 172(2) . . ?
F6_9 P1_9 F2_9 90(2) . . ?
F6_9 P1_9 F3_9 92(2) . . ?
F6_9 P1_9 F4_9 89(2) . . ?
F6_9 P1_9 F5_9 89(2) . . ?
F2_10 P1_10 F1_10 96(2) . . ?
F2_10 P1_10 F5_10 84.1(19) . . ?
F3_10 P1_10 F1_10 85(2) . . ?
F3_10 P1_10 F2_10 89(2) . . ?
F3_10 P1_10 F4_10 92(2) . . ?
F3_10 P1_10 F5_10 173(3) . . ?
F3_10 P1_10 F6_10 90(2) . . ?
F4_10 P1_10 F1_10 86(2) . . ?
F4_10 P1_10 F2_10 178(3) . . ?
F4_10 P1_10 F5_10 95(2) . . ?
F5_10 P1_10 F1_10 97(2) . . ?
F6_10 P1_10 F1_10 172(2) . . ?
F6_10 P1_10 F2_10 90.1(19) . . ?
F6_10 P1_10 F4_10 89(2) . . ?
F6_10 P1_10 F5_10 89(2) . . ?
F1_11 P1_11 F5_11 97(2) . . ?
F2_11 P1_11 F1_11 96(2) . . ?
F2_11 P1_11 F5_11 84(2) . . ?
F3_11 P1_11 F1_11 84(2) . . ?
F3_11 P1_11 F2_11 88(2) . . ?
F3_11 P1_11 F4_11 91(2) . . ?
F3_11 P1_11 F5_11 173(3) . . ?
F4_11 P1_11 F1_11 86(2) . . ?
F4_11 P1_11 F2_11 178(3) . . ?
F4_11 P1_11 F5_11 96(2) . . ?
F6_11 P1_11 F1_11 174(3) . . ?
F6_11 P1_11 F2_11 89(2) . . ?
F6_11 P1_11 F3_11 92(2) . . ?
F6_11 P1_11 F4_11 89(2) . . ?
F6_11 P1_11 F5_11 88(2) . . ?
F2_12 P1_12 F1_12 95(2) . . ?
F2_12 P1_12 F5_12 84(2) . . ?
F3_12 P1_12 F1_12 84(2) . . ?
F3_12 P1_12 F2_12 89(2) . . ?
F3_12 P1_12 F4_12 90(2) . . ?
F3_12 P1_12 F5_12 173(3) . . ?
F3_12 P1_12 F6_12 92(2) . . ?
F4_12 P1_12 F1_12 85(2) . . ?
F4_12 P1_12 F2_12 179(3) . . ?
F4_12 P1_12 F5_12 96(2) . . ?
F5_12 P1_12 F1_12 96(2) . . ?
F6_12 P1_12 F1_12 173(3) . . ?
F6_12 P1_12 F2_12 91(2) . . ?
F6_12 P1_12 F4_12 88(2) . . ?
F6_12 P1_12 F5_12 89(2) . . ?
F2_13 P1_13 F1_13 93.9(19) . . ?
F2_13 P1_13 F5_13 84.6(18) . . ?
F3_13 P1_13 F1_13 83.7(18) . . ?
F3_13 P1_13 F2_13 87.3(19) . . ?
F3_13 P1_13 F4_13 90.9(19) . . ?
F3_13 P1_13 F5_13 172(2) . . ?
F4_13 P1_13 F1_13 86.8(19) . . ?
F4_13 P1_13 F2_13 178(2) . . ?
F4_13 P1_13 F5_13 97(2) . . ?
F5_13 P1_13 F1_13 95.6(19) . . ?
F6_13 P1_13 F1_13 173(2) . . ?
F6_13 P1_13 F2_13 92(2) . . ?
F6_13 P1_13 F3_13 93(2) . . ?
F6_13 P1_13 F4_13 86.9(19) . . ?
F6_13 P1_13 F5_13 88.5(19) . . ?
F2_14 P1_14 F1_14 93(2) . . ?
F2_14 P1_14 F5_14 85(2) . . ?
F3_14 P1_14 F1_14 83.6(19) . . ?
F3_14 P1_14 F2_14 89(2) . . ?
F3_14 P1_14 F5_14 174(2) . . ?
F4_14 P1_14 F1_14 85(2) . . ?
F4_14 P1_14 F2_14 178(3) . . ?
F4_14 P1_14 F3_14 91(2) . . ?
F4_14 P1_14 F5_14 95(2) . . ?
F5_14 P1_14 F1_14 97(2) . . ?
F6_14 P1_14 F1_14 172(2) . . ?
F6_14 P1_14 F2_14 90(2) . . ?
F6_14 P1_14 F3_14 90(2) . . ?
F6_14 P1_14 F4_14 91(2) . . ?
F6_14 P1_14 F5_14 90(2) . . ?
F1_15 P1_15 F5_15 96(2) . . ?
F2_15 P1_15 F1_15 94(2) . . ?
F2_15 P1_15 F5_15 83(2) . . ?
F3_15 P1_15 F1_15 83(2) . . ?
F3_15 P1_15 F2_15 89(2) . . ?
F3_15 P1_15 F4_15 90(2) . . ?
F3_15 P1_15 F5_15 171(2) . . ?
F4_15 P1_15 F1_15 87(2) . . ?
F4_15 P1_15 F2_15 178(3) . . ?
F4_15 P1_15 F5_15 99(2) . . ?
F6_15 P1_15 F1_15 174(3) . . ?
F6_15 P1_15 F2_15 90(2) . . ?
F6_15 P1_15 F3_15 93(2) . . ?
F6_15 P1_15 F4_15 89(2) . . ?
F6_15 P1_15 F5_15 88(2) . . ?
F2_16 P1_16 F1_16 94(2) . . ?
F2_16 P1_16 F5_16 85.6(19) . . ?
F3_16 P1_16 F1_16 86(2) . . ?
F3_16 P1_16 F2_16 88(2) . . ?
F3_16 P1_16 F4_16 89(2) . . ?
F3_16 P1_16 F5_16 174(3) . . ?
F4_16 P1_16 F1_16 87.7(19) . . ?
F4_16 P1_16 F2_16 177(2) . . ?
F4_16 P1_16 F5_16 97(2) . . ?
F5_16 P1_16 F1_16 93(2) . . ?
F6_16 P1_16 F1_16 175(2) . . ?
F6_16 P1_16 F2_16 91(2) . . ?
F6_16 P1_16 F3_16 93(2) . . ?
F6_16 P1_16 F4_16 87.5(19) . . ?
F6_16 P1_16 F5_16 87.9(19) . . ?
F1_17 P1_17 F5_17 95(2) . . ?
F2_17 P1_17 F1_17 94(2) . . ?
F2_17 P1_17 F5_17 85(2) . . ?
F3_17 P1_17 F1_17 84(2) . . ?
F3_17 P1_17 F2_17 88(2) . . ?
F3_17 P1_17 F4_17 90(2) . . ?
F3_17 P1_17 F5_17 173(3) . . ?
F3_17 P1_17 F6_17 93(2) . . ?
F4_17 P1_17 F1_17 87.1(19) . . ?
F4_17 P1_17 F2_17 178(2) . . ?
F4_17 P1_17 F5_17 96(2) . . ?
F6_17 P1_17 F1_17 176(3) . . ?
F6_17 P1_17 F2_17 89(2) . . ?
F6_17 P1_17 F4_17 90(2) . . ?
F6_17 P1_17 F5_17 88(2) . . ?
F1_18 P1_18 F5_18 96(2) . . ?
F2_18 P1_18 F1_18 93.1(19) . . ?
F2_18 P1_18 F5_18 85.5(19) . . ?
F3_18 P1_18 F1_18 87.1(18) . . ?
F3_18 P1_18 F2_18 91.1(18) . . ?
F3_18 P1_18 F4_18 88.3(19) . . ?
F3_18 P1_18 F5_18 176(2) . . ?
F3_18 P1_18 F6_18 90(2) . . ?
F4_18 P1_18 F1_18 88.1(18) . . ?
F4_18 P1_18 F2_18 179(2) . . ?
F4_18 P1_18 F5_18 95(2) . . ?
F6_18 P1_18 F1_18 176(2) . . ?
F6_18 P1_18 F2_18 89(2) . . ?
F6_18 P1_18 F4_18 90(2) . . ?
F6_18 P1_18 F5_18 88(2) . . ?
F1_19 P1_19 F5_19 97(2) . . ?
F2_19 P1_19 F1_19 93(2) . . ?
F2_19 P1_19 F5_19 87(2) . . ?
F3_19 P1_19 F1_19 84(2) . . ?
F3_19 P1_19 F2_19 90(2) . . ?
F3_19 P1_19 F4_19 89(2) . . ?
F3_19 P1_19 F5_19 177(2) . . ?
F3_19 P1_19 F6_19 92(2) . . ?
F4_19 P1_19 F1_19 88(2) . . ?
F4_19 P1_19 F2_19 179(3) . . ?
F4_19 P1_19 F5_19 94(2) . . ?
F4_19 P1_19 F6_19 91(2) . . ?
F6_19 P1_19 F1_19 176(3) . . ?
F6_19 P1_19 F2_19 88(2) . . ?
F6_19 P1_19 F5_19 87(2) . . ?
F2_20 P1_20 F1_20 93(2) . . ?
F2_20 P1_20 F5_20 84(2) . . ?
F3_20 P1_20 F1_20 84(2) . . ?
F3_20 P1_20 F2_20 90(2) . . ?
F3_20 P1_20 F4_20 91(2) . . ?
F3_20 P1_20 F5_20 174(3) . . ?
F3_20 P1_20 F6_20 90(2) . . ?
F4_20 P1_20 F1_20 87(2) . . ?
F4_20 P1_20 F2_20 179(3) . . ?
F4_20 P1_20 F5_20 95(2) . . ?
F5_20 P1_20 F1_20 97(2) . . ?
F6_20 P1_20 F1_20 173(3) . . ?
F6_20 P1_20 F2_20 88(2) . . ?
F6_20 P1_20 F4_20 91(2) . . ?
F6_20 P1_20 F5_20 90(2) . . ?

loop_
_geom_bond_atom_site_label_1
_geom_bond_atom_site_label_2
_geom_bond_distance
_geom_bond_site_symmetry_2
_geom_bond_publ_flag
Ir1 N275 2.15(3) . ?
Ir1 N147 1.95(3) . ?
Ir1 N8 2.01(2) . ?
Ir1 N280 1.83(3) . ?
Ir1 C1 2.08(3) . ?
Ir1 C156 2.24(4) . ?
Ir4 N80 2.047(18) . ?
Ir4 C352 1.82(2) . ?
Ir4 N208 2.021(17) . ?
Ir4 N347 2.046(19) . ?
Ir4 N75 2.04(2) . ?
Ir4 C201 2.02(2) . ?
Ir14 N675 2.070(17) . ?
Ir14 C680 2.047(16) . ?
Ir14 N480 2.12(3) . ?
Ir14 N692 1.95(3) . ?
Ir14 N475 2.17(3) . ?
Ir14 C685 2.02(5) . ?
Ir11 N601 2.10(3) . ?
Ir11 N547 2.04(3) . ?
Ir11 N408 2.500(10) . ?
Ir11 N608 1.98(3) . ?
Ir11 C552 2.07(4) . ?
Ir11 C401 1.984(19) . ?
Zn6 N236 2.135(19) . ?
Zn6 N261 2.17(2) . ?
Zn6 N266 2.16(2) . ?
Zn6 N231 2.14(2) . ?
Zn6 N138 2.130(18) . ?
Zn6 N133 2.126(18) . ?
Zn15 N489 2.07(3) . ?
Zn15 N498 2.06(3) . ?
Zn15 N519 2.09(3) . ?
Zn15 N524 2.10(3) . ?
Zn15 N706 2.22(3) . ?
Zn15 N701 2.24(3) . ?
Zn3 N31 2.095(14) . ?
Zn3 N66 2.095(14) . ?
Zn3 N333 2.090(14) . ?
Zn3 N338 2.095(14) . ?
Zn3 N36 2.094(14) . ?
Zn3 N61 2.086(14) . ?
Zn5 N222 2.165(13) . ?
Zn5 N89 2.175(14) . ?
Zn5 N94 2.168(14) . ?
Zn5 N217 2.177(14) . ?
Zn5 N119 2.176(13) . ?
Zn5 N124 2.185(13) . ?
Zn13 N666 2.17(2) . ?
Zn13 N436 2.161(19) . ?
Zn13 N661 2.15(2) . ?
Zn13 N466 2.14(2) . ?
Zn13 N461 2.15(2) . ?
Zn13 N431 2.20(2) . ?
Zn16 N745 2.22(3) . ?
Zn16 N533 2.21(3) . ?
Zn16 N750 2.22(3) . ?
Zn16 N715 2.05(3) . ?
Zn16 N538 2.14(3) . ?
Zn16 N720 1.97(3) . ?
Zn2 N22 2.15(2) . ?
Zn2 N324 2.08(3) . ?
Zn2 N289 2.22(3) . ?
Zn2 N294 2.13(4) . ?
Zn2 N17 2.13(3) . ?
Zn2 N319 2.04(3) . ?
Zn12 N617 2.080(12) . ?
Zn12 N652 2.080(12) . ?
Zn12 N422 2.080(12) . ?
Zn12 N622 2.080(12) . ?
Zn12 N647 2.080(12) . ?
Zn12 N417 2.080(12) . ?
C451 C452 1.50(3) . ?
C451 C450 1.50(3) . ?
O13 C14 1.450(15) . ?
O13 C10 1.437(15) . ?
N22 C21 1.3900 . ?
N22 C23 1.3900 . ?
C21 C26 1.3900 . ?
C21 C18 1.412(2) . ?
C26 C25 1.3900 . ?
C25 C24 1.3900 . ?
C24 C23 1.3900 . ?
C24 C27 1.43(2) . ?
C698 C699 1.34(5) . ?
C698 O697 1.508(15) . ?
O672 C671 1.500(3) . ?
O672 C673 1.450(3) . ?
N222 C221 1.3900 . ?
N222 C223 1.3900 . ?
C221 C226 1.3900 . ?
C221 C218 1.50(2) . ?
C226 C225 1.3900 . ?
C225 C224 1.3900 . ?
C224 C223 1.3900 . ?
C224 C227 1.444(15) . ?
N617 C618 1.3900 . ?
N617 C616 1.3900 . ?
C618 C619 1.3900 . ?
C618 C621 1.461(14) . ?
C619 C620 1.3900 . ?
C620 C615 1.3900 . ?
C615 C616 1.3900 . ?
C615 C614 1.47(3) . ?
N80 C79 1.3900 . ?
N80 C81 1.3900 . ?
C79 C84 1.3900 . ?
C79 C76 1.36(2) . ?
C84 C83 1.3900 . ?
C83 C82 1.3900 . ?
C82 C81 1.3900 . ?
C82 C85 1.450(3) . ?
C14 C15 1.58(6) . ?
C746 C747 1.3900 . ?
C746 N745 1.3900 . ?
C746 C749 1.450(3) . ?
C747 C748 1.3900 . ?
C748 C743 1.3900 . ?
C743 C744 1.3900 . ?
C743 C742 1.440(3) . ?
C744 N745 1.3900 . ?
C671 C668 1.450(3) . ?
C668 C667 1.3900 . ?
C668 C669 1.3900 . ?
C667 N666 1.3900 . ?
N666 C665 1.3900 . ?
C665 C670 1.3900 . ?
C665 C662 1.48(4) . ?
C670 C669 1.3900 . ?
C272 C273 1.64(7) . ?
C272 C271 1.449(4) . ?
C325 C326 1.3900 . ?
C325 N324 1.3900 . ?
C326 C327 1.3900 . ?
C326 C329 1.43(3) . ?
C327 C328 1.3900 . ?
C328 C323 1.3900 . ?
C323 N324 1.3900 . ?
C323 C320 1.48(3) . ?
C88 N89 1.3900 . ?
C88 C87 1.3900 . ?
N89 C90 1.3900 . ?
C90 C91 1.3900 . ?
C90 C93 1.48(2) . ?
C91 C92 1.3900 . ?
C92 C87 1.3900 . ?
C87 C86 1.450(3) . ?
O144 C143 1.449(4) . ?
O144 C145 1.450(3) . ?
C354 C355 1.3900 . ?
C354 C353 1.3900 . ?
C355 C356 1.3900 . ?
C356 C351 1.3900 . ?
C351 C352 1.3900 . ?
C351 C348 1.444(13) . ?
C352 C353 1.3900 . ?
N275 C274 1.3900 . ?
N275 C276 1.3900 . ?
C274 C273 1.3900 . ?
C273 C278 1.3900 . ?
C278 C277 1.3900 . ?
C277 C276 1.3900 . ?
C276 C279 1.36(2) . ?
N208 C209 1.3900 . ?
N208 C207 1.3900 . ?
C209 C210 1.3900 . ?
C210 C211 1.3900 . ?
C210 O213 1.44(2) . ?
C211 C212 1.3900 . ?
C212 C207 1.3900 . ?
C207 C206 1.402(14) . ?
C28 C29 1.46(3) . ?
C28 C27 1.449(4) . ?
C438 C439 1.3900 . ?
C438 C437 1.3900 . ?
C438 C441 1.423(2) . ?
C439 C440 1.3900 . ?
C440 C435 1.3900 . ?
C435 N436 1.3900 . ?
C435 C432 1.354(17) . ?
N436 C437 1.3900 . ?
N489 C490 1.3900 . ?
N489 C488 1.3900 . ?
C490 C491 1.3900 . ?
C490 C493 1.48(4) . ?
C491 C492 1.3900 . ?
C492 C487 1.3900 . ?
C487 C488 1.3900 . ?
C487 C486 1.42(3) . ?
N498 C497 1.3900 . ?
N498 C493 1.3900 . ?
C497 C496 1.3900 . ?
C496 C495 1.3900 . ?
C496 C499 1.450(3) . ?
C495 C494 1.3900 . ?
C494 C493 1.3900 . ?
C514 C515 1.3900 . ?
C514 C513 1.3900 . ?
C515 C516 1.3900 . ?
C516 C511 1.3900 . ?
C516 C517 1.450(3) . ?
C511 C512 1.3900 . ?
C511 C510 1.449(3) . ?
C512 C513 1.3900 . ?
O544 C545 1.45(3) . ?
O544 C543 1.449(15) . ?
C350 C345 1.3900 . ?
C350 C349 1.3900 . ?
C345 C346 1.3900 . ?
C345 O344 1.450(3) . ?
C346 N347 1.3900 . ?
N347 C348 1.3900 . ?
C348 C349 1.3900 . ?
C228 C227 1.449(4) . ?
C228 C229 1.450(3) . ?
N31 C32 1.3900 . ?
N31 C30 1.3900 . ?
C32 C33 1.3900 . ?
C32 C35 1.43(2) . ?
C33 C34 1.3900 . ?
C34 C29 1.3900 . ?
C29 C30 1.3900 . ?
C285 C282 1.450(3) . ?
C285 C286 1.449(4) . ?
C130 C129 1.449(4) . ?
C130 C131 1.450(3) . ?
N94 C95 1.3900 . ?
N94 C93 1.3900 . ?
C95 C96 1.3900 . ?
C96 C97 1.3900 . ?
C96 C99 1.382(3) . ?
C97 C98 1.3900 . ?
C98 C93 1.3900 . ?
C255 C254 1.3900 . ?
C255 C256 1.3900 . ?
C254 C253 1.3900 . ?
C253 C258 1.3900 . ?
C253 C252 1.449(3) . ?
C258 C257 1.3900 . ?
C258 C259 1.4023(17) . ?
C257 C256 1.3900 . ?
N661 C660 1.3900 . ?
N661 C662 1.3900 . ?
C660 C659 1.3900 . ?
C659 C664 1.3900 . ?
C659 C658 1.450(2) . ?
C664 C663 1.3900 . ?
C663 C662 1.3900 . ?
C271 C268 1.42(5) . ?
C246 C245 1.3900 . ?
C246 C241 1.3900 . ?
C246 C247 1.450(3) . ?
C245 C244 1.3900 . ?
C244 C243 1.3900 . ?
C243 C242 1.3900 . ?
C242 C241 1.3900 . ?
C241 C238 1.47(2) . ?
C522 C517 1.3900 . ?
C522 C521 1.3900 . ?
C517 C518 1.3900 . ?
C518 N519 1.3900 . ?
N519 C520 1.3900 . ?
C520 C521 1.3900 . ?
C520 C523 1.450(3) . ?
C143 C140 1.45(3) . ?
C218 N217 1.3900 . ?
C218 C219 1.3900 . ?
N217 C216 1.3900 . ?
C216 C215 1.3900 . ?
C215 C220 1.3900 . ?
C215 C214 1.44(2) . ?
C220 C219 1.3900 . ?
C67 C68 1.3900 . ?
C67 N66 1.3900 . ?
C68 C69 1.3900 . ?
C68 C71 1.449(3) . ?
C69 C70 1.3900 . ?
C70 C65 1.3900 . ?
C65 N66 1.3900 . ?
C65 C62 1.39(2) . ?
N524 C525 1.3900 . ?
N524 C523 1.3900 . ?
C525 C526 1.3900 . ?
C526 C527 1.3900 . ?
C526 C529 1.63(7) . ?
C527 C528 1.3900 . ?
C528 C523 1.3900 . ?
C653 C654 1.3900 . ?
C653 N652 1.3900 . ?
C654 C655 1.3900 . ?
C654 C657 1.450(2) . ?
C655 C656 1.3900 . ?
C656 C651 1.3900 . ?
C651 N652 1.3900 . ?
C651 C648 1.42(2) . ?
C712 C711 1.51(3) . ?
C712 C713 1.450(3) . ?
C452 C453 1.450(3) . ?
C86 C85 1.449(4) . ?
C444 C443 1.3900 . ?
C444 C445 1.3900 . ?
C443 C442 1.3900 . ?
C442 C441 1.3900 . ?
C441 C446 1.3900 . ?
C446 C445 1.3900 . ?
C446 C447 1.450(3) . ?
C657 C658 1.500(3) . ?
N466 C467 1.3900 . ?
N466 C465 1.3900 . ?
C467 C468 1.3900 . ?
C468 C469 1.3900 . ?
C468 C471 1.451(3) . ?
C469 C470 1.3900 . ?
C470 C465 1.3900 . ?
C465 C462 1.47(3) . ?
C485 C482 1.488(13) . ?
C485 C486 1.49(3) . ?
C507 C508 1.342(7) . ?
C507 C506 1.482(15) . ?
C110 C111 1.450(3) . ?
C110 C109 1.49(3) . ?
C741 C742 1.3900 . ?
C741 C740 1.3900 . ?
C742 C737 1.3900 . ?
C737 C738 1.3900 . ?
C737 C736 1.448(3) . ?
C738 C739 1.3900 . ?
C739 C740 1.3900 . ?
N333 C332 1.3900 . ?
N333 C334 1.3900 . ?
C332 C331 1.3900 . ?
C331 C336 1.3900 . ?
C331 C330 1.45(3) . ?
C336 C335 1.3900 . ?
C335 C334 1.3900 . ?
C334 C337 1.40(3) . ?
C530 C531 1.33(5) . ?
C530 C529 1.60(8) . ?
N422 C421 1.3900 . ?
N422 C423 1.3900 . ?
C421 C426 1.3900 . ?
C421 C418 1.36(4) . ?
C426 C425 1.3900 . ?
C425 C424 1.3900 . ?
C424 C423 1.3900 . ?
C424 C427 1.45(3) . ?
C711 C708 1.444(3) . ?
C603 C604 1.3900 . ?
C603 C602 1.3900 . ?
C603 C756 1.450(3) . ?
C604 C605 1.3900 . ?
C605 C606 1.3900 . ?
C606 N601 1.3900 . ?
C606 C607 1.413(16) . ?
N601 C602 1.3900 . ?
C292 C287 1.3900 . ?
C292 C291 1.3900 . ?
C287 C288 1.3900 . ?
C287 C286 1.43(6) . ?
C288 N289 1.3900 . ?
N289 C290 1.3900 . ?
C290 C291 1.3900 . ?
C290 C293 1.450(3) . ?
C462 C463 1.3900 . ?
C462 N461 1.3900 . ?
C463 C464 1.3900 . ?
C464 C459 1.3900 . ?
C459 C460 1.3900 . ?
C459 C458 1.450(3) . ?
C460 N461 1.3900 . ?
C100 C99 1.3900 . ?
C100 C101 1.3900 . ?
C99 C104 1.3900 . ?
C104 C103 1.3900 . ?
C104 C105 1.450(3) . ?
C103 C102 1.3900 . ?
C102 C101 1.3900 . ?
C329 C330 1.449(4) . ?
C546 N547 1.3900 . ?
C546 C545 1.3900 . ?
N547 C548 1.3900 . ?
C548 C549 1.3900 . ?
C548 C551 1.41(2) . ?
C549 C550 1.3900 . ?
C550 C545 1.3900 . ?
C129 C126 1.450(3) . ?
C633 C632 1.450(3) . ?
C633 C634 1.500(15) . ?
C534 N533 1.3900 . ?
C534 C535 1.3900 . ?
C534 C537 1.42(2) . ?
N533 C532 1.3900 . ?
C532 C531 1.3900 . ?
C531 C536 1.3900 . ?
C536 C535 1.3900 . ?
C638 C639 1.450(3) . ?
C638 C637 1.504(15) . ?
C148 C149 1.3900 . ?
C148 N147 1.3900 . ?
C148 C151 1.439(14) . ?
C149 C150 1.3900 . ?
C150 C145 1.3900 . ?
C145 C146 1.3900 . ?
C146 N147 1.3900 . ?
C120 C121 1.3900 . ?
C120 N119 1.3900 . ?
C120 C123 1.449(3) . ?
C121 C122 1.3900 . ?
C122 C117 1.3900 . ?
C117 C118 1.3900 . ?
C117 C116 1.414(17) . ?
C118 N119 1.3900 . ?
C71 C72 1.500(3) . ?
C454 C453 1.3900 . ?
C454 C455 1.3900 . ?
C453 C458 1.3900 . ?
C458 C457 1.3900 . ?
C457 C456 1.3900 . ?
C456 C455 1.3900 . ?
N622 C623 1.3900 . ?
N622 C621 1.3900 . ?
C623 C624 1.3900 . ?
C624 C625 1.3900 . ?
C624 C627 1.450(3) . ?
C625 C626 1.3900 . ?
C626 C621 1.3900 . ?
N236 C237 1.3900 . ?
N236 C235 1.3900 . ?
C237 C238 1.3900 . ?
C238 C239 1.3900 . ?
C239 C240 1.3900 . ?
C240 C235 1.3899 . ?
C235 C232 1.463(14) . ?
C251 C252 1.499(15) . ?
C251 C250 1.504(15) . ?
C709 C708 1.3900 . ?
C709 C710 1.3900 . ?
C708 C707 1.3900 . ?
C707 N706 1.3900 . ?
N706 C705 1.3900 . ?
C705 C710 1.3900 . ?
C705 C702 1.48(2) . ?
C260 C259 1.3900 . ?
C260 N261 1.3900 . ?
C259 C264 1.3900 . ?
C264 C263 1.3900 . ?
C263 C262 1.3900 . ?
C262 N261 1.3900 . ?
C262 C265 1.39(3) . ?
C9 C10 1.3900 . ?
C9 N8 1.3900 . ?
C10 C11 1.3900 . ?
C11 C12 1.3900 . ?
C12 C7 1.3900 . ?
C7 N8 1.3900 . ?
C7 C6 1.41(5) . ?
C508 C509 1.483(15) . ?
C447 C448 1.52(3) . ?
C265 C270 1.3900 . ?
C265 N266 1.3900 . ?
C270 C269 1.3900 . ?
C269 C268 1.3900 . ?
C268 C267 1.3900 . ?
C267 N266 1.3900 . ?
C293 N294 1.3900 . ?
C293 C298 1.3900 . ?
N294 C295 1.3900 . ?
C295 C296 1.3900 . ?
C296 C297 1.3900 . ?
C296 C299 1.52(2) . ?
C297 C298 1.3900 . ?
C678 C673 1.3900 . ?
C678 C677 1.3900 . ?
C673 C674 1.3900 . ?
C674 N675 1.3900 . ?
N675 C676 1.3900 . ?
C676 C677 1.3900 . ?
C676 C679 1.449(3) . ?
C613 C610 1.44(3) . ?
C613 C614 1.50(3) . ?
C337 C342 1.3900 . ?
C337 N338 1.3900 . ?
C342 C341 1.3900 . ?
C341 C340 1.3900 . ?
C340 C339 1.3900 . ?
C340 C343 1.450(3) . ?
C339 N338 1.3900 . ?
C684 C679 1.3900 . ?
C684 C683 1.3900 . ?
C679 C680 1.3900 . ?
C680 C681 1.3900 . ?
C681 C682 1.3900 . ?
C682 C683 1.3900 . ?
C281 N280 1.3900 . ?
C281 C282 1.3900 . ?
N280 C279 1.3900 . ?
C279 C284 1.3900 . ?
C284 C283 1.3900 . ?
C283 C282 1.3900 . ?
C74 C73 1.3900 . ?
C74 N75 1.3900 . ?
C73 C78 1.3900 . ?
C73 C72 1.450(3) . ?
C78 C77 1.3900 . ?
C77 C76 1.3900 . ?
C76 N75 1.3900 . ?
C411 C412 1.3900 . ?
C411 C410 1.3900 . ?
C412 C407 1.3900 . ?
C407 N408 1.3900 . ?
C407 C406 1.448(3) . ?
N408 C409 1.3900 . ?
C409 C410 1.3900 . ?
C410 O413 1.40(4) . ?
C2 C1 1.3900 . ?
C2 C3 1.3900 . ?
C1 C6 1.3900 . ?
C6 C5 1.3900 . ?
C5 C4 1.3900 . ?
C4 C3 1.3900 . ?
N231 C232 1.3900 . ?
N231 C230 1.3900 . ?
C232 C233 1.3900 . ?
C233 C234 1.3900 . ?
C234 C229 1.3900 . ?
C229 C230 1.3900 . ?
C139 N138 1.3900 . ?
C139 C140 1.3900 . ?
N138 C137 1.3900 . ?
C137 C142 1.3900 . ?
C137 C134 1.451(3) . ?
C142 C141 1.3900 . ?
C141 C140 1.3900 . ?
C650 C645 1.3900 . ?
C650 C649 1.3900 . ?
C645 C646 1.3900 . ?
C645 C644 1.454(14) . ?
C646 N647 1.3900 . ?
N647 C648 1.3900 . ?
C648 C649 1.3900 . ?
C116 C111 1.3900 . ?
C116 C115 1.3900 . ?
C111 C112 1.3900 . ?
C112 C113 1.3900 . ?
C113 C114 1.3900 . ?
C114 C115 1.3900 . ?
C749 N750 1.3900 . ?
C749 C754 1.3900 . ?
N750 C751 1.3900 . ?
C751 C752 1.3900 . ?
C752 C753 1.3900 . ?
C752 C755 1.450(3) . ?
C753 C754 1.3900 . ?
C18 N17 1.3900 . ?
C18 C19 1.3900 . ?
N17 C16 1.3900 . ?
C16 C15 1.3900 . ?
C15 C20 1.3900 . ?
C20 C19 1.3900 . ?
C127 C128 1.3900 . ?
C127 C126 1.3900 . ?
C128 C123 1.3900 . ?
C123 N124 1.3900 . ?
N124 C125 1.3900 . ?
C125 C126 1.3900 . ?
C156 C155 1.3900 . ?
C156 C151 1.3900 . ?
C155 C154 1.3900 . ?
C154 C153 1.3900 . ?
C153 C152 1.3900 . ?
C152 C151 1.3900 . ?
C703 C702 1.3900 . ?
C703 C704 1.3900 . ?
C702 N701 1.3900 . ?
N701 C700 1.3900 . ?
C700 C699 1.3900 . ?
C699 C704 1.3900 . ?
N319 C320 1.3900 . ?
N319 C318 1.3900 . ?
C320 C321 1.3900 . ?
C321 C322 1.3900 . ?
C322 C317 1.3900 . ?
C317 C318 1.3900 . ?
C317 C316 1.412(19) . ?
C716 C717 1.3900 . ?
C716 N715 1.3900 . ?
C716 C719 1.35(3) . ?
C717 C718 1.3900 . ?
C718 C713 1.3900 . ?
C713 C714 1.3900 . ?
C714 N715 1.3900 . ?
C540 C539 1.3900 . ?
C540 C541 1.3900 . ?
C540 C543 1.44(3) . ?
C539 N538 1.3900 . ?
N538 C537 1.3900 . ?
C537 C542 1.3900 . ?
C542 C541 1.3900 . ?
C37 C38 1.3900 . ?
C37 N36 1.3900 . ?
C38 C39 1.3900 . ?
C38 C41 1.45(3) . ?
C39 C40 1.3900 . ?
C40 C35 1.3900 . ?
C35 N36 1.3900 . ?
N133 C132 1.3900 . ?
N133 C134 1.3900 . ?
C132 C131 1.3900 . ?
C131 C136 1.3900 . ?
C136 C135 1.3900 . ?
C135 C134 1.3900 . ?
C627 C632 1.3900 . ?
C627 C628 1.3900 . ?
C632 C631 1.3900 . ?
C631 C630 1.3900 . ?
C630 C629 1.3900 . ?
C629 C628 1.3900 . ?
C448 C449 1.49(3) . ?
C607 C612 1.3900 . ?
C607 N608 1.3900 . ?
C612 C611 1.3900 . ?
C611 C610 1.3900 . ?
C610 C609 1.3900 . ?
C609 N608 1.3900 . ?
C634 C635 1.497(15) . ?
O213 C214 1.450(3) . ?
C554 C555 1.3900 . ?
C554 C553 1.3900 . ?
C555 C556 1.3900 . ?
C556 C551 1.3900 . ?
C551 C552 1.3900 . ?
C552 C553 1.3900 . ?
O344 C343 1.450(3) . ?
C201 C206 1.3900 . ?
C201 C202 1.3900 . ?
C206 C205 1.3900 . ?
C205 C204 1.3900 . ?
C204 C203 1.3900 . ?
C203 C202 1.3900 . ?
C755 C756 1.450(3) . ?
C60 N61 1.3900 . ?
C60 C59 1.3900 . ?
N61 C62 1.3900 . ?
C62 C63 1.3900 . ?
C63 C64 1.3900 . ?
C64 C59 1.3900 . ?
C59 C58 1.43(2) . ?
C418 N417 1.3900 . ?
C418 C419 1.3900 . ?
N417 C416 1.3900 . ?
C416 C415 1.3900 . ?
C415 C420 1.3900 . ?
C415 C414 1.40(4) . ?
C420 C419 1.3900 . ?
C723 C724 1.3900 . ?
C723 C722 1.3900 . ?
C724 C719 1.3900 . ?
C719 N720 1.3900 . ?
N720 C721 1.3900 . ?
C721 C722 1.3900 . ?
C722 C725 1.449(3) . ?
C506 C505 1.487(14) . ?
C450 C449 1.35(3) . ?
C406 C405 1.3900 . ?
C406 C401 1.3900 . ?
C405 C404 1.3900 . ?
C404 C403 1.3900 . ?
C403 C402 1.3900 . ?
C402 C401 1.3900 . ?
C505 C504 1.449(3) . ?
O413 C414 1.51(2) . ?
C640 C639 1.3900 . ?
C640 C641 1.3900 . ?
C639 C644 1.3900 . ?
C644 C643 1.3900 . ?
C643 C642 1.3900 . ?
C642 C641 1.3900 . ?
C636 C635 1.349(8) . ?
C636 C637 1.501(15) . ?
C247 C248 1.503(10) . ?
C725 C726 1.3900 . ?
C725 C730 1.3900 . ?
C726 C727 1.3900 . ?
C727 C728 1.3900 . ?
C728 C729 1.3900 . ?
C729 C730 1.3900 . ?
C730 C731 1.450(3) . ?
C499 C504 1.3900 . ?
C499 C500 1.3900 . ?
C504 C503 1.3900 . ?
C503 C502 1.3900 . ?
C502 C501 1.3900 . ?
C501 C500 1.3900 . ?
C736 C735 1.497(15) . ?
C733 C734 1.351(8) . ?
C733 C732 1.499(15) . ?
C734 C735 1.509(15) . ?
C107 C106 1.499(15) . ?
C107 C108 1.349(8) . ?
C732 C731 1.500(15) . ?
C509 C510 1.502(15) . ?
C106 C105 1.492(15) . ?
C108 C109 1.502(15) . ?
C248 C249 1.495(15) . ?
C249 C250 1.351(8) . ?
O697 C694 1.400(18) . ?
N480 C481 1.3900 . ?
N480 C479 1.3900 . ?
C481 C482 1.3900 . ?
C482 C483 1.3900 . ?
C483 C484 1.3900 . ?
C484 C479 1.3900 . ?
C479 C476 1.52(4) . ?
C471 C472 1.450(3) . ?
C472 C473 1.450(3) . ?
N692 C693 1.3900 . ?
N692 C691 1.3900 . ?
C693 C694 1.3900 . ?
C694 C695 1.3900 . ?
C695 C696 1.3900 . ?
C696 C691 1.3900 . ?
C691 C690 1.41(5) . ?
C474 N475 1.3900 . ?
C474 C473 1.3900 . ?
N475 C476 1.3900 . ?
C476 C477 1.3900 . ?
C477 C478 1.3900 . ?
C478 C473 1.3900 . ?
C433 C434 1.3900 . ?
C433 C432 1.3900 . ?
C434 C429 1.3900 . ?
C429 C430 1.3900 . ?
C429 C428 1.450(3) . ?
C430 N431 1.3900 . ?
N431 C432 1.3900 . ?
C427 C428 1.52(3) . ?
C685 C690 1.3900 . ?
C685 C686 1.3900 . ?
C690 C689 1.3900 . ?
C689 C688 1.3900 . ?
C688 C687 1.3900 . ?
C687 C686 1.3900 . ?
C46 C45 1.3900 . ?
C46 C41 1.3900 . ?
C46 C47 1.52(3) . ?
C45 C44 1.3900 . ?
C44 C43 1.3900 . ?
C43 C42 1.3900 . ?
C42 C41 1.3900 . ?
C54 C53 1.3900 . ?
C54 C55 1.3900(11) . ?
C53 C58 1.3900 . ?
C53 C52 1.50(2) . ?
C58 C57 1.3900 . ?
C57 C56 1.3900 . ?
C56 C55 1.3900 . ?
C315 C314 1.3900 . ?
C315 C316 1.3900 . ?
C314 C313 1.3900 . ?
C313 C312 1.3900 . ?
C312 C311 1.3900 . ?
C311 C316 1.3900 . ?
C311 C310 1.438(19) . ?
C304 C299 1.3900 . ?
C304 C303 1.3900 . ?
C304 C305 1.440(19) . ?
C299 C300 1.3900 . ?
C300 C301 1.3900 . ?
C301 C302 1.3900 . ?
C302 C303 1.3900 . ?
C47 C48 1.50(3) . ?
C48 C49 1.42(3) . ?
C49 C50 1.336(14) . ?
C50 C51 1.441(15) . ?
C52 C51 1.51(3) . ?
C308 C307 1.37(3) . ?
C308 C309 1.43(3) . ?
C310 C309 1.50(3) . ?
C307 C306 1.44(3) . ?
C306 C305 1.49(3) . ?
P1_1 F1_1 1.62(2) . ?
P1_1 F2_1 1.58(2) . ?
P1_1 F3_1 1.54(2) . ?
P1_1 F4_1 1.57(2) . ?
P1_1 F5_1 1.63(2) . ?
P1_1 F6_1 1.55(2) . ?
P1_2 F1_2 1.62(2) . ?
P1_2 F2_2 1.58(2) . ?
P1_2 F3_2 1.55(2) . ?
P1_2 F4_2 1.56(2) . ?
P1_2 F5_2 1.63(2) . ?
P1_2 F6_2 1.54(2) . ?
P1_3 F1_3 1.61(2) . ?
P1_3 F2_3 1.59(2) . ?
P1_3 F3_3 1.56(2) . ?
P1_3 F4_3 1.56(2) . ?
P1_3 F5_3 1.61(2) . ?
P1_3 F6_3 1.57(2) . ?
P1_4 F1_4 1.61(2) . ?
P1_4 F2_4 1.60(2) . ?
P1_4 F3_4 1.55(2) . ?
P1_4 F4_4 1.56(2) . ?
P1_4 F5_4 1.63(2) . ?
P1_4 F6_4 1.55(2) . ?
P1_5 F1_5 1.60(2) . ?
P1_5 F2_5 1.60(2) . ?
P1_5 F3_5 1.56(2) . ?
P1_5 F4_5 1.56(2) . ?
P1_5 F5_5 1.62(2) . ?
P1_5 F6_5 1.57(2) . ?
P1_6 F1_6 1.60(2) . ?
P1_6 F2_6 1.59(2) . ?
P1_6 F3_6 1.55(2) . ?
P1_6 F4_6 1.56(2) . ?
P1_6 F5_6 1.62(2) . ?
P1_6 F6_6 1.55(2) . ?
P1_7 F1_7 1.63(2) . ?
P1_7 F2_7 1.58(2) . ?
P1_7 F3_7 1.53(2) . ?
P1_7 F4_7 1.56(2) . ?
P1_7 F5_7 1.64(2) . ?
P1_7 F6_7 1.55(2) . ?
P1_8 F1_8 1.62(2) . ?
P1_8 F2_8 1.58(2) . ?
P1_8 F3_8 1.55(2) . ?
P1_8 F4_8 1.57(2) . ?
P1_8 F5_8 1.63(2) . ?
P1_8 F6_8 1.54(2) . ?
P1_9 F1_9 1.63(2) . ?
P1_9 F2_9 1.57(2) . ?
P1_9 F3_9 1.55(2) . ?
P1_9 F4_9 1.57(2) . ?
P1_9 F5_9 1.62(2) . ?
P1_9 F6_9 1.54(2) . ?
P1_10 F1_10 1.62(2) . ?
P1_10 F2_10 1.58(2) . ?
P1_10 F3_10 1.55(2) . ?
P1_10 F4_10 1.57(2) . ?
P1_10 F5_10 1.62(2) . ?
P1_10 F6_10 1.55(2) . ?
P1_11 F1_11 1.62(2) . ?
P1_11 F2_11 1.59(2) . ?
P1_11 F3_11 1.56(2) . ?
P1_11 F4_11 1.56(2) . ?
P1_11 F5_11 1.62(2) . ?
P1_11 F6_11 1.55(2) . ?
P1_12 F1_12 1.63(2) . ?
P1_12 F2_12 1.59(2) . ?
P1_12 F3_12 1.55(2) . ?
P1_12 F4_12 1.56(2) . ?
P1_12 F5_12 1.62(2) . ?
P1_12 F6_12 1.56(2) . ?
P1_13 F1_13 1.64(2) . ?
P1_13 F2_13 1.59(2) . ?
P1_13 F3_13 1.55(2) . ?
P1_13 F4_13 1.57(2) . ?
P1_13 F5_13 1.62(2) . ?
P1_13 F6_13 1.54(2) . ?
P1_14 F1_14 1.63(2) . ?
P1_14 F2_14 1.59(2) . ?
P1_14 F3_14 1.56(2) . ?
P1_14 F4_14 1.56(2) . ?
P1_14 F5_14 1.61(2) . ?
P1_14 F6_14 1.55(2) . ?
P1_15 F1_15 1.62(2) . ?
P1_15 F2_15 1.59(2) . ?
P1_15 F3_15 1.56(2) . ?
P1_15 F4_15 1.56(2) . ?
P1_15 F5_15 1.62(2) . ?
P1_15 F6_15 1.54(2) . ?
P1_16 F1_16 1.62(2) . ?
P1_16 F2_16 1.58(2) . ?
P1_16 F3_16 1.54(2) . ?
P1_16 F4_16 1.57(2) . ?
P1_16 F5_16 1.61(2) . ?
P1_16 F6_16 1.54(2) . ?
P1_17 F1_17 1.62(2) . ?
P1_17 F2_17 1.59(2) . ?
P1_17 F3_17 1.54(2) . ?
P1_17 F4_17 1.56(2) . ?
P1_17 F5_17 1.62(2) . ?
P1_17 F6_17 1.55(2) . ?
P1_18 F1_18 1.62(2) . ?
P1_18 F2_18 1.58(2) . ?
P1_18 F3_18 1.54(2) . ?
P1_18 F4_18 1.56(2) . ?
P1_18 F5_18 1.62(2) . ?
P1_18 F6_18 1.55(2) . ?
P1_19 F1_19 1.61(2) . ?
P1_19 F2_19 1.59(2) . ?
P1_19 F3_19 1.54(2) . ?
P1_19 F4_19 1.56(2) . ?
P1_19 F5_19 1.62(2) . ?
P1_19 F6_19 1.56(2) . ?
P1_20 F1_20 1.62(2) . ?
P1_20 F2_20 1.59(2) . ?
P1_20 F3_20 1.55(2) . ?
P1_20 F4_20 1.56(2) . ?
P1_20 F5_20 1.62(2) . ?
P1_20 F6_20 1.55(2) . ?

loop_
_smtbx_masks_void_nr
_smtbx_masks_void_average_x
_smtbx_masks_void_average_y
_smtbx_masks_void_average_z
_smtbx_masks_void_volume
_smtbx_masks_void_count_electrons
_smtbx_masks_void_content
1 0.334 -0.297 0.245 2525.4 320.9 ?
2 0.008 0.021 0.716 34.2 6.0 ?
3 -0.270 0.243 0.734 999.9 119.6 ?
4 0.071 0.870 0.792 87.7 17.4 ?
5 -0.011 0.815 0.472 7.2 0.0 ?
6 0.333 0.306 0.556 7.2 0.0 ?
7 0.589 0.880 0.926 7.2 0.0 ?
8 0.744 0.463 0.259 7.2 0.0 ?
9 0.756 0.778 0.037 7.2 0.0 ?
10 0.756 0.977 0.259 8.4 0.0 ?
